data_4117231
loop_
_publ_author_name
'Stephen P. Argent'
'Alex Greenaway'
'Maria del Carmen Gimenez-Lopez'
'William Lewis'
'Harriott Nowell'
'Andrei N. Khlobystov'
'Alexander J. Blake'
'Neil R. Champness'
'Martin Schr\"oder'

_publ_section_title
;
 High-Nuclearity Metal-Organic Nanospheres: A Cd66 Ball
;
_journal_name_full 'Journal of the American Chemical Society'
_journal_page_first 55
_journal_page_last 58
_journal_paper_doi 10.1021/ja207845u
_journal_volume 134
_journal_year 2012
_chemical_formula_moiety 'C954 H624 Cd66 N20 O220, 96(C3 H7 N O)'
_chemical_formula_sum 'C1242 H1296 Cd66 N116 O316'
_chemical_formula_weight 30322.35
_chemical_name_systematic
; 
 ? 
;
_space_group_IT_number 48
_symmetry_cell_setting orthorhombic
_symmetry_space_group_name_Hall '-P 2ab 2bc'
_symmetry_space_group_name_H-M 'P n n n :2'
_atom_sites_solution_hydrogens geom
_atom_sites_solution_primary direct
_atom_sites_solution_secondary difmap
_audit_creation_method SHELXL-97
_cell_angle_alpha 90.00
_cell_angle_beta 90.00
_cell_angle_gamma 90.00
_cell_formula_units_Z 2
_cell_length_a 35.4763(2)
_cell_length_b 43.6363(3)
_cell_length_c 48.9095(3)
_cell_measurement_reflns_used 44383
_cell_measurement_temperature 90(2)
_cell_measurement_theta_max 24.8426
_cell_measurement_theta_min 1.4901
_cell_volume 75714.6(8)
_computing_cell_refinement
;
CrysAlisPro, Oxford Diffraction Ltd.,
Version 1.171.34.40 (release 27-08-2010 CrysAlis171 .NET)
(compiled Aug 27 2010,11:50:40)
;
_computing_data_collection
;
CrysAlisPro, Oxford Diffraction Ltd.,
Version 1.171.34.40 (release 27-08-2010 CrysAlis171 .NET)
(compiled Aug 27 2010,11:50:40)
;
_computing_data_reduction
;
CrysAlisPro, Oxford Diffraction Ltd.,
Version 1.171.34.40 (release 27-08-2010 CrysAlis171 .NET)
(compiled Aug 27 2010,11:50:40)
;
_computing_structure_refinement 'SHELXL97 (Sheldrick, 2008)'
_computing_structure_solution 'SHELXS97 (Sheldrick, 2008)'
_diffrn_ambient_temperature 90(2)
_diffrn_detector_area_resol_mean 28.5714
_diffrn_measured_fraction_theta_full 0.999
_diffrn_measured_fraction_theta_max 0.999
_diffrn_measurement_details
;
  1 omega  -61.00  116.00   0.5000    1.0000
omega____ theta____ kappa____ phi______ frames
    -       30.0000    0.0000  120.0000 354

;
_diffrn_measurement_device_type 'Rigaku Saturn 724+'
_diffrn_measurement_method 'profile data from \w-scans'
_diffrn_radiation_monochromator 'silicon double crystal'
_diffrn_radiation_source 'Diamond Light Source Beamline I19'
_diffrn_radiation_type synchrotron
_diffrn_radiation_wavelength 0.68890
_diffrn_reflns_av_R_equivalents 0.0454
_diffrn_reflns_av_sigmaI/netI 0.0519
_diffrn_reflns_limit_h_max 42
_diffrn_reflns_limit_h_min -41
_diffrn_reflns_limit_k_max 51
_diffrn_reflns_limit_k_min -34
_diffrn_reflns_limit_l_max 36
_diffrn_reflns_limit_l_min -58
_diffrn_reflns_number 202795
_diffrn_reflns_theta_full 24.21
_diffrn_reflns_theta_max 24.21
_diffrn_reflns_theta_min 1.49
_exptl_absorpt_coefficient_mu 0.976
_exptl_absorpt_correction_T_max 1.00000
_exptl_absorpt_correction_T_min 0.56698
_exptl_absorpt_correction_type multi-scan
_exptl_absorpt_process_details
;
CrysAlisPro, Oxford Diffraction Ltd.,
Version 1.171.34.40 (release 27-08-2010 CrysAlis171 .NET)
(compiled Aug 27 2010,11:50:40)
empirical absorption correction using spherical harmonics,
 implemented in SCALE3 ABSPACK scaling algorithm.
;
_exptl_crystal_colour colourless
_exptl_crystal_density_diffrn 1.330
_exptl_crystal_description column
_exptl_crystal_F_000 30512
_exptl_crystal_size_max 0.08
_exptl_crystal_size_mid 0.03
_exptl_crystal_size_min 0.03
_platon_squeeze_details
;
;
_refine_diff_density_max 1.843
_refine_diff_density_min -0.873
_refine_diff_density_rms 0.103
_refine_ls_extinction_method none
_refine_ls_goodness_of_fit_ref 1.137
_refine_ls_hydrogen_treatment constr
_refine_ls_matrix_type full
_refine_ls_number_parameters 2682
_refine_ls_number_reflns 66838
_refine_ls_number_restraints 5469
_refine_ls_restrained_S_all 1.339
_refine_ls_R_factor_all 0.0761
_refine_ls_R_factor_gt 0.0539
_refine_ls_shift/su_max 0.002
_refine_ls_shift/su_mean 0.000
_refine_ls_structure_factor_coef Fsqd
_refine_ls_weighting_details 'calc w=1/[\s^2^(Fo^2^)+(0.0694P)^2^+0.0000P] where P=(Fo^2^+2Fc^2^)/3'
_refine_ls_weighting_scheme calc
_refine_ls_wR_factor_gt 0.1405
_refine_ls_wR_factor_ref 0.1497
_reflns_number_gt 44626
_reflns_number_total 66838
_reflns_threshold_expression >2sigma(I)
_cod_data_source_file ja207845u_si_001_2.cif
_cod_data_source_block spa76
_cod_original_cell_volume 75714.5(9)
_cod_original_sg_symbol_H-M 'P n n n'
_cod_database_code 4117231
_nottingham_internal_coll_name SPA76
_nottingham_internal_coll_number 9751
_nottingham_internal_coll_client SPA/MS/NRC
_nottingham_internal_coll_type Diamond
_nottingham_internal_coll_frame_time 1s
_nottingham_internal_coll_frame_width 0.5
_nottingham_internal_coll_frame_method '\w scans'
_nottingham_internal_coll_user AG/AJB
_nottingham_internal_coll_date 25/10/2011
_nottingham_internal_process_date 25/10/2011
_nottingham_internal_solution_user SPA
_nottingham_internal_solution_date 26/10/2011
_nottingham_internal_refinement_user SPA
_nottingham_internal_refinement_date 25/05/2011

loop_
_symmetry_equiv_pos_as_xyz
'x, y, z'
'-x+1/2, -y+1/2, z'
'x, -y+1/2, -z+1/2'
'-x+1/2, y, -z+1/2'
'-x, -y, -z'
'x-1/2, y-1/2, -z'
'-x, y-1/2, z-1/2'
'x-1/2, -y, z-1/2'

loop_
_atom_site_label
_atom_site_type_symbol
_atom_site_fract_x
_atom_site_fract_y
_atom_site_fract_z
_atom_site_U_iso_or_equiv
_atom_site_adp_type
_atom_site_occupancy
_atom_site_symmetry_multiplicity
_atom_site_calc_flag
_atom_site_refinement_flags
_atom_site_disorder_assembly
_atom_site_disorder_group
Cd1 Cd 0.50283(2) 0.7500 0.2500 0.05887(18) Uani 1 2 d SU . .
Cd2 Cd 0.7500 0.950766(17) 0.2500 0.05612(18) Uani 1 2 d SU . .
Cd3 Cd 0.7500 0.7500 0.425136(15) 0.05929(19) Uani 1 2 d SU . .
Cd4 Cd 0.545683(14) 0.752483(12) 0.324917(11) 0.05568(13) Uani 1 1 d U . .
Cd5 Cd 0.533041(14) 0.822588(12) 0.208453(10) 0.05430(13) Uani 1 1 d U . .
Cd6 Cd 0.644747(14) 0.917018(12) 0.249985(10) 0.05395(13) Uani 1 1 d U B .
Cd7 Cd 0.807872(13) 0.925275(12) 0.315141(10) 0.05156(12) Uani 1 1 d U . .
Cd8 Cd 0.748779(14) 0.835356(12) 0.397775(10) 0.05553(13) Uani 1 1 d U . .
Cd9 Cd 0.661024(14) 0.707211(12) 0.405084(11) 0.05727(13) Uani 1 1 d U . .
Cd10 Cd 0.574564(13) 0.830458(11) 0.328929(10) 0.05088(12) Uani 1 1 d U . .
Cd11 Cd 0.565830(13) 0.869234(11) 0.261698(10) 0.05091(12) Uani 1 1 d U B .
Cd12 Cd 0.640277(13) 0.894021(11) 0.318693(10) 0.05042(12) Uani 1 1 d U . .
Cd13 Cd 0.733913(13) 0.898633(11) 0.353915(9) 0.04805(12) Uani 1 1 d U . .
Cd14 Cd 0.653605(13) 0.841898(11) 0.375972(9) 0.04926(12) Uani 1 1 d U . .
Cd15 Cd 0.603748(13) 0.767564(11) 0.382509(10) 0.05075(12) Uani 1 1 d U . .
Cd16 Cd 0.587991(13) 0.684244(11) 0.358438(9) 0.04802(12) Uani 1 1 d U . .
Cd17 Cd 0.600436(13) 0.879851(11) 0.188248(10) 0.05019(12) Uani 1 1 d U . .
Cd18 Cd 0.834719(13) 0.869367(11) 0.367446(9) 0.04887(12) Uani 1 1 d U . .
O21 O 0.86823(12) 0.84381(9) 0.33564(9) 0.0520(10) Uani 1 1 d U . .
O22 O 0.63784(12) 0.84293(10) 0.33018(8) 0.0515(10) Uani 1 1 d U . .
H22 H 0.6540 0.8295 0.3185 0.062 Uiso 1 1 calc R . .
O23 O 0.59307(12) 0.78205(10) 0.33899(9) 0.0548(10) Uani 1 1 d U . .
O24 O 0.62543(11) 0.87809(10) 0.27612(8) 0.0528(10) Uani 1 1 d U . .
O25 O 0.71328(12) 0.85106(9) 0.36289(8) 0.0510(10) Uani 1 1 d U . .
O26 O 0.62708(11) 0.72265(9) 0.36963(8) 0.0482(10) Uani 1 1 d U . .
O27 O 0.58318(11) 0.84874(10) 0.22235(8) 0.0499(10) Uani 1 1 d U . .
O28 O 0.78916(11) 0.88412(10) 0.33851(8) 0.0494(10) Uani 1 1 d U . .
O29 O 0.57201(12) 0.70768(10) 0.31690(9) 0.0582(11) Uani 1 1 d U . .
H29 H 0.5957 0.7112 0.3062 0.070 Uiso 1 1 calc R . .
O30 O 0.65598(12) 0.89372(10) 0.21073(9) 0.0565(11) Uani 1 1 d U . .
H30 H 0.6707 0.8747 0.2146 0.068 Uiso 1 1 calc R . .
O31 O 0.80390(12) 0.82410(10) 0.37808(9) 0.0573(11) Uani 1 1 d U . .
H31 H 0.7986 0.8130 0.3606 0.069 Uiso 1 1 calc R . .
N1X N 0.54415(13) 0.79808(14) 0.27168(11) 0.0718(16) Uani 1 1 d DU . .
O2X O 0.56110(12) 0.82140(10) 0.28256(9) 0.0548(10) Uani 1 1 d DU . .
O3X O 0.5415(2) 0.77270(14) 0.28357(12) 0.124(2) Uani 1 1 d DU . .
O4X O 0.52841(17) 0.79811(13) 0.24853(10) 0.0866(17) Uani 1 1 d DU . .
N1Y N 0.71943(15) 0.91606(10) 0.29189(12) 0.0740(16) Uani 1 1 d DU . .
O2Y O 0.70445(12) 0.90148(10) 0.31185(8) 0.0538(10) Uani 1 1 d DU . .
O3Y O 0.70134(16) 0.92280(15) 0.27051(11) 0.1008(19) Uani 1 1 d DU . .
O4Y O 0.75309(13) 0.92534(14) 0.29120(10) 0.0847(16) Uani 1 1 d DU . .
N1Z N 0.69044(16) 0.77741(13) 0.39598(10) 0.0734(16) Uani 1 1 d DU . .
O2Z O 0.66304(12) 0.79013(10) 0.38460(10) 0.0597(11) Uani 1 1 d DU . .
O3Z O 0.72113(17) 0.78995(14) 0.40021(17) 0.135(2) Uani 1 1 d DU . .
O4Z O 0.69251(18) 0.75074(13) 0.40519(17) 0.125(2) Uani 1 1 d DU . .
O1F O 0.50792(13) 0.86339(14) 0.23915(10) 0.0805(15) Uani 1 1 d U . .
C2F C 0.4731(2) 0.86803(19) 0.24784(16) 0.075 Uiso 1 1 d U . .
C3F C 0.4422(5) 0.8515(4) 0.2278(3) 0.075 Uiso 0.50 1 d PU . .
C4F C 0.4693(5) 0.8986(4) 0.2458(3) 0.075 Uiso 0.50 1 d PU . .
C5F C 0.4675(5) 0.8549(4) 0.2773(3) 0.075 Uiso 0.50 1 d PU . .
O1G O 0.6135(2) 0.74439(13) 0.42480(11) 0.1033(19) Uani 1 1 d U . .
C2G C 0.6094(2) 0.75365(19) 0.45021(17) 0.075 Uiso 1 1 d U . .
C3G C 0.6311(5) 0.7329(4) 0.4708(3) 0.075 Uiso 0.50 1 d PU . .
C4G C 0.5740(5) 0.7477(4) 0.4497(3) 0.075 Uiso 0.50 1 d PU . .
C5G C 0.6219(5) 0.7861(4) 0.4549(3) 0.075 Uiso 0.50 1 d PU . .
O1H O 0.76492(15) 0.94654(11) 0.34824(13) 0.0865(16) Uani 1 1 d U . .
C2H C 0.7544(2) 0.97522(19) 0.35364(17) 0.075 Uiso 1 1 d U . .
C3H C 0.7835(5) 1.0002(4) 0.3406(3) 0.075 Uiso 0.50 1 d PU . .
C4H C 0.7149(5) 0.9818(4) 0.3449(3) 0.075 Uiso 0.50 1 d PU . .
C5H C 0.7632(5) 0.9746(4) 0.3792(3) 0.075 Uiso 0.50 1 d PU . .
C11A C 0.50682(10) 0.99561(7) 0.41773(6) 0.083(2) Uani 1 1 d GDU . .
C12A C 0.52952(12) 0.99057(10) 0.44045(7) 0.079(2) Uani 1 1 d GU . .
H12A H 0.5508 1.0033 0.4437 0.095 Uiso 1 1 calc R . .
C13A C 0.52109(14) 0.96693(10) 0.45849(7) 0.078(2) Uani 1 1 d GDU . .
C14A C 0.48995(14) 0.94832(9) 0.45379(8) 0.083(2) Uani 1 1 d GU . .
H14A H 0.4842 0.9322 0.4661 0.099 Uiso 1 1 calc R . .
C15A C 0.46725(13) 0.95336(10) 0.43107(9) 0.088(2) Uani 1 1 d GDU . .
C16A C 0.47569(10) 0.97701(9) 0.41304(8) 0.087(2) Uani 1 1 d GU . .
H16A H 0.4602 0.9804 0.3975 0.104 Uiso 1 1 calc R . .
C21A C 0.50881(13) 1.01967(7) 0.39796(7) 0.098(3) Uani 1 1 d GDU . .
C22A C 0.51425(16) 1.01671(8) 0.36942(7) 0.096(3) Uani 1 1 d GDU . .
C23A C 0.5175(2) 1.04202(10) 0.35146(8) 0.120(3) Uani 1 1 d GDU . .
H23A H 0.5196 1.0394 0.3322 0.144 Uiso 1 1 calc R . .
C24A C 0.5175(4) 1.07117(12) 0.36341(13) 0.133(4) Uani 1 1 d DU . .
H24A H 0.5200 1.0888 0.3522 0.160 Uiso 1 1 calc R . .
C25A C 0.5139(4) 1.07460(11) 0.39141(13) 0.131(4) Uani 1 1 d DU . .
H25A H 0.5133 1.0946 0.3990 0.158 Uiso 1 1 calc R . .
C26A C 0.5111(3) 1.04978(10) 0.40833(12) 0.114(3) Uani 1 1 d DU . .
H26A H 0.5106 1.0529 0.4275 0.136 Uiso 1 1 calc R . .
C31A C 0.5212(2) 0.98568(12) 0.35693(14) 0.086(2) Uani 1 1 d DU . .
C32A C 0.5471(2) 0.96510(14) 0.36767(13) 0.080(2) Uani 1 1 d DU . .
H32A H 0.5591 0.9696 0.3846 0.096 Uiso 1 1 calc R . .
C33A C 0.55585(19) 0.93800(14) 0.35410(11) 0.0680(19) Uani 1 1 d DU . .
H33A H 0.5743 0.9246 0.3616 0.082 Uiso 1 1 calc R . .
C34A C 0.53818(18) 0.93040(14) 0.33008(12) 0.072(2) Uani 1 1 d DU . .
C35A C 0.5110(2) 0.95019(15) 0.31975(13) 0.081(2) Uani 1 1 d DU . .
H35A H 0.4982 0.9452 0.3033 0.097 Uiso 1 1 calc R . .
C36A C 0.5026(2) 0.97729(15) 0.33341(14) 0.095(3) Uani 1 1 d DU . .
H36A H 0.4835 0.9903 0.3263 0.113 Uiso 1 1 calc R . .
C37A C 0.54971(18) 0.90211(13) 0.31462(13) 0.0600(17) Uani 1 1 d DU . .
O38A O 0.57398(12) 0.88477(11) 0.32540(9) 0.0582(11) Uani 1 1 d U . .
O39A O 0.53500(13) 0.89778(11) 0.29180(10) 0.0666(13) Uani 1 1 d U . .
C41A C 0.54742(15) 0.96471(19) 0.48251(10) 0.080(2) Uani 1 1 d DU . .
C42A C 0.58587(16) 0.9584(2) 0.47982(9) 0.084(2) Uani 1 1 d DU . .
C43A C 0.61066(15) 0.9594(2) 0.50254(12) 0.103(3) Uani 1 1 d DU . .
H43A H 0.6368 0.9555 0.5005 0.123 Uiso 1 1 calc R . .
C44A C 0.59528(19) 0.9664(2) 0.52815(11) 0.109(3) Uani 1 1 d DU . .
H44A H 0.6113 0.9679 0.5436 0.131 Uiso 1 1 calc R . .
C45A C 0.55695(19) 0.9711(2) 0.53114(11) 0.103(3) Uani 1 1 d DU . .
H45A H 0.5469 0.9751 0.5488 0.124 Uiso 1 1 calc R . .
C46A C 0.53341(17) 0.9701(2) 0.50904(12) 0.087(2) Uani 1 1 d DU . .
H46A H 0.5071 0.9732 0.5116 0.105 Uiso 1 1 calc R . .
C51A C 0.60319(19) 0.94969(18) 0.45275(13) 0.083(2) Uani 1 1 d DU . .
C52A C 0.58737(19) 0.92634(16) 0.43690(13) 0.071(2) Uani 1 1 d DU . .
H52A H 0.5639 0.9176 0.4420 0.085 Uiso 1 1 calc R . .
C53A C 0.60584(17) 0.91592(16) 0.41372(13) 0.0636(18) Uani 1 1 d DU . .
H53A H 0.5951 0.8999 0.4031 0.076 Uiso 1 1 calc R . .
C54A C 0.63975(17) 0.92863(15) 0.40587(13) 0.0632(18) Uani 1 1 d DU . .
C55A C 0.6553(2) 0.95257(17) 0.42092(15) 0.082(2) Uani 1 1 d DU . .
H55A H 0.6783 0.9618 0.4154 0.098 Uiso 1 1 calc R . .
C56A C 0.63652(19) 0.96290(18) 0.44424(15) 0.081(2) Uani 1 1 d DU . .
H56A H 0.6469 0.9794 0.4545 0.098 Uiso 1 1 calc R . .
C57A C 0.66116(19) 0.91579(16) 0.38190(12) 0.0569(16) Uani 1 1 d DU . .
O58A O 0.64557(12) 0.89553(10) 0.36732(9) 0.0536(10) Uani 1 1 d U . .
O59A O 0.69423(14) 0.92544(11) 0.37824(10) 0.0681(13) Uani 1 1 d U . .
C61A C 0.43346(15) 0.93208(14) 0.4291(2) 0.100(3) Uani 1 1 d DU . .
C62A C 0.43536(13) 0.90030(14) 0.4258(2) 0.103(3) Uani 1 1 d DU . .
C63A C 0.40243(18) 0.88192(14) 0.4249(3) 0.134(4) Uani 1 1 d DU . .
H63A H 0.4040 0.8602 0.4242 0.161 Uiso 1 1 calc R . .
C64A C 0.36759(16) 0.89695(19) 0.4249(3) 0.161(5) Uani 1 1 d DU . .
H64A H 0.3450 0.8853 0.4234 0.194 Uiso 1 1 calc R . .
C65A C 0.36553(17) 0.9285(2) 0.4272(3) 0.152(4) Uani 1 1 d DU . .
H65A H 0.3416 0.9383 0.4272 0.182 Uiso 1 1 calc R . .
C66A C 0.39749(19) 0.94581(15) 0.4295(2) 0.122(3) Uani 1 1 d DU . .
H66A H 0.3954 0.9674 0.4313 0.147 Uiso 1 1 calc R . .
C71A C 0.47184(17) 0.88342(16) 0.42087(15) 0.084(2) Uani 1 1 d DU . .
C72A C 0.49587(18) 0.89276(16) 0.39984(14) 0.073(2) Uani 1 1 d DU . .
H72A H 0.4912 0.9115 0.3906 0.088 Uiso 1 1 calc R . .
C73A C 0.52650(18) 0.87497(14) 0.39227(14) 0.0641(18) Uani 1 1 d DU . .
H73A H 0.5424 0.8816 0.3778 0.077 Uiso 1 1 calc R . .
C74A C 0.53428(16) 0.84787(14) 0.40537(13) 0.0608(17) Uani 1 1 d DU . .
C75A C 0.51134(18) 0.83854(17) 0.42678(14) 0.074(2) Uani 1 1 d DU . .
H75A H 0.5168 0.8202 0.4364 0.089 Uiso 1 1 calc R . .
C76A C 0.4802(2) 0.85624(16) 0.43416(16) 0.084(2) Uani 1 1 d DU . .
H76A H 0.4644 0.8495 0.4486 0.101 Uiso 1 1 calc R . .
C77A C 0.56578(17) 0.82780(16) 0.39504(14) 0.0581(16) Uani 1 1 d DU . .
O78A O 0.58714(12) 0.83807(11) 0.37676(9) 0.0557(11) Uani 1 1 d U . .
O79A O 0.56848(13) 0.80147(12) 0.40508(10) 0.0664(12) Uani 1 1 d U . .
C11B C 0.34536(8) 0.72862(9) 0.40538(7) 0.096(2) Uani 1 1 d GDU . .
C12B C 0.32849(11) 0.74903(9) 0.38730(9) 0.093(2) Uani 1 1 d GU . .
H12B H 0.3151 0.7415 0.3719 0.112 Uiso 1 1 calc R . .
C13B C 0.33121(15) 0.78040(9) 0.39182(12) 0.100(2) Uani 1 1 d GDU . .
C14B C 0.35080(14) 0.79137(10) 0.41440(12) 0.110(3) Uani 1 1 d GU . .
H14B H 0.3527 0.8128 0.4175 0.132 Uiso 1 1 calc R . .
C15B C 0.36766(14) 0.77096(12) 0.43247(11) 0.113(3) Uani 1 1 d GDU . .
C16B C 0.36494(13) 0.73959(11) 0.42796(8) 0.105(3) Uani 1 1 d GU . .
H16B H 0.3765 0.7256 0.4403 0.126 Uiso 1 1 calc R . .
C21B C 0.33902(10) 0.69468(9) 0.40069(7) 0.095(2) Uani 1 1 d GDU . .
C22B C 0.35108(11) 0.68012(9) 0.37675(8) 0.088(2) Uani 1 1 d GDU . .
C23B C 0.34073(15) 0.64973(10) 0.37151(11) 0.097(3) Uani 1 1 d GDU . .
H23B H 0.3477 0.6401 0.3548 0.116 Uiso 1 1 calc R . .
C24B C 0.3199(2) 0.63373(15) 0.39118(15) 0.117(3) Uani 1 1 d DU . .
H24B H 0.3116 0.6135 0.3874 0.140 Uiso 1 1 calc R . .
C25B C 0.3113(3) 0.64720(16) 0.41600(16) 0.129(4) Uani 1 1 d DU . .
H25B H 0.2995 0.6355 0.4300 0.154 Uiso 1 1 calc R . .
C26B C 0.3196(3) 0.67737(15) 0.42050(14) 0.118(3) Uani 1 1 d DU . .
H26B H 0.3121 0.6868 0.4372 0.141 Uiso 1 1 calc R . .
C31B C 0.37771(16) 0.69462(19) 0.35660(12) 0.079(2) Uani 1 1 d DU . .
C32B C 0.41309(16) 0.7040(2) 0.36602(15) 0.079(2) Uani 1 1 d DU . .
H32B H 0.4185 0.7041 0.3850 0.095 Uiso 1 1 calc R . .
C33B C 0.44022(18) 0.71305(17) 0.34716(12) 0.0686(19) Uani 1 1 d DU . .
H33B H 0.4646 0.7184 0.3536 0.082 Uiso 1 1 calc R . .
C34B C 0.43300(15) 0.71456(17) 0.31947(12) 0.0626(17) Uani 1 1 d DU . .
C35B C 0.39729(16) 0.70596(19) 0.31049(15) 0.077(2) Uani 1 1 d DU . .
H35B H 0.3913 0.7071 0.2916 0.092 Uiso 1 1 calc R . .
C36B C 0.37023(19) 0.6957(2) 0.32895(13) 0.083(2) Uani 1 1 d DU . .
H36B H 0.3463 0.6893 0.3224 0.100 Uiso 1 1 calc R . .
C37B C 0.46324(18) 0.72416(17) 0.29956(15) 0.0631(17) Uani 1 1 d DU . .
O38B O 0.49711(12) 0.72139(12) 0.30689(11) 0.0691(13) Uani 1 1 d U . .
O39B O 0.45392(14) 0.73509(13) 0.27682(11) 0.0734(14) Uani 1 1 d U . .
C41B C 0.31289(17) 0.8010(2) 0.3737(2) 0.116(3) Uani 1 1 d DU . .
C42B C 0.33255(12) 0.8218(2) 0.3573(2) 0.115(3) Uani 1 1 d DU . .
C43B C 0.31368(19) 0.8431(2) 0.3402(2) 0.153(4) Uani 1 1 d DU . .
H43B H 0.3273 0.8569 0.3289 0.184 Uiso 1 1 calc R . .
C44B C 0.2742(2) 0.8430(3) 0.3407(3) 0.179(5) Uani 1 1 d DU . .
H44B H 0.2608 0.8574 0.3298 0.215 Uiso 1 1 calc R . .
C45B C 0.25458(15) 0.8224(3) 0.3567(3) 0.167(5) Uani 1 1 d DU . .
H45B H 0.2278 0.8223 0.3563 0.201 Uiso 1 1 calc R . .
C46B C 0.27318(17) 0.8020(2) 0.3731(2) 0.141(4) Uani 1 1 d DU . .
H46B H 0.2591 0.7883 0.3842 0.169 Uiso 1 1 calc R . .
C51B C 0.37474(15) 0.82103(16) 0.3542(2) 0.100(3) Uani 1 1 d DU . .
C52B C 0.39265(19) 0.79314(18) 0.3498(2) 0.107(3) Uani 1 1 d DU . .
H52B H 0.3785 0.7747 0.3493 0.128 Uiso 1 1 calc R . .
C53B C 0.43151(19) 0.79252(18) 0.3462(2) 0.099(3) Uani 1 1 d DU . .
H53B H 0.4437 0.7732 0.3443 0.119 Uiso 1 1 calc R . .
C54B C 0.45304(16) 0.81862(15) 0.34537(18) 0.076(2) Uani 1 1 d DU . .
C55B C 0.43545(19) 0.84634(18) 0.3509(2) 0.104(3) Uani 1 1 d DU . .
H55B H 0.4497 0.8648 0.3513 0.124 Uiso 1 1 calc R . .
C56B C 0.39680(19) 0.84688(19) 0.3559(2) 0.112(3) Uani 1 1 d DU . .
H56B H 0.3853 0.8658 0.3607 0.134 Uiso 1 1 calc R . .
C57B C 0.49491(18) 0.8162(2) 0.34058(18) 0.083(2) Uani 1 1 d DU . .
O58B O 0.50785(19) 0.79001(17) 0.3398(2) 0.149(3) Uani 1 1 d U . .
O59B O 0.51336(14) 0.83923(15) 0.33645(12) 0.0864(16) Uani 1 1 d U . .
C61B C 0.3880(2) 0.7826(3) 0.45693(15) 0.121(3) Uani 1 1 d DU . .
C62B C 0.4246(2) 0.7733(2) 0.46342(16) 0.124(3) Uani 1 1 d DU . .
C63B C 0.4431(2) 0.7835(3) 0.4875(2) 0.158(5) Uani 1 1 d DU . .
H63B H 0.4679 0.7769 0.4917 0.190 Uiso 1 1 calc R . .
C64B C 0.4235(3) 0.8035(3) 0.5047(2) 0.186(5) Uani 1 1 d DU . .
H64B H 0.4357 0.8117 0.5204 0.223 Uiso 1 1 calc R . .
C65B C 0.3865(3) 0.8115(3) 0.4992(2) 0.180(5) Uani 1 1 d DU . .
H65B H 0.3731 0.8241 0.5117 0.217 Uiso 1 1 calc R . .
C66B C 0.3691(2) 0.8014(3) 0.4759(2) 0.167(5) Uani 1 1 d DU . .
H66B H 0.3437 0.8072 0.4725 0.201 Uiso 1 1 calc R . .
C71B C 0.4495(2) 0.75607(18) 0.44381(15) 0.091(2) Uani 1 1 d DU . .
C72B C 0.4585(2) 0.77132(19) 0.41964(15) 0.088(2) Uani 1 1 d DU . .
H72B H 0.4462 0.7900 0.4152 0.105 Uiso 1 1 calc R . .
C73B C 0.48535(18) 0.75941(15) 0.40206(16) 0.074(2) Uani 1 1 d DU . .
H73B H 0.4933 0.7711 0.3867 0.089 Uiso 1 1 calc R . .
C74B C 0.50070(17) 0.73093(14) 0.40651(12) 0.0609(17) Uani 1 1 d DU . .
C75B C 0.4892(2) 0.71403(18) 0.42899(13) 0.080(2) Uani 1 1 d DU . .
H75B H 0.4983 0.6938 0.4318 0.096 Uiso 1 1 calc R . .
C76B C 0.4640(2) 0.72707(19) 0.44753(17) 0.096(3) Uani 1 1 d DU . .
H76B H 0.4565 0.7156 0.4632 0.116 Uiso 1 1 calc R . .
C77B C 0.53147(16) 0.71969(18) 0.38784(14) 0.0584(16) Uani 1 1 d DU . .
O78B O 0.54451(12) 0.73945(11) 0.37078(10) 0.0643(12) Uani 1 1 d U . .
O79B O 0.54228(13) 0.69340(12) 0.38957(10) 0.0670(13) Uani 1 1 d U . .
C11C C 0.7145(2) 0.9060(2) 0.55589(14) 0.137(3) Uani 1 1 d GDU . .
C12C C 0.70655(17) 0.9328(2) 0.54179(15) 0.136(3) Uani 1 1 d GU A .
H12C H 0.6811 0.9389 0.5390 0.163 Uiso 1 1 calc R . .
C13C C 0.7358(3) 0.95082(17) 0.53173(13) 0.126(3) Uani 1 1 d GDU A .
C14C C 0.7730(2) 0.9419(2) 0.53576(15) 0.132(3) Uani 1 1 d GU A .
H14C H 0.7929 0.9542 0.5289 0.159 Uiso 1 1 calc R . .
C15C C 0.78096(18) 0.9150(2) 0.54986(15) 0.132(3) Uani 1 1 d GDU A .
C16C C 0.7517(3) 0.89704(17) 0.55992(13) 0.134(3) Uani 1 1 d GU A .
H16C H 0.7572 0.8787 0.5696 0.160 Uiso 1 1 calc R . .
C21C C 0.6779(5) 0.8922(6) 0.5665(4) 0.140(5) Uani 0.47(2) 1 d PGDU A 1
C22C C 0.6524(6) 0.8755(7) 0.5508(3) 0.133(5) Uani 0.47(2) 1 d PGDU A 1
C23C C 0.6217(6) 0.8615(6) 0.5632(4) 0.143(6) Uani 0.47(2) 1 d PGU A 1
H23C H 0.6043 0.8501 0.5525 0.172 Uiso 0.47(2) 1 calc PR A 1
C24C C 0.6164(6) 0.8641(7) 0.5913(4) 0.156(6) Uani 0.47(2) 1 d PGU A 1
H24C H 0.5953 0.8545 0.5997 0.188 Uiso 0.47(2) 1 calc PR A 1
C25C C 0.6418(6) 0.8808(7) 0.6069(3) 0.159(7) Uani 0.47(2) 1 d PGU A 1
H25C H 0.6382 0.8825 0.6261 0.191 Uiso 0.47(2) 1 calc PR A 1
C26C C 0.6726(6) 0.8948(7) 0.5946(4) 0.150(6) Uani 0.47(2) 1 d PGU A 1
H26C H 0.6900 0.9062 0.6053 0.180 Uiso 0.47(2) 1 calc PR A 1
C21' C 0.6865(6) 0.8817(5) 0.5681(4) 0.138(5) Uani 0.53(2) 1 d PGDU A 2
C22' C 0.6607(6) 0.8669(6) 0.5513(2) 0.133(5) Uani 0.53(2) 1 d PGDU A 2
C23' C 0.6330(6) 0.8483(6) 0.5626(3) 0.143(6) Uani 0.53(2) 1 d PGU A 2
H23' H 0.6154 0.8381 0.5511 0.172 Uiso 0.53(2) 1 calc PR A 2
C24' C 0.6312(6) 0.8444(6) 0.5908(3) 0.154(7) Uani 0.53(2) 1 d PGU A 2
H24' H 0.6124 0.8316 0.5986 0.185 Uiso 0.53(2) 1 calc PR A 2
C25' C 0.6570(7) 0.8592(6) 0.6076(2) 0.161(6) Uani 0.53(2) 1 d PGU A 2
H25' H 0.6558 0.8566 0.6269 0.193 Uiso 0.53(2) 1 calc PR A 2
C26' C 0.6847(6) 0.8779(6) 0.5962(3) 0.154(6) Uani 0.53(2) 1 d PGU A 2
H26' H 0.7023 0.8880 0.6077 0.185 Uiso 0.53(2) 1 calc PR A 2
C31C C 0.6608(2) 0.8696(3) 0.52095(11) 0.114(3) Uani 1 1 d DU . .
C32C C 0.6955(2) 0.8626(3) 0.50930(12) 0.108(3) Uani 1 1 d DU A .
H32C H 0.7170 0.8607 0.5207 0.130 Uiso 1 1 calc R . .
C33C C 0.69898(17) 0.8582(2) 0.48124(11) 0.099(3) Uani 1 1 d DU . .
H33C H 0.7231 0.8544 0.4736 0.119 Uiso 1 1 calc R A .
C34C C 0.66804(15) 0.85938(19) 0.46444(10) 0.072(2) Uani 1 1 d DU A .
C35C C 0.63326(17) 0.8665(2) 0.47583(12) 0.098(3) Uani 1 1 d DU . .
H35C H 0.6115 0.8674 0.4646 0.117 Uiso 1 1 calc R A .
C36C C 0.6304(2) 0.8722(3) 0.50372(12) 0.115(3) Uani 1 1 d DU A .
H36C H 0.6067 0.8781 0.5111 0.137 Uiso 1 1 calc R . .
C37C C 0.6723(2) 0.85379(19) 0.43426(10) 0.078(2) Uani 1 1 d DU . .
O38C O 0.7049(2) 0.8515(2) 0.42599(14) 0.152(3) Uani 1 1 d U A .
O39C O 0.64418(18) 0.85037(14) 0.41992(10) 0.0866(17) Uani 1 1 d U A .
C41C C 0.7282(3) 0.98083(18) 0.51832(17) 0.141(3) Uani 1 1 d DU . .
C42C C 0.7414(3) 0.98777(17) 0.49214(17) 0.124(3) Uani 1 1 d DU A .
C43C C 0.7370(3) 1.0173(2) 0.48054(17) 0.149(4) Uani 1 1 d DU . .
H43C H 0.7470 1.0221 0.4630 0.178 Uiso 1 1 calc R A .
C44C C 0.7173(4) 1.03920(19) 0.4958(2) 0.185(5) Uani 1 1 d DU A .
H44C H 0.7148 1.0595 0.4890 0.222 Uiso 1 1 calc R . .
C45C C 0.7015(5) 1.0317(2) 0.5208(3) 0.208(6) Uani 1 1 d DU . .
H45C H 0.6864 1.0463 0.5301 0.249 Uiso 1 1 calc R A .
C46C C 0.7072(4) 1.0035(3) 0.5322(2) 0.181(5) Uani 1 1 d DU A .
H46C H 0.6969 0.9990 0.5497 0.217 Uiso 1 1 calc R . .
C51C C 0.7575(2) 0.96414(18) 0.47277(18) 0.095(3) Uani 1 1 d DU . .
C52C C 0.7341(2) 0.94038(17) 0.46417(15) 0.086(2) Uani 1 1 d DU A .
H52C H 0.7100 0.9378 0.4723 0.103 Uiso 1 1 calc R . .
C53C C 0.74580(18) 0.92054(17) 0.44386(14) 0.072(2) Uani 1 1 d DU . .
H53C H 0.7291 0.9052 0.4372 0.087 Uiso 1 1 calc R A .
C54C C 0.78156(16) 0.92289(14) 0.43318(13) 0.0606(17) Uani 1 1 d DU A .
C55C C 0.8064(2) 0.94477(17) 0.44303(16) 0.083(2) Uani 1 1 d DU . .
H55C H 0.8316 0.9456 0.4365 0.100 Uiso 1 1 calc R A .
C56C C 0.7937(2) 0.9655(2) 0.46270(18) 0.101(3) Uani 1 1 d DU A .
H56C H 0.8104 0.9809 0.4693 0.122 Uiso 1 1 calc R . .
C57C C 0.7924(2) 0.90242(15) 0.40972(12) 0.0594(16) Uani 1 1 d DU . .
O58C O 0.76638(14) 0.88654(11) 0.39836(9) 0.0630(12) Uani 1 1 d U A .
O59C O 0.82573(14) 0.90263(12) 0.40207(10) 0.0693(13) Uani 1 1 d U A .
C61C C 0.8210(2) 0.9062(2) 0.5549(2) 0.142(4) Uani 1 1 d DU . .
C62C C 0.8366(2) 0.8788(2) 0.5453(2) 0.125(3) Uani 1 1 d DU A .
C63C C 0.8726(3) 0.8684(2) 0.5538(2) 0.143(4) Uani 1 1 d DU . .
H63C H 0.8825 0.8494 0.5477 0.171 Uiso 1 1 calc R A .
C64C C 0.8930(3) 0.8873(3) 0.5716(3) 0.182(5) Uani 1 1 d DU A .
H64C H 0.9173 0.8810 0.5776 0.219 Uiso 1 1 calc R . .
C65C C 0.8782(3) 0.9148(3) 0.5806(3) 0.190(6) Uani 1 1 d DU . .
H65C H 0.8924 0.9271 0.5929 0.229 Uiso 1 1 calc R A .
C66C C 0.8436(3) 0.9246(2) 0.5720(3) 0.177(5) Uani 1 1 d DU A .
H66C H 0.8346 0.9441 0.5777 0.212 Uiso 1 1 calc R . .
C71C C 0.8183(3) 0.86001(18) 0.52319(14) 0.101(3) Uani 1 1 d DU . .
C72C C 0.8111(3) 0.8735(2) 0.49788(15) 0.099(3) Uani 1 1 d DU A .
H72C H 0.8141 0.8950 0.4956 0.118 Uiso 1 1 calc R . .
C73C C 0.7997(2) 0.85546(17) 0.47615(17) 0.087(2) Uani 1 1 d DU . .
H73C H 0.7957 0.8646 0.4587 0.104 Uiso 1 1 calc R A .
C74C C 0.7941(2) 0.82449(16) 0.47947(12) 0.076(2) Uani 1 1 d DU A .
C75C C 0.8009(3) 0.81112(19) 0.50488(13) 0.100(3) Uani 1 1 d DU . .
H75C H 0.7975 0.7897 0.5072 0.120 Uiso 1 1 calc R A .
C76C C 0.8127(3) 0.82904(19) 0.52687(16) 0.110(3) Uani 1 1 d DU A .
H76C H 0.8168 0.8200 0.5443 0.132 Uiso 1 1 calc R . .
C77C C 0.7840(2) 0.8043(2) 0.45538(14) 0.083(2) Uani 1 1 d DU . .
O78C O 0.78789(16) 0.81280(15) 0.43216(11) 0.0901(16) Uani 1 1 d U . .
O79C O 0.76825(19) 0.77821(16) 0.46069(12) 0.0988(18) Uani 1 1 d U A .
C11D C 0.98182(8) 0.96477(7) 0.46223(6) 0.076(2) Uani 1 1 d GDU . .
C12D C 0.99241(11) 0.98258(9) 0.43996(8) 0.078(2) Uani 1 1 d GU . .
H12D H 0.9785 1.0005 0.4355 0.093 Uiso 1 1 calc R . .
C13D C 1.02334(11) 0.97417(11) 0.42421(8) 0.082(2) Uani 1 1 d GDU . .
C14D C 1.04368(9) 0.94795(11) 0.43073(9) 0.084(2) Uani 1 1 d GU . .
H14D H 1.0648 0.9422 0.4200 0.100 Uiso 1 1 calc R . .
C15D C 1.03309(10) 0.93013(10) 0.45300(10) 0.081(2) Uani 1 1 d GDU . .
C16D C 1.00216(9) 0.93854(8) 0.46875(8) 0.077(2) Uani 1 1 d GU . .
H16D H 0.9949 0.9264 0.4840 0.093 Uiso 1 1 calc R . .
C21D C 0.94891(9) 0.97239(7) 0.48027(7) 0.079(2) Uani 1 1 d GDU . .
C22D C 0.91943(9) 0.95244(8) 0.48530(8) 0.078(2) Uani 1 1 d GDU . .
C23D C 0.89132(11) 0.95874(11) 0.50480(9) 0.084(2) Uani 1 1 d GDU . .
H23D H 0.8717 0.9445 0.5084 0.101 Uiso 1 1 calc R . .
C24D C 0.8933(2) 0.98675(15) 0.51867(16) 0.103(3) Uani 1 1 d DU . .
H24D H 0.8749 0.9916 0.5321 0.124 Uiso 1 1 calc R . .
C25D C 0.9218(2) 1.00747(15) 0.51297(16) 0.102(3) Uani 1 1 d DU . .
H25D H 0.9224 1.0266 0.5222 0.123 Uiso 1 1 calc R . .
C26D C 0.94900(19) 1.00072(12) 0.49416(15) 0.091(3) Uani 1 1 d DU . .
H26D H 0.9682 1.0153 0.4904 0.109 Uiso 1 1 calc R . .
C31D C 0.9139(2) 0.92408(13) 0.46831(11) 0.0684(19) Uani 1 1 d DU . .
C32D C 0.9145(2) 0.92601(15) 0.43977(11) 0.0664(18) Uani 1 1 d DU . .
H32D H 0.9209 0.9448 0.4311 0.080 Uiso 1 1 calc R . .
C33D C 0.90593(18) 0.90049(12) 0.42414(12) 0.0557(16) Uani 1 1 d DU . .
H33D H 0.9063 0.9017 0.4048 0.067 Uiso 1 1 calc R . .
C34D C 0.89690(19) 0.87338(13) 0.43682(11) 0.0580(16) Uani 1 1 d DU . .
C35D C 0.8961(2) 0.87101(16) 0.46509(11) 0.0687(19) Uani 1 1 d DU . .
H35D H 0.8897 0.8522 0.4736 0.082 Uiso 1 1 calc R . .
C36D C 0.9049(2) 0.89670(14) 0.48074(13) 0.076(2) Uani 1 1 d DU . .
H36D H 0.9047 0.8953 0.5001 0.091 Uiso 1 1 calc R . .
C37D C 0.88404(19) 0.84663(15) 0.41982(14) 0.0588(16) Uani 1 1 d DU . .
O38D O 0.88482(12) 0.84869(10) 0.39380(9) 0.0559(11) Uani 1 1 d U . .
O39D O 0.87212(14) 0.82332(12) 0.43218(10) 0.0675(13) Uani 1 1 d U . .
C41D C 1.03595(18) 0.99383(18) 0.40063(13) 0.091(2) Uani 1 1 d DU . .
C42D C 1.01300(16) 1.00072(19) 0.37824(15) 0.095(3) Uani 1 1 d DU . .
C43D C 1.0250(2) 1.0208(2) 0.35717(15) 0.120(3) Uani 1 1 d DU . .
H43D H 1.0083 1.0271 0.3431 0.144 Uiso 1 1 calc R . .
C44D C 1.0624(2) 1.0309(3) 0.35790(18) 0.136(4) Uani 1 1 d DU . .
H44D H 1.0719 1.0431 0.3433 0.163 Uiso 1 1 calc R . .
C45D C 1.0857(2) 1.0235(3) 0.3796(2) 0.135(4) Uani 1 1 d DU . .
H45D H 1.1107 1.0314 0.3802 0.162 Uiso 1 1 calc R . .
C46D C 1.07317(18) 1.0051(2) 0.40033(16) 0.108(3) Uani 1 1 d DU . .
H46D H 1.0899 0.9999 0.4148 0.130 Uiso 1 1 calc R . .
C51D C 0.97553(16) 0.98490(14) 0.37407(17) 0.078(2) Uani 1 1 d DU . .
C52D C 0.97410(19) 0.95293(14) 0.37450(15) 0.0698(19) Uani 1 1 d DU . .
H52D H 0.9954 0.9414 0.3802 0.084 Uiso 1 1 calc R . .
C53D C 0.94126(15) 0.93821(15) 0.36652(13) 0.0603(17) Uani 1 1 d DU . .
H53D H 0.9406 0.9165 0.3661 0.072 Uiso 1 1 calc R . .
C54D C 0.90974(16) 0.95435(12) 0.35927(14) 0.0607(17) Uani 1 1 d DU . .
C55D C 0.9109(2) 0.98617(13) 0.35883(15) 0.073(2) Uani 1 1 d DU . .
H55D H 0.8893 0.9975 0.3534 0.088 Uiso 1 1 calc R . .
C56D C 0.94385(18) 1.00127(16) 0.36635(17) 0.082(2) Uani 1 1 d DU . .
H56D H 0.9446 1.0230 0.3662 0.099 Uiso 1 1 calc R . .
C57D C 0.87578(17) 0.93738(16) 0.34879(14) 0.0570(16) Uani 1 1 d DU . .
O58D O 0.87611(12) 0.90866(10) 0.34890(9) 0.0560(11) Uani 1 1 d U . .
O59D O 0.84904(14) 0.95296(11) 0.33915(10) 0.0649(12) Uani 1 1 d U . .
C61D C 1.0567(2) 0.90355(15) 0.46079(13) 0.088(2) Uani 1 1 d DU . .
C62D C 1.0645(2) 0.87974(16) 0.44255(11) 0.086(2) Uani 1 1 d DU . .
C63D C 1.0910(2) 0.85646(17) 0.44881(14) 0.101(3) Uani 1 1 d DU . .
H63D H 1.0971 0.8409 0.4359 0.121 Uiso 1 1 calc R . .
C64D C 1.1080(3) 0.8572(2) 0.47464(16) 0.115(3) Uani 1 1 d DU . .
H64D H 1.1258 0.8418 0.4795 0.137 Uiso 1 1 calc R . .
C65D C 1.0991(3) 0.8800(2) 0.49324(14) 0.123(4) Uani 1 1 d DU . .
H65D H 1.1104 0.8797 0.5109 0.148 Uiso 1 1 calc R . .
C66D C 1.0744(3) 0.90277(19) 0.48659(13) 0.107(3) Uani 1 1 d DU . .
H66D H 1.0690 0.9184 0.4996 0.129 Uiso 1 1 calc R . .
C71D C 1.04403(15) 0.87713(19) 0.41559(11) 0.073(2) Uani 1 1 d DU . .
C72D C 1.00467(15) 0.87804(16) 0.41512(13) 0.0652(18) Uani 1 1 d DU . .
H72D H 0.9910 0.8826 0.4313 0.078 Uiso 1 1 calc R . .
C73D C 0.98555(17) 0.87221(15) 0.39099(11) 0.0564(16) Uani 1 1 d DU . .
H73D H 0.9588 0.8728 0.3908 0.068 Uiso 1 1 calc R . .
C74D C 1.00473(14) 0.86565(16) 0.36728(11) 0.0589(17) Uani 1 1 d DU . .
C75D C 1.04391(15) 0.86487(17) 0.36758(13) 0.0648(18) Uani 1 1 d DU . .
H75D H 1.0574 0.8606 0.3512 0.078 Uiso 1 1 calc R . .
C76D C 1.06335(18) 0.8704(2) 0.39181(12) 0.079(2) Uani 1 1 d DU . .
H76D H 1.0901 0.8694 0.3920 0.094 Uiso 1 1 calc R . .
C77D C 0.9840(2) 0.85650(16) 0.34166(12) 0.0571(16) Uani 1 1 d DU . .
O78D O 1.00289(13) 0.84744(11) 0.32180(10) 0.0621(12) Uani 1 1 d U . .
O79D O 0.94786(12) 0.85732(10) 0.34208(9) 0.0529(11) Uani 1 1 d U . .
C11E C 0.54205(13) 1.08392(8) 0.22252(9) 0.127(3) Uani 1 1 d GDU . .
C12E C 0.56457(18) 1.09657(12) 0.24286(9) 0.133(3) Uani 1 1 d GU B .
H12E H 0.5866 1.1077 0.2381 0.160 Uiso 1 1 calc R . .
C13E C 0.5548(2) 1.09297(15) 0.27019(9) 0.141(3) Uani 1 1 d GDU . .
C14E C 0.5225(2) 1.07673(14) 0.27719(9) 0.135(3) Uani 1 1 d GU B .
H14E H 0.5158 1.0743 0.2959 0.162 Uiso 1 1 calc R . .
C15E C 0.49998(19) 1.06408(14) 0.25685(12) 0.128(3) Uani 1 1 d GDU . .
C16E C 0.50976(15) 1.06768(13) 0.22952(11) 0.124(3) Uani 1 1 d GU B .
H16E H 0.4944 1.0590 0.2156 0.149 Uiso 1 1 calc R . .
C21E C 0.55328(14) 1.08969(10) 0.19282(9) 0.130(3) Uani 1 1 d GDU . .
C22E C 0.58565(14) 1.07794(12) 0.18063(9) 0.110(3) Uani 1 1 d GDU . .
C23E C 0.59770(18) 1.08626(15) 0.15330(10) 0.127(4) Uani 1 1 d GDU . .
H23E H 0.6204 1.0788 0.1455 0.152 Uiso 1 1 calc R . .
C24E C 0.5735(3) 1.1061(3) 0.13925(16) 0.149(4) Uani 1 1 d DU . .
H24E H 0.5806 1.1133 0.1216 0.179 Uiso 1 1 calc R . .
C25E C 0.5396(3) 1.1156(3) 0.15034(17) 0.171(5) Uani 1 1 d DU . .
H25E H 0.5229 1.1275 0.1395 0.205 Uiso 1 1 calc R . .
C26E C 0.5296(3) 1.1081(3) 0.17649(16) 0.163(5) Uani 1 1 d DU . .
H26E H 0.5065 1.1154 0.1837 0.196 Uiso 1 1 calc R . .
C31E C 0.6093(2) 1.05450(16) 0.19511(19) 0.095(3) Uani 1 1 d DU . .
C32E C 0.5946(2) 1.02558(15) 0.20072(17) 0.087(2) Uani 1 1 d DU . .
H32E H 0.5686 1.0214 0.1978 0.104 Uiso 1 1 calc R . .
C33E C 0.61844(18) 1.00296(17) 0.21061(16) 0.075(2) Uani 1 1 d DU . .
H33E H 0.6084 0.9832 0.2142 0.090 Uiso 1 1 calc R . .
C34E C 0.65614(17) 1.00821(13) 0.21546(15) 0.0679(18) Uani 1 1 d DU . .
C35E C 0.6705(2) 1.03730(14) 0.21026(18) 0.087(2) Uani 1 1 d DU . .
H35E H 0.6963 1.0416 0.2138 0.104 Uiso 1 1 calc R . .
C36E C 0.6471(2) 1.06010(17) 0.1998(2) 0.097(3) Uani 1 1 d DU . .
H36E H 0.6572 1.0798 0.1959 0.117 Uiso 1 1 calc R . .
C37E C 0.6816(2) 0.98300(15) 0.22545(14) 0.0616(17) Uani 1 1 d DU . .
O38E O 0.67069(14) 0.95591(11) 0.22234(9) 0.0632(12) Uani 1 1 d U . .
O39E O 0.71286(15) 0.98963(11) 0.23574(11) 0.0735(14) Uani 1 1 d U . .
C41E C 0.5830(6) 1.1083(4) 0.2896(4) 0.148(5) Uani 0.546(18) 1 d PGDU B 1
C42E C 0.6041(7) 1.0910(2) 0.3079(5) 0.141(5) Uani 0.546(18) 1 d PGDU B 1
C43E C 0.6275(7) 1.1055(4) 0.3266(4) 0.153(6) Uani 0.546(18) 1 d PGU B 1
H43E H 0.6419 1.0937 0.3392 0.184 Uiso 0.546(18) 1 calc PR B 1
C44E C 0.6298(7) 1.1373(4) 0.3271(4) 0.170(7) Uani 0.546(18) 1 d PGU B 1
H44E H 0.6458 1.1472 0.3399 0.204 Uiso 0.546(18) 1 calc PR B 1
C45E C 0.6087(8) 1.1546(2) 0.3088(5) 0.177(7) Uani 0.546(18) 1 d PGU B 1
H45E H 0.6102 1.1763 0.3091 0.213 Uiso 0.546(18) 1 calc PR B 1
C46E C 0.5853(7) 1.1401(4) 0.2900(4) 0.158(6) Uani 0.546(18) 1 d PGU B 1
H46E H 0.5708 1.1519 0.2775 0.190 Uiso 0.546(18) 1 calc PR B 1
C41$ C 0.5716(8) 1.1055(4) 0.2959(4) 0.149(5) Uani 0.454(18) 1 d PGDU B 2
C42$ C 0.5979(9) 1.0907(3) 0.3123(5) 0.141(5) Uani 0.454(18) 1 d PGDU B 2
C43$ C 0.6142(8) 1.1060(5) 0.3343(5) 0.154(6) Uani 0.454(18) 1 d PGU B 2
H43$ H 0.6321 1.0959 0.3455 0.185 Uiso 0.454(18) 1 calc PR B 2
C44$ C 0.6042(8) 1.1362(5) 0.3398(4) 0.168(7) Uani 0.454(18) 1 d PGU B 2
H44$ H 0.6153 1.1467 0.3547 0.201 Uiso 0.454(18) 1 calc PR B 2
C45$ C 0.5779(9) 1.1510(3) 0.3233(5) 0.179(8) Uani 0.454(18) 1 d PGU B 2
H45$ H 0.5711 1.1716 0.3271 0.215 Uiso 0.454(18) 1 calc PR B 2
C46$ C 0.5616(8) 1.1357(5) 0.3014(5) 0.162(7) Uani 0.454(18) 1 d PGU B 2
H46$ H 0.5437 1.1458 0.2902 0.194 Uiso 0.454(18) 1 calc PR B 2
C51E C 0.6063(3) 1.05656(13) 0.30887(14) 0.105(3) Uani 1 1 d DU . .
C52E C 0.6077(3) 1.04117(13) 0.28405(13) 0.097(3) Uani 1 1 d DU B .
H52E H 0.6041 1.0523 0.2675 0.116 Uiso 1 1 calc R . .
C53E C 0.6142(3) 1.00975(13) 0.28296(11) 0.084(2) Uani 1 1 d DU . .
H53E H 0.6155 0.9998 0.2657 0.101 Uiso 1 1 calc R B .
C54E C 0.6189(2) 0.99298(11) 0.30645(11) 0.074(2) Uani 1 1 d DU B .
C55E C 0.6160(3) 1.00789(13) 0.33146(11) 0.090(3) Uani 1 1 d DU . .
H55E H 0.6189 0.9967 0.3480 0.108 Uiso 1 1 calc R B .
C56E C 0.6091(3) 1.03925(14) 0.33229(13) 0.106(3) Uani 1 1 d DU B .
H56E H 0.6062 1.0490 0.3495 0.128 Uiso 1 1 calc R . .
C57E C 0.6256(2) 0.95900(12) 0.30479(15) 0.0700(19) Uani 1 1 d DU . .
O58E O 0.61940(19) 0.94695(14) 0.28205(13) 0.0999(19) Uani 1 1 d U B .
O59E O 0.63489(15) 0.94484(12) 0.32536(11) 0.0730(13) Uani 1 1 d U B .
C61E C 0.4631(2) 1.0499(2) 0.2628(2) 0.136(3) Uani 1 1 d DU B .
C62E C 0.4541(2) 1.02053(19) 0.2535(2) 0.128(3) Uani 1 1 d DU . .
C63E C 0.4178(3) 1.00765(19) 0.2573(2) 0.153(4) Uani 1 1 d DU B .
H63E H 0.4119 0.9877 0.2507 0.184 Uiso 1 1 calc R . .
C64E C 0.3910(2) 1.0254(3) 0.2711(3) 0.184(5) Uani 1 1 d DU . .
H64E H 0.3661 1.0177 0.2733 0.221 Uiso 1 1 calc R B .
C65E C 0.4002(3) 1.0539(3) 0.2815(3) 0.189(6) Uani 1 1 d DU B .
H65E H 0.3820 1.0651 0.2916 0.227 Uiso 1 1 calc R . .
C66E C 0.4353(3) 1.0660(2) 0.2775(3) 0.172(5) Uani 1 1 d DU . .
H66E H 0.4410 1.0857 0.2847 0.206 Uiso 1 1 calc R B .
C71E C 0.4839(2) 0.9995(2) 0.24203(16) 0.100(3) Uani 1 1 d DU B .
C72E C 0.5144(2) 0.99136(19) 0.25834(17) 0.098(3) Uani 1 1 d DU . .
H72E H 0.5188 1.0017 0.2751 0.118 Uiso 1 1 calc R B .
C73E C 0.5386(2) 0.96810(17) 0.25007(14) 0.078(2) Uani 1 1 d DU B .
H73E H 0.5583 0.9617 0.2619 0.094 Uiso 1 1 calc R . .
C74E C 0.53434(18) 0.95411(15) 0.22509(13) 0.0656(18) Uani 1 1 d DU . .
C75E C 0.50600(19) 0.96363(18) 0.20750(15) 0.080(2) Uani 1 1 d DU B .
H75E H 0.5038 0.9551 0.1897 0.096 Uiso 1 1 calc R . .
C76E C 0.4809(2) 0.9860(2) 0.21663(16) 0.100(3) Uani 1 1 d DU . .
H76E H 0.4609 0.9921 0.2049 0.119 Uiso 1 1 calc R B .
C77E C 0.55992(19) 0.92800(14) 0.21728(16) 0.0616(17) Uani 1 1 d DU B .
O78E O 0.58101(13) 0.91716(11) 0.23653(10) 0.0637(12) Uani 1 1 d U . .
O79E O 0.55911(14) 0.91793(11) 0.19360(10) 0.0656(13) Uani 1 1 d U . .

loop_
_atom_site_aniso_label
_atom_site_aniso_U_11
_atom_site_aniso_U_22
_atom_site_aniso_U_33
_atom_site_aniso_U_23
_atom_site_aniso_U_13
_atom_site_aniso_U_12
Cd1 0.0457(4) 0.0621(4) 0.0688(5) 0.0018(4) 0.000 0.000
Cd2 0.0576(4) 0.0608(4) 0.0500(4) 0.000 0.0004(3) 0.000
Cd3 0.0395(4) 0.0781(5) 0.0603(4) 0.000 0.000 -0.0026(3)
Cd4 0.0418(3) 0.0636(3) 0.0616(3) 0.0076(2) -0.0070(2) -0.0034(2)
Cd5 0.0464(3) 0.0623(3) 0.0543(3) 0.0033(2) -0.0034(2) -0.0028(2)
Cd6 0.0486(3) 0.0619(3) 0.0513(3) 0.0017(2) -0.0012(2) -0.0026(2)
Cd7 0.0440(3) 0.0622(3) 0.0484(3) 0.0000(2) 0.0024(2) -0.0040(2)
Cd8 0.0470(3) 0.0646(3) 0.0550(3) 0.0059(2) -0.0040(2) -0.0118(2)
Cd9 0.0432(3) 0.0643(3) 0.0643(3) 0.0137(3) -0.0084(2) -0.0088(2)
Cd10 0.0410(3) 0.0587(3) 0.0530(3) 0.0006(2) -0.0016(2) -0.0001(2)
Cd11 0.0435(3) 0.0602(3) 0.0490(3) -0.0013(2) 0.0016(2) 0.0004(2)
Cd12 0.0444(3) 0.0583(3) 0.0486(3) -0.0028(2) 0.0012(2) -0.0019(2)
Cd13 0.0401(3) 0.0548(3) 0.0493(3) -0.0020(2) 0.0049(2) -0.0006(2)
Cd14 0.0414(3) 0.0570(3) 0.0494(3) -0.0020(2) 0.0030(2) -0.0046(2)
Cd15 0.0421(3) 0.0560(3) 0.0542(3) 0.0023(2) -0.0026(2) -0.0038(2)
Cd16 0.0372(2) 0.0563(3) 0.0506(3) 0.0023(2) 0.0016(2) -0.0040(2)
Cd17 0.0432(3) 0.0575(3) 0.0498(3) 0.0038(2) 0.0017(2) 0.0012(2)
Cd18 0.0397(3) 0.0580(3) 0.0489(3) -0.0044(2) -0.0011(2) -0.0011(2)
O21 0.045(2) 0.053(2) 0.058(3) 0.005(2) 0.004(2) 0.0051(19)
O22 0.045(2) 0.060(2) 0.050(2) 0.001(2) 0.0022(19) -0.0004(19)
O23 0.049(3) 0.061(3) 0.054(2) 0.006(2) -0.004(2) -0.003(2)
O24 0.040(2) 0.067(3) 0.051(2) 0.002(2) -0.0037(19) -0.002(2)
O25 0.044(2) 0.054(2) 0.054(2) -0.002(2) 0.0005(19) -0.0072(19)
O26 0.039(2) 0.052(2) 0.053(2) 0.0073(19) -0.0003(19) -0.0059(18)
O27 0.041(2) 0.062(3) 0.046(2) 0.002(2) -0.0016(19) -0.0006(19)
O28 0.035(2) 0.060(2) 0.053(2) 0.000(2) 0.0013(18) -0.0009(18)
O29 0.047(3) 0.066(3) 0.062(3) 0.001(2) -0.003(2) -0.007(2)
O30 0.052(3) 0.065(3) 0.053(2) 0.005(2) 0.006(2) -0.004(2)
O31 0.047(2) 0.058(3) 0.066(3) 0.001(2) -0.008(2) 0.001(2)
N1X 0.070(4) 0.072(4) 0.073(4) 0.003(3) 0.001(3) -0.003(3)
O2X 0.054(3) 0.059(2) 0.052(2) -0.001(2) 0.005(2) -0.007(2)
O3X 0.194(6) 0.086(4) 0.092(4) 0.032(3) -0.067(4) -0.068(4)
O4X 0.118(5) 0.086(3) 0.056(3) 0.007(2) -0.017(3) -0.036(3)
N1Y 0.059(4) 0.094(5) 0.069(4) 0.003(3) 0.002(3) -0.003(3)
O2Y 0.046(2) 0.070(3) 0.046(2) 0.007(2) 0.0024(19) 0.003(2)
O3Y 0.069(3) 0.164(5) 0.069(3) 0.047(3) -0.023(3) -0.039(3)
O4Y 0.044(3) 0.145(5) 0.066(3) 0.034(3) -0.005(2) -0.018(3)
N1Z 0.056(4) 0.072(4) 0.093(4) 0.004(3) -0.011(3) -0.011(3)
O2Z 0.041(2) 0.062(3) 0.076(3) 0.004(2) -0.017(2) -0.006(2)
O3Z 0.071(4) 0.096(4) 0.237(7) 0.071(4) -0.071(4) -0.032(3)
O4Z 0.086(4) 0.070(3) 0.219(7) 0.037(4) -0.080(4) -0.015(3)
O1F 0.038(3) 0.130(4) 0.074(3) -0.022(3) 0.001(2) -0.003(3)
O1G 0.181(6) 0.075(4) 0.054(3) -0.005(3) -0.024(3) 0.029(4)
O1H 0.074(3) 0.050(3) 0.135(4) -0.008(3) 0.039(3) -0.003(2)
C11A 0.100(6) 0.077(5) 0.073(4) -0.022(4) 0.025(4) 0.022(4)
C12A 0.087(5) 0.078(5) 0.072(4) -0.018(4) 0.023(4) 0.026(4)
C13A 0.076(5) 0.086(5) 0.073(4) -0.016(4) 0.030(4) 0.027(4)
C14A 0.077(5) 0.092(5) 0.080(5) -0.017(4) 0.041(4) 0.015(4)
C15A 0.071(5) 0.108(5) 0.084(5) -0.034(4) 0.022(4) 0.028(4)
C16A 0.089(6) 0.102(6) 0.068(5) -0.024(4) 0.026(4) 0.033(4)
C21A 0.126(7) 0.083(5) 0.085(5) -0.017(4) 0.026(5) 0.040(5)
C22A 0.121(7) 0.088(5) 0.080(5) -0.011(4) 0.027(5) 0.034(5)
C23A 0.179(10) 0.085(5) 0.094(6) -0.005(4) 0.028(7) 0.055(6)
C24A 0.201(11) 0.089(6) 0.109(6) -0.006(5) 0.037(8) 0.035(7)
C25A 0.201(10) 0.078(5) 0.115(7) -0.019(5) 0.044(8) 0.031(7)
C26A 0.167(9) 0.078(5) 0.096(6) -0.009(4) 0.030(7) 0.026(6)
C31A 0.111(6) 0.080(5) 0.067(5) -0.007(4) 0.023(4) 0.036(5)
C32A 0.090(6) 0.085(5) 0.066(5) -0.017(4) 0.015(4) 0.019(4)
C33A 0.071(5) 0.076(5) 0.057(4) -0.014(4) 0.007(3) 0.017(4)
C34A 0.059(4) 0.086(5) 0.070(4) -0.019(4) 0.005(4) 0.023(4)
C35A 0.075(5) 0.099(6) 0.068(5) -0.010(4) 0.007(4) 0.030(4)
C36A 0.111(7) 0.094(6) 0.078(5) -0.005(4) 0.010(5) 0.054(5)
C37A 0.047(4) 0.066(4) 0.067(4) -0.009(3) 0.005(3) 0.009(3)
O38A 0.041(2) 0.066(3) 0.067(3) -0.004(2) 0.003(2) 0.008(2)
O39A 0.055(3) 0.078(3) 0.066(3) -0.018(3) -0.005(2) 0.015(2)
C41A 0.089(5) 0.077(5) 0.073(4) -0.010(4) 0.025(4) 0.024(4)
C42A 0.090(5) 0.094(5) 0.069(4) -0.027(4) 0.025(4) 0.022(5)
C43A 0.095(6) 0.135(7) 0.078(5) -0.042(6) 0.012(4) 0.023(6)
C44A 0.111(6) 0.143(8) 0.074(5) -0.031(6) 0.008(5) 0.034(6)
C45A 0.110(7) 0.121(7) 0.080(5) -0.030(6) 0.026(5) 0.031(6)
C46A 0.102(6) 0.091(6) 0.069(4) -0.012(5) 0.024(4) 0.035(5)
C51A 0.070(5) 0.104(6) 0.073(5) -0.031(4) 0.016(4) 0.012(4)
C52A 0.060(4) 0.083(5) 0.069(4) -0.017(4) 0.019(4) 0.006(4)
C53A 0.063(4) 0.067(4) 0.061(4) -0.021(3) 0.011(3) 0.004(3)
C54A 0.055(4) 0.071(4) 0.063(4) -0.019(3) 0.011(3) 0.002(3)
C55A 0.068(5) 0.088(5) 0.089(5) -0.045(4) 0.015(4) -0.004(4)
C56A 0.071(5) 0.088(5) 0.086(5) -0.041(4) 0.018(4) 0.001(4)
C57A 0.055(4) 0.060(4) 0.056(4) -0.015(3) 0.010(3) 0.001(3)
O58A 0.052(3) 0.055(2) 0.054(2) -0.010(2) 0.007(2) 0.003(2)
O59A 0.059(3) 0.072(3) 0.072(3) -0.025(3) 0.016(2) -0.009(2)
C61A 0.072(5) 0.121(6) 0.106(6) -0.031(5) 0.031(5) 0.020(4)
C62A 0.063(5) 0.118(6) 0.128(7) -0.041(6) 0.039(5) 0.004(4)
C63A 0.061(5) 0.146(7) 0.195(10) -0.064(8) 0.048(6) -0.005(5)
C64A 0.063(5) 0.175(9) 0.247(12) -0.078(10) 0.059(7) 0.000(6)
C65A 0.070(5) 0.178(9) 0.207(11) -0.065(9) 0.044(7) 0.023(6)
C66A 0.071(5) 0.144(8) 0.152(8) -0.048(7) 0.034(6) 0.024(5)
C71A 0.062(4) 0.092(5) 0.098(6) -0.035(4) 0.028(4) 0.000(4)
C72A 0.062(5) 0.080(5) 0.078(5) -0.021(4) 0.014(4) 0.012(4)
C73A 0.049(4) 0.076(4) 0.067(4) -0.012(4) 0.016(3) 0.002(3)
C74A 0.042(4) 0.078(4) 0.062(4) -0.007(3) 0.012(3) -0.004(3)
C75A 0.065(5) 0.085(5) 0.071(5) -0.008(4) 0.026(4) -0.001(4)
C76A 0.071(5) 0.090(5) 0.092(6) -0.029(4) 0.045(4) -0.013(4)
C77A 0.047(4) 0.074(4) 0.054(4) -0.003(3) 0.005(3) 0.003(3)
O78A 0.044(2) 0.073(3) 0.050(2) -0.001(2) 0.0096(19) -0.002(2)
O79A 0.056(3) 0.081(3) 0.062(3) 0.006(2) 0.016(2) 0.009(2)
C11B 0.042(4) 0.141(6) 0.105(6) -0.015(5) 0.022(4) 0.008(4)
C12B 0.036(4) 0.131(6) 0.112(6) -0.016(5) 0.024(4) 0.014(4)
C13B 0.041(4) 0.132(6) 0.128(6) -0.028(5) 0.027(4) -0.001(4)
C14B 0.050(5) 0.144(7) 0.136(7) -0.038(6) 0.031(4) 0.004(5)
C15B 0.064(5) 0.164(8) 0.111(6) -0.039(6) 0.038(4) 0.004(5)
C16B 0.055(5) 0.159(7) 0.100(6) -0.021(5) 0.026(4) 0.007(5)
C21B 0.042(4) 0.142(6) 0.102(6) 0.008(5) 0.013(4) 0.007(4)
C22B 0.039(4) 0.116(6) 0.108(5) 0.004(5) 0.004(4) 0.000(4)
C23B 0.045(5) 0.127(6) 0.119(6) 0.012(5) 0.001(4) -0.005(4)
C24B 0.052(5) 0.146(8) 0.153(8) 0.012(6) 0.018(6) -0.010(5)
C25B 0.071(6) 0.165(8) 0.149(8) 0.010(7) 0.032(6) -0.022(7)
C26B 0.069(6) 0.159(8) 0.125(7) 0.017(6) 0.032(5) -0.004(6)
C31B 0.038(4) 0.109(6) 0.089(5) 0.005(5) 0.004(4) 0.000(4)
C32B 0.048(4) 0.108(6) 0.081(5) -0.006(5) 0.002(4) -0.005(4)
C33B 0.041(4) 0.085(5) 0.080(4) -0.007(4) -0.002(3) -0.002(3)
C34B 0.040(3) 0.076(5) 0.073(4) -0.005(4) 0.006(3) 0.006(3)
C35B 0.045(4) 0.110(6) 0.076(5) -0.010(4) 0.002(3) -0.002(4)
C36B 0.039(4) 0.108(6) 0.102(5) 0.002(5) -0.001(4) -0.014(4)
C37B 0.043(4) 0.067(4) 0.079(4) -0.001(4) -0.002(3) -0.004(3)
O38B 0.034(2) 0.080(3) 0.093(4) -0.001(3) 0.001(2) -0.001(2)
O39B 0.053(3) 0.096(4) 0.071(3) 0.006(3) 0.008(2) 0.002(3)
C41B 0.042(4) 0.131(7) 0.176(8) -0.016(6) 0.011(5) 0.008(4)
C42B 0.046(4) 0.106(7) 0.194(9) -0.012(6) 0.011(5) 0.014(4)
C43B 0.055(5) 0.139(9) 0.265(12) 0.025(8) 0.010(7) 0.025(6)
C44B 0.062(6) 0.173(11) 0.300(14) 0.040(9) 0.007(8) 0.026(7)
C45B 0.050(6) 0.172(11) 0.280(14) 0.016(9) 0.004(7) 0.013(6)
C46B 0.047(5) 0.146(9) 0.229(11) 0.000(7) 0.017(6) 0.018(5)
C51B 0.049(4) 0.096(6) 0.154(8) -0.015(6) 0.020(5) 0.011(4)
C52B 0.061(5) 0.100(6) 0.160(8) -0.030(6) 0.025(6) 0.004(4)
C53B 0.060(5) 0.093(5) 0.144(8) -0.002(6) 0.024(5) 0.011(4)
C54B 0.044(4) 0.082(5) 0.102(6) 0.001(5) 0.003(4) 0.011(3)
C55B 0.056(4) 0.105(6) 0.149(8) -0.046(6) 0.023(5) -0.001(4)
C56B 0.056(5) 0.098(6) 0.182(9) -0.047(7) 0.025(6) 0.007(4)
C57B 0.051(4) 0.108(6) 0.090(5) 0.007(5) 0.029(4) 0.015(4)
O58B 0.080(4) 0.107(4) 0.260(8) 0.049(5) 0.078(5) 0.039(4)
O59B 0.043(3) 0.128(4) 0.088(4) -0.034(4) 0.015(3) -0.008(3)
C61B 0.071(5) 0.184(9) 0.108(6) -0.045(6) 0.041(4) 0.000(5)
C62B 0.075(5) 0.197(9) 0.101(6) -0.051(6) 0.030(4) -0.001(6)
C63B 0.098(7) 0.255(12) 0.121(8) -0.090(8) 0.016(6) 0.004(8)
C64B 0.135(9) 0.255(13) 0.168(10) -0.111(9) 0.015(8) 0.011(10)
C65B 0.138(9) 0.244(13) 0.159(10) -0.098(9) 0.032(8) 0.024(10)
C66B 0.113(8) 0.227(12) 0.162(10) -0.092(9) 0.027(7) 0.028(8)
C71B 0.059(5) 0.130(7) 0.084(5) -0.028(5) 0.014(4) -0.008(4)
C72B 0.046(4) 0.103(6) 0.113(6) -0.021(5) 0.024(4) 0.004(4)
C73B 0.039(4) 0.089(5) 0.096(5) -0.013(4) 0.018(4) -0.005(3)
C74B 0.041(4) 0.080(4) 0.062(4) -0.015(4) 0.007(3) -0.007(3)
C75B 0.058(5) 0.107(6) 0.075(5) 0.001(4) 0.018(4) -0.007(4)
C76B 0.071(6) 0.141(7) 0.077(5) 0.002(5) 0.029(4) -0.003(5)
C77B 0.036(3) 0.072(4) 0.068(4) -0.001(4) 0.003(3) -0.007(3)
O78B 0.040(2) 0.081(3) 0.072(3) 0.006(2) 0.014(2) -0.003(2)
O79B 0.051(3) 0.067(3) 0.083(3) -0.005(3) 0.018(3) -0.011(2)
C11C 0.122(6) 0.233(9) 0.056(5) -0.058(5) 0.008(5) -0.022(6)
C12C 0.118(7) 0.218(9) 0.072(6) -0.066(6) 0.012(5) -0.017(7)
C13C 0.113(7) 0.175(7) 0.090(6) -0.079(5) 0.009(6) -0.002(6)
C14C 0.118(7) 0.164(8) 0.114(8) -0.079(6) 0.011(6) -0.012(6)
C15C 0.121(6) 0.174(9) 0.103(7) -0.074(6) 0.002(6) -0.013(6)
C16C 0.129(6) 0.197(9) 0.075(6) -0.060(6) 0.017(6) -0.014(7)
C21C 0.121(8) 0.242(12) 0.057(6) -0.032(8) 0.010(7) -0.008(9)
C22C 0.111(9) 0.232(12) 0.057(6) -0.022(8) 0.012(6) -0.014(9)
C23C 0.114(11) 0.251(15) 0.065(7) -0.024(10) 0.025(7) -0.010(10)
C24C 0.135(12) 0.263(15) 0.071(7) -0.024(11) 0.027(8) -0.004(11)
C25C 0.145(13) 0.270(16) 0.063(8) -0.031(11) 0.027(8) 0.003(12)
C26C 0.129(12) 0.258(15) 0.062(7) -0.040(11) 0.019(8) 0.003(11)
C21' 0.115(9) 0.239(12) 0.059(6) -0.034(8) 0.008(7) -0.003(9)
C22' 0.111(10) 0.229(12) 0.058(5) -0.024(8) 0.014(6) -0.015(9)
C23' 0.120(11) 0.244(14) 0.065(6) -0.016(9) 0.022(8) -0.014(10)
C24' 0.134(13) 0.257(16) 0.071(7) -0.010(11) 0.029(9) -0.011(11)
C25' 0.149(13) 0.267(16) 0.066(8) -0.020(11) 0.021(8) 0.002(12)
C26' 0.135(11) 0.261(14) 0.066(6) -0.026(10) 0.010(8) -0.005(11)
C31C 0.094(6) 0.193(9) 0.053(4) -0.021(5) 0.012(4) -0.017(6)
C32C 0.091(6) 0.170(9) 0.065(4) -0.027(6) -0.007(4) 0.019(6)
C33C 0.071(5) 0.150(8) 0.075(5) -0.027(6) 0.013(4) -0.007(5)
C34C 0.072(5) 0.092(5) 0.051(4) -0.008(4) 0.014(3) -0.009(4)
C35C 0.078(5) 0.151(8) 0.064(4) -0.022(5) 0.000(4) 0.022(6)
C36C 0.082(6) 0.198(10) 0.063(4) -0.040(6) 0.020(4) 0.016(6)
C37C 0.085(5) 0.088(5) 0.060(4) -0.029(4) 0.015(4) -0.022(5)
O38C 0.093(4) 0.269(8) 0.095(4) -0.082(5) 0.045(4) -0.055(5)
O39C 0.110(4) 0.102(4) 0.048(3) -0.013(3) -0.001(3) 0.029(4)
C41C 0.142(8) 0.166(7) 0.116(6) -0.095(5) 0.008(6) 0.012(6)
C42C 0.113(7) 0.134(6) 0.125(6) -0.081(5) 0.008(6) 0.009(6)
C43C 0.156(10) 0.128(7) 0.161(8) -0.078(6) 0.000(8) 0.033(8)
C44C 0.218(13) 0.166(9) 0.169(10) -0.094(8) 0.003(10) 0.066(9)
C45C 0.238(13) 0.198(11) 0.186(11) -0.110(9) 0.028(10) 0.070(11)
C46C 0.187(11) 0.199(10) 0.156(9) -0.098(8) 0.031(9) 0.046(10)
C51C 0.088(6) 0.103(6) 0.093(6) -0.052(5) 0.008(5) -0.001(5)
C52C 0.072(5) 0.111(6) 0.074(5) -0.040(5) 0.007(4) 0.006(4)
C53C 0.068(5) 0.088(5) 0.060(4) -0.032(4) 0.004(4) -0.008(4)
C54C 0.062(4) 0.059(4) 0.061(4) -0.014(3) -0.002(3) -0.001(3)
C55C 0.078(5) 0.093(6) 0.079(5) -0.036(4) 0.002(4) -0.013(4)
C56C 0.088(6) 0.109(7) 0.107(6) -0.062(5) 0.008(5) -0.020(5)
C57C 0.057(4) 0.072(4) 0.050(4) -0.003(3) -0.003(3) -0.002(3)
O58C 0.064(3) 0.075(3) 0.050(2) -0.016(2) 0.001(2) -0.011(2)
O59C 0.053(3) 0.091(4) 0.064(3) -0.024(3) -0.008(2) 0.007(3)
C61C 0.128(6) 0.166(8) 0.133(8) -0.076(7) -0.008(6) -0.017(6)
C62C 0.113(7) 0.151(8) 0.110(6) -0.042(6) 0.010(6) -0.026(6)
C63C 0.131(8) 0.159(9) 0.138(9) -0.046(7) -0.015(7) -0.024(7)
C64C 0.147(10) 0.204(12) 0.196(12) -0.084(10) -0.042(9) -0.023(8)
C65C 0.151(10) 0.218(12) 0.203(12) -0.112(10) -0.039(9) -0.019(9)
C66C 0.145(9) 0.197(11) 0.189(11) -0.099(9) -0.027(9) -0.025(8)
C71C 0.100(6) 0.121(6) 0.081(5) -0.028(5) 0.020(5) -0.011(6)
C72C 0.097(7) 0.099(6) 0.100(6) -0.004(5) 0.013(5) -0.003(5)
C73C 0.069(5) 0.103(5) 0.088(5) 0.013(4) 0.002(5) -0.003(5)
C74C 0.070(5) 0.100(5) 0.057(4) -0.005(4) 0.014(4) 0.001(4)
C75C 0.147(8) 0.098(6) 0.055(4) 0.000(4) 0.000(5) -0.013(6)
C76C 0.144(8) 0.129(6) 0.056(5) -0.003(5) -0.003(5) -0.030(7)
C77C 0.062(5) 0.131(6) 0.055(4) 0.016(4) -0.012(4) -0.030(5)
O78C 0.073(4) 0.139(5) 0.059(3) -0.006(3) 0.001(3) -0.002(3)
O79C 0.104(5) 0.115(5) 0.078(4) -0.019(3) -0.009(3) -0.003(4)
C11D 0.062(4) 0.081(5) 0.085(5) -0.029(4) -0.022(3) -0.025(3)
C12D 0.062(4) 0.081(5) 0.090(5) -0.023(4) -0.023(4) -0.024(4)
C13D 0.062(5) 0.099(5) 0.085(5) -0.026(4) -0.018(4) -0.026(4)
C14D 0.056(5) 0.111(6) 0.084(5) -0.029(4) -0.019(4) -0.015(4)
C15D 0.070(5) 0.099(5) 0.074(5) -0.034(4) -0.023(4) -0.014(4)
C16D 0.071(5) 0.081(5) 0.081(5) -0.026(4) -0.021(4) -0.023(4)
C21D 0.071(5) 0.086(5) 0.078(5) -0.027(4) -0.021(4) -0.019(4)
C22D 0.071(5) 0.089(5) 0.073(5) -0.028(4) -0.014(4) -0.020(4)
C23D 0.075(5) 0.107(6) 0.070(5) -0.035(4) -0.005(4) -0.017(4)
C24D 0.081(6) 0.126(7) 0.102(6) -0.058(6) -0.007(5) -0.009(5)
C25D 0.082(6) 0.123(7) 0.102(6) -0.056(6) -0.021(5) -0.014(5)
C26D 0.071(5) 0.094(6) 0.109(6) -0.039(5) -0.020(4) -0.014(4)
C31D 0.055(4) 0.086(5) 0.064(4) -0.020(4) -0.005(4) -0.020(4)
C32D 0.058(4) 0.072(4) 0.069(4) -0.019(4) -0.013(4) -0.011(4)
C33D 0.045(4) 0.068(4) 0.055(4) -0.012(3) -0.012(3) -0.011(3)
C34D 0.049(4) 0.065(4) 0.060(4) -0.016(3) -0.014(3) -0.005(3)
C35D 0.061(4) 0.084(5) 0.061(4) -0.007(4) -0.015(4) -0.009(4)
C36D 0.075(5) 0.098(5) 0.053(4) -0.020(4) -0.009(4) -0.021(4)
C37D 0.047(4) 0.068(4) 0.062(4) -0.006(3) -0.010(3) -0.001(3)
O38D 0.049(3) 0.066(3) 0.052(2) -0.014(2) -0.014(2) -0.001(2)
O39D 0.065(3) 0.070(3) 0.068(3) -0.005(3) -0.014(3) -0.006(3)
C41D 0.083(5) 0.098(6) 0.093(5) -0.023(4) -0.015(4) -0.035(5)
C42D 0.083(5) 0.104(6) 0.097(5) -0.008(5) -0.006(4) -0.044(5)
C43D 0.123(7) 0.131(8) 0.107(7) 0.002(6) -0.001(6) -0.069(6)
C44D 0.129(8) 0.153(9) 0.126(8) 0.005(7) -0.004(6) -0.079(7)
C45D 0.114(8) 0.161(10) 0.130(8) -0.010(7) -0.001(6) -0.068(7)
C46D 0.085(6) 0.124(8) 0.115(7) -0.019(5) -0.007(5) -0.044(5)
C51D 0.072(5) 0.084(5) 0.079(5) -0.011(4) -0.004(4) -0.029(4)
C52D 0.063(4) 0.075(4) 0.072(5) -0.014(4) -0.009(4) -0.016(4)
C53D 0.059(4) 0.068(4) 0.054(4) -0.011(3) 0.000(3) -0.010(3)
C54D 0.064(4) 0.064(4) 0.055(4) -0.019(3) -0.006(3) -0.013(3)
C55D 0.083(5) 0.062(4) 0.074(5) -0.011(4) -0.012(4) -0.012(4)
C56D 0.090(5) 0.064(4) 0.092(6) -0.003(4) -0.009(5) -0.026(4)
C57D 0.051(4) 0.060(4) 0.060(4) -0.011(3) 0.001(3) 0.001(3)
O58D 0.049(3) 0.055(3) 0.064(3) -0.014(2) 0.005(2) -0.006(2)
O59D 0.057(3) 0.066(3) 0.071(3) -0.015(2) -0.009(2) -0.003(2)
C61D 0.060(5) 0.118(6) 0.085(5) -0.028(4) -0.032(4) -0.009(4)
C62D 0.058(5) 0.108(6) 0.090(5) -0.029(5) -0.031(4) -0.004(4)
C63D 0.074(6) 0.122(7) 0.107(6) -0.027(6) -0.036(5) 0.017(5)
C64D 0.092(7) 0.145(8) 0.107(7) -0.023(6) -0.046(6) 0.012(6)
C65D 0.095(7) 0.165(9) 0.110(7) -0.027(6) -0.056(6) 0.012(6)
C66D 0.089(6) 0.139(8) 0.094(6) -0.030(6) -0.043(5) -0.002(5)
C71D 0.051(4) 0.091(5) 0.077(4) -0.021(4) -0.017(3) -0.005(4)
C72D 0.049(4) 0.072(5) 0.074(4) -0.010(4) -0.011(3) -0.008(3)
C73D 0.043(4) 0.065(4) 0.062(4) -0.003(3) -0.005(3) -0.011(3)
C74D 0.039(3) 0.068(4) 0.070(4) -0.008(3) -0.012(3) -0.011(3)
C75D 0.045(4) 0.077(5) 0.072(4) -0.016(4) -0.001(3) -0.012(3)
C76D 0.041(4) 0.107(6) 0.088(5) -0.022(5) -0.018(3) -0.004(4)
C77D 0.054(4) 0.062(4) 0.056(4) 0.007(3) -0.001(3) -0.019(3)
O78D 0.055(3) 0.071(3) 0.060(3) -0.005(2) 0.000(2) -0.013(2)
O79D 0.041(2) 0.062(3) 0.055(3) 0.004(2) -0.005(2) -0.015(2)
C11E 0.166(9) 0.091(7) 0.123(6) 0.000(5) -0.012(6) 0.076(6)
C12E 0.183(9) 0.083(6) 0.133(6) 0.002(6) -0.016(7) 0.059(6)
C13E 0.220(9) 0.078(6) 0.123(6) -0.007(5) -0.020(6) 0.054(6)
C14E 0.204(10) 0.092(7) 0.109(7) -0.004(6) -0.016(6) 0.065(6)
C15E 0.171(7) 0.107(7) 0.105(6) -0.005(5) -0.001(6) 0.084(5)
C16E 0.162(8) 0.101(7) 0.108(6) -0.007(6) -0.011(6) 0.075(6)
C21E 0.153(8) 0.106(7) 0.132(6) 0.006(6) -0.012(6) 0.061(6)
C22E 0.136(7) 0.083(6) 0.112(6) -0.001(5) -0.022(5) 0.038(5)
C23E 0.165(9) 0.108(7) 0.108(6) 0.008(6) -0.028(6) 0.048(7)
C24E 0.189(11) 0.137(9) 0.122(8) 0.026(7) -0.020(7) 0.066(8)
C25E 0.200(11) 0.181(11) 0.132(8) 0.027(8) -0.035(8) 0.094(9)
C26E 0.180(10) 0.162(10) 0.147(8) 0.029(8) -0.017(8) 0.093(8)
C31E 0.104(6) 0.077(5) 0.103(6) 0.005(5) -0.009(5) 0.030(4)
C32E 0.088(6) 0.084(5) 0.089(6) -0.009(5) -0.007(5) 0.021(4)
C33E 0.079(5) 0.071(5) 0.075(5) 0.000(4) 0.001(4) 0.001(4)
C34E 0.074(4) 0.064(4) 0.066(4) -0.009(4) -0.001(4) 0.014(3)
C35E 0.087(5) 0.068(5) 0.105(6) 0.007(5) -0.001(5) 0.006(4)
C36E 0.110(6) 0.056(4) 0.125(7) 0.005(5) -0.002(6) 0.013(4)
C37E 0.066(4) 0.061(4) 0.058(4) 0.001(3) -0.001(3) -0.001(3)
O38E 0.073(3) 0.055(3) 0.061(3) 0.002(2) 0.001(2) 0.006(2)
O39E 0.066(3) 0.067(3) 0.087(4) 0.003(3) -0.006(3) 0.007(2)
C41E 0.244(12) 0.067(6) 0.132(9) 0.000(7) -0.017(9) 0.034(7)
C42E 0.232(12) 0.072(6) 0.121(9) -0.016(6) -0.026(8) 0.027(8)
C43E 0.254(15) 0.072(7) 0.135(12) -0.024(8) -0.024(11) 0.016(10)
C44E 0.275(16) 0.078(8) 0.157(13) -0.021(10) -0.025(12) 0.008(11)
C45E 0.282(18) 0.075(9) 0.174(15) -0.012(10) -0.018(13) 0.022(11)
C46E 0.261(15) 0.071(7) 0.142(12) 0.001(9) -0.008(11) 0.028(10)
C41$ 0.241(12) 0.073(7) 0.134(9) -0.005(8) -0.017(9) 0.040(8)
C42$ 0.230(12) 0.071(6) 0.121(10) -0.014(6) -0.024(9) 0.026(8)
C43$ 0.261(14) 0.074(8) 0.128(11) -0.027(8) -0.019(11) 0.022(10)
C44$ 0.278(18) 0.074(9) 0.151(15) -0.025(10) -0.012(13) 0.025(13)
C45$ 0.280(18) 0.083(10) 0.174(15) -0.019(10) -0.017(14) 0.027(12)
C46$ 0.262(15) 0.069(9) 0.154(13) -0.008(9) -0.012(12) 0.035(10)
C51E 0.160(8) 0.065(4) 0.090(5) -0.014(4) -0.014(6) 0.021(5)
C52E 0.132(8) 0.073(5) 0.085(5) -0.001(4) 0.000(6) 0.020(5)
C53E 0.106(6) 0.070(4) 0.076(5) -0.003(4) -0.011(5) 0.014(5)
C54E 0.090(5) 0.065(4) 0.067(4) -0.005(3) 0.003(4) 0.009(4)
C55E 0.124(7) 0.069(4) 0.076(5) -0.004(4) 0.004(5) 0.016(5)
C56E 0.153(8) 0.080(5) 0.087(5) -0.020(4) -0.003(6) 0.039(6)
C57E 0.069(5) 0.064(4) 0.077(5) -0.010(4) -0.002(4) 0.015(4)
O58E 0.119(5) 0.092(4) 0.089(4) -0.028(3) -0.022(3) 0.032(4)
O59E 0.073(3) 0.066(3) 0.080(3) -0.003(3) 0.018(3) 0.008(3)
C61E 0.158(7) 0.135(7) 0.115(7) -0.007(6) 0.005(6) 0.095(5)
C62E 0.127(6) 0.141(7) 0.117(7) 0.005(6) 0.022(6) 0.080(5)
C63E 0.127(7) 0.171(9) 0.161(10) 0.006(8) 0.041(8) 0.081(6)
C64E 0.150(9) 0.209(11) 0.194(12) -0.008(10) 0.057(9) 0.089(8)
C65E 0.178(10) 0.205(12) 0.185(11) -0.018(10) 0.046(10) 0.107(10)
C66E 0.189(10) 0.173(10) 0.154(10) -0.017(8) 0.029(9) 0.099(8)
C71E 0.101(6) 0.102(6) 0.098(6) -0.001(5) 0.012(5) 0.052(5)
C72E 0.107(7) 0.094(6) 0.094(6) -0.005(5) 0.004(5) 0.048(5)
C73E 0.076(5) 0.078(5) 0.081(5) -0.006(4) 0.000(4) 0.024(4)
C74E 0.052(4) 0.072(4) 0.072(4) 0.000(4) 0.005(3) 0.014(3)
C75E 0.069(5) 0.096(6) 0.076(5) 0.005(4) 0.006(4) 0.028(4)
C76E 0.083(6) 0.117(7) 0.098(6) 0.009(5) 0.003(5) 0.052(5)
C77E 0.061(4) 0.058(4) 0.066(4) 0.006(3) 0.005(3) 0.008(3)
O78E 0.057(3) 0.062(3) 0.072(3) 0.002(2) -0.004(2) 0.008(2)
O79E 0.061(3) 0.072(3) 0.064(3) 0.005(2) 0.011(2) 0.014(2)

loop_
_atom_type_symbol
_atom_type_description
_atom_type_scat_dispersion_real
_atom_type_scat_dispersion_imag
_atom_type_scat_source
C C 0.0033 0.0016 'International Tables Vol C Tables 4.2.6.8 and 6.1.1.4'
H H 0.0000 0.0000 'International Tables Vol C Tables 4.2.6.8 and 6.1.1.4'
O O 0.0106 0.0060 'International Tables Vol C Tables 4.2.6.8 and 6.1.1.4'
Cd Cd -0.8075 1.2024 'International Tables Vol C Tables 4.2.6.8 and 6.1.1.4'
N N 0.0061 0.0033 'International Tables Vol C Tables 4.2.6.8 and 6.1.1.4'

loop_
_geom_angle_atom_site_label_1
_geom_angle_atom_site_label_2
_geom_angle_atom_site_label_3
_geom_angle
_geom_angle_site_symmetry_1
_geom_angle_site_symmetry_3
O39B Cd1 O39B 80.3(3) . 3_565
O39B Cd1 O4X 125.7(2) . .
O39B Cd1 O4X 91.3(2) 3_565 .
O39B Cd1 O4X 91.3(2) . 3_565
O39B Cd1 O4X 125.7(2) 3_565 3_565
O4X Cd1 O4X 133.3(3) . 3_565
O39B Cd1 O3X 99.4(2) . .
O39B Cd1 O3X 136.6(2) 3_565 .
O4X Cd1 O3X 53.53(18) . .
O4X Cd1 O3X 97.6(2) 3_565 .
O39B Cd1 O3X 136.6(2) . 3_565
O39B Cd1 O3X 99.4(2) 3_565 3_565
O4X Cd1 O3X 97.6(2) . 3_565
O4X Cd1 O3X 53.53(18) 3_565 3_565
O3X Cd1 O3X 108.9(4) . 3_565
O39E Cd2 O39E 82.6(3) 4_655 .
O39E Cd2 O4Y 93.66(19) 4_655 .
O39E Cd2 O4Y 131.3(2) . .
O39E Cd2 O4Y 131.3(2) 4_655 4_655
O39E Cd2 O4Y 93.66(19) . 4_655
O4Y Cd2 O4Y 122.4(3) . 4_655
O39E Cd2 O3Y 133.6(2) 4_655 .
O39E Cd2 O3Y 95.4(2) . .
O4Y Cd2 O3Y 53.76(17) . .
O4Y Cd2 O3Y 95.1(2) 4_655 .
O39E Cd2 O3Y 95.4(2) 4_655 4_655
O39E Cd2 O3Y 133.6(2) . 4_655
O4Y Cd2 O3Y 95.1(2) . 4_655
O4Y Cd2 O3Y 53.76(17) 4_655 4_655
O3Y Cd2 O3Y 117.1(4) . 4_655
O79C Cd3 O79C 77.3(4) 2_665 .
O79C Cd3 O4Z 94.7(3) 2_665 .
O79C Cd3 O4Z 126.3(3) . .
O79C Cd3 O4Z 126.3(3) 2_665 2_665
O79C Cd3 O4Z 94.7(3) . 2_665
O4Z Cd3 O4Z 128.9(4) . 2_665
O79C Cd3 O3Z 133.3(3) 2_665 .
O79C Cd3 O3Z 97.0(3) . .
O4Z Cd3 O3Z 51.34(19) . .
O4Z Cd3 O3Z 100.3(3) 2_665 .
O79C Cd3 O3Z 97.0(3) 2_665 2_665
O79C Cd3 O3Z 133.3(3) . 2_665
O4Z Cd3 O3Z 100.3(3) . 2_665
O4Z Cd3 O3Z 51.34(19) 2_665 2_665
O3Z Cd3 O3Z 117.8(4) . 2_665
O29 Cd4 O3X 102.7(2) . .
O29 Cd4 O23 104.42(16) . .
O3X Cd4 O23 95.87(19) . .
O29 Cd4 O58B 164.1(2) . .
O3X Cd4 O58B 88.0(3) . .
O23 Cd4 O58B 85.9(3) . .
O29 Cd4 O78B 87.82(17) . .
O3X Cd4 O78B 169.5(2) . .
O23 Cd4 O78B 81.75(16) . .
O58B Cd4 O78B 81.6(3) . .
O29 Cd4 O38B 74.51(16) . .
O3X Cd4 O38B 80.7(2) . .
O23 Cd4 O38B 176.03(17) . .
O58B Cd4 O38B 96.0(3) . .
O78B Cd4 O38B 101.97(17) . .
O27 Cd5 O78D 114.23(17) . 4_655
O27 Cd5 O4X 92.06(17) . .
O78D Cd5 O4X 140.3(2) 4_655 .
O27 Cd5 O29 88.76(16) . 3_565
O78D Cd5 O29 105.50(17) 4_655 3_565
O4X Cd5 O29 104.2(2) . 3_565
O27 Cd5 O38B 157.44(16) . 3_565
O78D Cd5 O38B 83.06(17) 4_655 3_565
O4X Cd5 O38B 81.64(18) . 3_565
O29 Cd5 O38B 72.04(16) 3_565 3_565
O27 Cd5 O1F 74.63(16) . .
O78D Cd5 O1F 81.27(17) 4_655 .
O4X Cd5 O1F 77.7(2) . .
O29 Cd5 O1F 163.38(16) 3_565 .
O38B Cd5 O1F 124.33(16) 3_565 .
O30 Cd6 O58E 162.5(2) . .
O30 Cd6 O24 101.70(16) . .
O58E Cd6 O24 85.4(2) . .
O30 Cd6 O3Y 106.1(2) . .
O58E Cd6 O3Y 88.9(2) . .
O24 Cd6 O3Y 95.92(17) . .
O30 Cd6 O78E 86.09(17) . .
O58E Cd6 O78E 78.9(2) . .
O24 Cd6 O78E 82.37(16) . .
O3Y Cd6 O78E 167.8(2) . .
O30 Cd6 O38E 76.25(16) . .
O58E Cd6 O38E 98.0(2) . .
O24 Cd6 O38E 174.67(16) . .
O3Y Cd6 O38E 80.07(18) . .
O78E Cd6 O38E 102.29(17) . .
O59D Cd7 O28 111.19(17) . .
O59D Cd7 O30 104.63(17) . 4_655
O28 Cd7 O30 88.01(15) . 4_655
O59D Cd7 O4Y 146.3(2) . .
O28 Cd7 O4Y 90.60(17) . .
O30 Cd7 O4Y 101.37(19) 4_655 .
O59D Cd7 O38E 83.84(17) . 4_655
O28 Cd7 O38E 159.60(15) . 4_655
O30 Cd7 O38E 74.46(16) 4_655 4_655
O4Y Cd7 O38E 82.89(17) . 4_655
O59D Cd7 O1H 81.46(19) . .
O28 Cd7 O1H 77.14(16) . .
O30 Cd7 O1H 165.15(17) 4_655 .
O4Y Cd7 O1H 78.7(2) . .
O38E Cd7 O1H 120.04(17) 4_655 .
O59D Cd7 Cd13 113.10(13) . .
O28 Cd7 Cd13 38.56(10) . .
O30 Cd7 Cd13 122.26(12) 4_655 .
O4Y Cd7 Cd13 68.38(12) . .
O38E Cd7 Cd13 148.60(12) 4_655 .
O1H Cd7 Cd13 43.72(12) . .
O38C Cd8 O3Z 86.5(3) . .
O38C Cd8 O25 89.0(3) . .
O3Z Cd8 O25 93.79(19) . .
O38C Cd8 O31 164.1(2) . .
O3Z Cd8 O31 102.4(2) . .
O25 Cd8 O31 103.42(16) . .
O38C Cd8 O58C 82.8(3) . .
O3Z Cd8 O58C 168.6(2) . .
O25 Cd8 O58C 82.26(16) . .
O31 Cd8 O58C 88.93(16) . .
O38C Cd8 O78C 95.8(3) . .
O3Z Cd8 O78C 81.4(2) . .
O25 Cd8 O78C 173.00(18) . .
O31 Cd8 O78C 72.85(18) . .
O58C Cd8 O78C 103.4(2) . .
O4Z Cd9 O26 90.88(19) . .
O4Z Cd9 O39D 141.8(3) . 2_665
O26 Cd9 O39D 111.23(17) . 2_665
O4Z Cd9 O31 104.0(2) . 2_665
O26 Cd9 O31 91.46(16) . 2_665
O39D Cd9 O31 106.07(17) 2_665 2_665
O4Z Cd9 O78C 86.0(2) . 2_665
O26 Cd9 O78C 161.70(17) . 2_665
O39D Cd9 O78C 81.52(19) 2_665 2_665
O31 Cd9 O78C 71.91(19) 2_665 2_665
O4Z Cd9 O1G 77.5(3) . .
O26 Cd9 O1G 75.01(16) . .
O39D Cd9 O1G 78.7(2) 2_665 .
O31 Cd9 O1G 166.44(17) 2_665 .
O78C Cd9 O1G 121.61(19) 2_665 .
O59B Cd10 O23 113.9(2) . .
O59B Cd10 O22 154.02(19) . .
O23 Cd10 O22 86.12(15) . .
O59B Cd10 O2X 89.44(18) . .
O23 Cd10 O2X 96.41(15) . .
O22 Cd10 O2X 105.22(15) . .
O59B Cd10 O38A 80.4(2) . .
O23 Cd10 O38A 161.43(16) . .
O22 Cd10 O38A 77.02(15) . .
O2X Cd10 O38A 95.50(15) . .
O59B Cd10 O78A 89.79(18) . .
O23 Cd10 O78A 82.18(16) . .
O22 Cd10 O78A 76.20(15) . .
O2X Cd10 O78A 177.95(15) . .
O38A Cd10 O78A 86.24(16) . .
O27 Cd11 O39A 160.59(17) . .
O27 Cd11 O24 94.62(15) . .
O39A Cd11 O24 99.09(17) . .
O27 Cd11 O2X 92.23(15) . .
O39A Cd11 O2X 100.19(17) . .
O24 Cd11 O2X 94.82(16) . .
O27 Cd11 O1F 77.91(16) . .
O39A Cd11 O1F 86.63(18) . .
O24 Cd11 O1F 169.67(17) . .
O2X Cd11 O1F 92.60(19) . .
O27 Cd11 O78E 81.31(15) . .
O39A Cd11 O78E 87.88(18) . .
O24 Cd11 O78E 78.94(16) . .
O2X Cd11 O78E 170.55(15) . .
O1F Cd11 O78E 92.77(19) . .
O59E Cd12 O24 114.67(18) . .
O59E Cd12 O22 156.43(17) . .
O24 Cd12 O22 85.31(15) . .
O59E Cd12 O2Y 88.05(17) . .
O24 Cd12 O2Y 97.98(15) . .
O22 Cd12 O2Y 101.99(15) . .
O59E Cd12 O58A 80.49(17) . .
O24 Cd12 O58A 161.09(15) . .
O22 Cd12 O58A 77.66(15) . .
O2Y Cd12 O58A 93.59(15) . .
O59E Cd12 O38A 93.58(17) . .
O24 Cd12 O38A 81.16(15) . .
O22 Cd12 O38A 76.56(15) . .
O2Y Cd12 O38A 178.36(16) . .
O58A Cd12 O38A 86.88(15) . .
O59A Cd13 O28 156.67(17) . .
O59A Cd13 O25 100.29(17) . .
O28 Cd13 O25 95.26(15) . .
O59A Cd13 O2Y 99.48(18) . .
O28 Cd13 O2Y 96.54(15) . .
O25 Cd13 O2Y 94.39(15) . .
O59A Cd13 O1H 83.73(18) . .
O28 Cd13 O1H 78.49(17) . .
O25 Cd13 O1H 170.59(19) . .
O2Y Cd13 O1H 93.3(2) . .
O59A Cd13 O58C 86.37(18) . .
O28 Cd13 O58C 80.05(15) . .
O25 Cd13 O58C 77.66(15) . .
O2Y Cd13 O58C 170.92(16) . .
O1H Cd13 O58C 94.21(19) . .
O59A Cd13 Cd7 127.68(13) . .
O28 Cd13 Cd7 39.33(11) . .
O25 Cd13 Cd7 132.00(11) . .
O2Y Cd13 Cd7 80.56(11) . .
O1H Cd13 Cd7 44.43(12) . .
O58C Cd13 Cd7 101.42(11) . .
O39C Cd14 O25 113.0(2) . .
O39C Cd14 O22 154.81(19) . .
O25 Cd14 O22 87.06(15) . .
O39C Cd14 O2Z 90.45(19) . .
O25 Cd14 O2Z 95.10(15) . .
O22 Cd14 O2Z 103.30(16) . .
O39C Cd14 O78A 81.1(2) . .
O25 Cd14 O78A 163.08(15) . .
O22 Cd14 O78A 77.03(15) . .
O2Z Cd14 O78A 94.13(16) . .
O39C Cd14 O58A 89.45(18) . .
O25 Cd14 O58A 83.58(15) . .
O22 Cd14 O58A 77.34(15) . .
O2Z Cd14 O58A 178.52(15) . .
O78A Cd14 O58A 87.32(15) . .
O26 Cd15 O79A 159.36(17) . .
O26 Cd15 O23 92.42(15) . .
O79A Cd15 O23 100.80(17) . .
O26 Cd15 O2Z 92.82(15) . .
O79A Cd15 O2Z 101.82(18) . .
O23 Cd15 O2Z 94.29(16) . .
O26 Cd15 O1G 79.23(17) . .
O79A Cd15 O1G 86.1(2) . .
O23 Cd15 O1G 170.54(18) . .
O2Z Cd15 O1G 90.6(2) . .
O26 Cd15 O78B 79.33(15) . .
O79A Cd15 O78B 88.14(17) . .
O23 Cd15 O78B 77.27(16) . .
O2Z Cd15 O78B 168.09(16) . .
O1G Cd15 O78B 96.6(2) . .
O26 Cd16 O79B 98.46(16) . .
O26 Cd16 O21 95.73(15) . 2_665
O79B Cd16 O21 156.51(17) . 2_665
O26 Cd16 O29 92.01(15) . .
O79B Cd16 O29 109.47(18) . .
O21 Cd16 O29 88.56(16) 2_665 .
O26 Cd16 O79D 172.80(15) . 2_665
O79B Cd16 O79D 88.71(16) . 2_665
O21 Cd16 O79D 77.73(15) 2_665 2_665
O29 Cd16 O79D 84.88(15) . 2_665
O26 Cd16 O38D 91.30(15) . 2_665
O79B Cd16 O38D 84.86(17) . 2_665
O21 Cd16 O38D 76.16(15) 2_665 2_665
O29 Cd16 O38D 164.62(16) . 2_665
O79D Cd16 O38D 90.05(15) 2_665 2_665
O79E Cd17 O27 100.65(16) . .
O79E Cd17 O21 154.82(17) . 4_655
O27 Cd17 O21 95.63(15) . 4_655
O79E Cd17 O30 107.83(18) . .
O27 Cd17 O30 92.13(15) . .
O21 Cd17 O30 90.50(15) 4_655 .
O79E Cd17 O58D 85.71(16) . 4_655
O27 Cd17 O58D 173.64(15) . 4_655
O21 Cd17 O58D 78.39(15) 4_655 4_655
O30 Cd17 O58D 85.81(15) . 4_655
O79E Cd17 O79D 84.90(17) . 4_655
O27 Cd17 O79D 90.93(15) . 4_655
O21 Cd17 O79D 75.70(14) 4_655 4_655
O30 Cd17 O79D 166.09(15) . 4_655
O58D Cd17 O79D 89.68(15) 4_655 4_655
O28 Cd18 O59C 100.79(16) . .
O28 Cd18 O21 94.97(15) . .
O59C Cd18 O21 155.85(17) . .
O28 Cd18 O31 92.66(15) . .
O59C Cd18 O31 108.29(18) . .
O21 Cd18 O31 88.96(16) . .
O28 Cd18 O38D 172.49(15) . .
O59C Cd18 O38D 86.72(16) . .
O21 Cd18 O38D 77.98(15) . .
O31 Cd18 O38D 84.68(15) . .
O28 Cd18 O58D 89.84(15) . .
O59C Cd18 O58D 84.93(17) . .
O21 Cd18 O58D 76.88(15) . .
O31 Cd18 O58D 165.79(15) . .
O38D Cd18 O58D 91.06(16) . .
Cd17 O21 Cd18 105.83(17) 4_655 .
Cd17 O21 Cd16 107.07(17) 4_655 2_665
Cd18 O21 Cd16 106.78(17) . 2_665
Cd12 O22 Cd14 104.28(17) . .
Cd12 O22 Cd10 104.97(17) . .
Cd14 O22 Cd10 104.86(16) . .
Cd12 O22 H22 113.9 . .
Cd14 O22 H22 113.9 . .
Cd10 O22 H22 113.9 . .
Cd4 O23 Cd15 104.85(17) . .
Cd4 O23 Cd10 104.72(17) . .
Cd15 O23 Cd10 121.0(2) . .
Cd6 O24 Cd12 102.84(17) . .
Cd6 O24 Cd11 103.78(17) . .
Cd12 O24 Cd11 123.94(19) . .
Cd8 O25 Cd13 104.47(16) . .
Cd8 O25 Cd14 105.06(17) . .
Cd13 O25 Cd14 121.83(19) . .
Cd9 O26 Cd15 104.42(17) . .
Cd9 O26 Cd16 107.45(16) . .
Cd15 O26 Cd16 119.91(18) . .
Cd11 O27 Cd5 104.57(17) . .
Cd11 O27 Cd17 118.70(19) . .
Cd5 O27 Cd17 107.65(17) . .
Cd13 O28 Cd7 102.11(17) . .
Cd13 O28 Cd18 120.67(18) . .
Cd7 O28 Cd18 109.88(17) . .
Cd4 O29 Cd5 110.74(19) . 3_565
Cd4 O29 Cd16 109.60(19) . .
Cd5 O29 Cd16 111.44(18) 3_565 .
Cd4 O29 H29 108.3 . .
Cd5 O29 H29 108.3 3_565 .
Cd16 O29 H29 108.3 . .
Cd6 O30 Cd7 107.91(18) . 4_655
Cd6 O30 Cd17 112.09(18) . .
Cd7 O30 Cd17 111.81(18) 4_655 .
Cd6 O30 H30 108.3 . .
Cd7 O30 H30 108.3 4_655 .
Cd17 O30 H30 108.3 . .
Cd8 O31 Cd9 111.16(19) . 2_665
Cd8 O31 Cd18 108.80(18) . .
Cd9 O31 Cd18 112.64(18) 2_665 .
Cd8 O31 H31 108.0 . .
Cd9 O31 H31 108.0 2_665 .
Cd18 O31 H31 108.0 . .
O3X N1X O4X 112.5(6) . .
O3X N1X O2X 122.5(6) . .
O4X N1X O2X 124.9(6) . .
N1X O2X Cd11 123.9(4) . .
N1X O2X Cd10 128.5(4) . .
Cd11 O2X Cd10 104.91(17) . .
N1X O3X Cd4 140.4(5) . .
N1X O3X Cd1 95.3(4) . .
Cd4 O3X Cd1 120.6(2) . .
N1X O4X Cd5 138.9(4) . .
N1X O4X Cd1 98.4(4) . .
Cd5 O4X Cd1 119.6(2) . .
O3Y N1Y O4Y 112.6(6) . .
O3Y N1Y O2Y 122.5(5) . .
O4Y N1Y O2Y 124.9(6) . .
N1Y O2Y Cd13 121.2(4) . .
N1Y O2Y Cd12 125.9(4) . .
Cd13 O2Y Cd12 107.90(17) . .
N1Y O3Y Cd6 142.6(5) . .
N1Y O3Y Cd2 95.8(4) . .
Cd6 O3Y Cd2 121.6(2) . .
N1Y O4Y Cd7 142.8(4) . .
N1Y O4Y Cd2 97.6(4) . .
Cd7 O4Y Cd2 119.5(2) . .
O3Z N1Z O4Z 107.5(6) . .
O3Z N1Z O2Z 124.3(6) . .
O4Z N1Z O2Z 128.3(6) . .
N1Z O2Z Cd14 128.7(4) . .
N1Z O2Z Cd15 122.3(4) . .
Cd14 O2Z Cd15 105.88(18) . .
N1Z O3Z Cd8 141.0(5) . .
N1Z O3Z Cd3 98.1(4) . .
Cd8 O3Z Cd3 119.8(2) . .
N1Z O4Z Cd9 140.5(5) . .
N1Z O4Z Cd3 102.8(4) . .
Cd9 O4Z Cd3 116.5(2) . .
C2F O1F Cd11 130.6(5) . .
C2F O1F Cd5 129.6(5) . .
Cd11 O1F Cd5 92.73(17) . .
O1F C2F C4F 102.8(10) . .
O1F C2F C5F 111.1(9) . .
C4F C2F C5F 114.8(11) . .
O1F C2F C3F 111.5(8) . .
C4F C2F C3F 108.9(11) . .
C5F C2F C3F 107.7(10) . .
C2G O1G C4G 43.5(6) . .
C2G O1G Cd15 133.6(5) . .
C4G O1G Cd15 115.8(6) . .
C2G O1G Cd9 129.1(5) . .
C4G O1G Cd9 143.2(6) . .
Cd15 O1G Cd9 92.2(2) . .
C4G C2G O1G 91.6(10) . .
C4G C2G C5G 118.9(12) . .
O1G C2G C5G 113.6(9) . .
C4G C2G C3G 112.3(11) . .
O1G C2G C3G 112.1(9) . .
C5G C2G C3G 107.7(10) . .
C2G C4G O1G 44.9(7) . .
C2H O1H Cd13 132.4(5) . .
C2H O1H Cd7 132.2(5) . .
Cd13 O1H Cd7 91.85(17) . .
C5H C2H O1H 96.1(10) . .
C5H C2H C4H 120.5(12) . .
O1H C2H C4H 112.6(9) . .
C5H C2H C3H 103.9(11) . .
O1H C2H C3H 112.1(8) . .
C4H C2H C3H 110.7(10) . .
C12A C11A C16A 120.0 . .
C12A C11A C21A 129.0 . .
C16A C11A C21A 110.9 . .
C11A C12A C13A 120.0 . .
C11A C12A H12A 120.0 . .
C13A C12A H12A 120.0 . .
C14A C13A C12A 120.0 . .
C14A C13A C41A 125.8(4) . .
C12A C13A C41A 114.2(4) . .
C13A C14A C15A 120.0 . .
C13A C14A H14A 120.0 . .
C15A C14A H14A 120.0 . .
C16A C15A C14A 120.0 . .
C16A C15A C61A 125.7(4) . .
C14A C15A C61A 114.3(4) . .
C15A C16A C11A 120.0 . .
C15A C16A H16A 120.0 . .
C11A C16A H16A 120.0 . .
C26A C21A C22A 115.6(2) . .
C26A C21A C11A 116.4(2) . .
C22A C21A C11A 127.4 . .
C21A C22A C23A 123.5 . .
C21A C22A C31A 120.3(3) . .
C23A C22A C31A 115.9(3) . .
C24A C23A C22A 116.7(2) . .
C24A C23A H23A 121.6 . .
C22A C23A H23A 121.6 . .
C25A C24A C23A 120.8(4) . .
C25A C24A H24A 119.6 . .
C23A C24A H24A 119.6 . .
C26A C25A C24A 121.4(4) . .
C26A C25A H25A 119.3 . .
C24A C25A H25A 119.3 . .
C25A C26A C21A 121.6(4) . .
C25A C26A H26A 119.2 . .
C21A C26A H26A 119.2 . .
C36A C31A C32A 117.5(4) . .
C36A C31A C22A 120.0(5) . .
C32A C31A C22A 122.4(5) . .
C31A C32A C33A 121.1(5) . .
C31A C32A H32A 119.5 . .
C33A C32A H32A 119.5 . .
C34A C33A C32A 120.8(4) . .
C34A C33A H33A 119.6 . .
C32A C33A H33A 119.6 . .
C33A C34A C35A 118.6(4) . .
C33A C34A C37A 120.3(4) . .
C35A C34A C37A 121.1(4) . .
C34A C35A C36A 120.2(5) . .
C34A C35A H35A 119.9 . .
C36A C35A H35A 119.9 . .
C31A C36A C35A 121.6(5) . .
C31A C36A H36A 119.2 . .
C35A C36A H36A 119.2 . .
O39A C37A O38A 124.7(5) . .
O39A C37A C34A 117.4(5) . .
O38A C37A C34A 117.9(5) . .
C37A O38A Cd10 129.4(4) . .
C37A O38A Cd12 120.6(4) . .
Cd10 O38A Cd12 99.71(16) . .
C37A O39A Cd11 118.2(4) . .
C42A C41A C46A 117.6(3) . .
C42A C41A C13A 123.1(4) . .
C46A C41A C13A 119.3(4) . .
C41A C42A C43A 121.7(2) . .
C41A C42A C51A 122.0(5) . .
C43A C42A C51A 116.3(5) . .
C44A C43A C42A 117.8(3) . .
C44A C43A H43A 121.1 . .
C42A C43A H43A 121.1 . .
C45A C44A C43A 120.7(4) . .
C45A C44A H44A 119.7 . .
C43A C44A H44A 119.7 . .
C46A C45A C44A 120.8(4) . .
C46A C45A H45A 119.6 . .
C44A C45A H45A 119.6 . .
C45A C46A C41A 121.2(4) . .
C45A C46A H46A 119.4 . .
C41A C46A H46A 119.4 . .
C56A C51A C52A 118.8(5) . .
C56A C51A C42A 120.5(6) . .
C52A C51A C42A 120.5(6) . .
C53A C52A C51A 120.2(6) . .
C53A C52A H52A 119.9 . .
C51A C52A H52A 119.9 . .
C54A C53A C52A 120.5(6) . .
C54A C53A H53A 119.7 . .
C52A C53A H53A 119.7 . .
C53A C54A C55A 120.0(5) . .
C53A C54A C57A 120.5(5) . .
C55A C54A C57A 119.5(5) . .
C54A C55A C56A 119.1(6) . .
C54A C55A H55A 120.4 . .
C56A C55A H55A 120.4 . .
C51A C56A C55A 121.3(6) . .
C51A C56A H56A 119.3 . .
C55A C56A H56A 119.3 . .
O59A C57A O58A 124.2(5) . .
O59A C57A C54A 117.2(6) . .
O58A C57A C54A 118.6(6) . .
C57A O58A Cd12 128.0(4) . .
C57A O58A Cd14 122.1(4) . .
Cd12 O58A Cd14 99.11(15) . .
C57A O59A Cd13 119.9(4) . .
C62A C61A C66A 117.8(3) . .
C62A C61A C15A 125.2(5) . .
C66A C61A C15A 117.0(5) . .
C61A C62A C63A 121.7(3) . .
C61A C62A C71A 123.0(5) . .
C63A C62A C71A 115.2(5) . .
C64A C63A C62A 117.5(3) . .
C64A C63A H63A 121.2 . .
C62A C63A H63A 121.2 . .
C65A C64A C63A 120.9(4) . .
C65A C64A H64A 119.5 . .
C63A C64A H64A 119.5 . .
C66A C65A C64A 120.8(4) . .
C66A C65A H65A 119.6 . .
C64A C65A H65A 119.6 . .
C65A C66A C61A 121.0(4) . .
C65A C66A H66A 119.5 . .
C61A C66A H66A 119.5 . .
C76A C71A C72A 117.7(6) . .
C76A C71A C62A 121.8(6) . .
C72A C71A C62A 120.0(6) . .
C73A C72A C71A 120.8(6) . .
C73A C72A H72A 119.6 . .
C71A C72A H72A 119.6 . .
C74A C73A C72A 121.0(6) . .
C74A C73A H73A 119.5 . .
C72A C73A H73A 119.5 . .
C73A C74A C75A 119.1(6) . .
C73A C74A C77A 119.5(5) . .
C75A C74A C77A 121.2(6) . .
C74A C75A C76A 119.8(6) . .
C74A C75A H75A 120.1 . .
C76A C75A H75A 120.1 . .
C71A C76A C75A 121.5(6) . .
C71A C76A H76A 119.3 . .
C75A C76A H76A 119.3 . .
O79A C77A O78A 124.1(5) . .
O79A C77A C74A 117.3(6) . .
O78A C77A C74A 118.6(6) . .
C77A O78A Cd14 129.7(4) . .
C77A O78A Cd10 122.1(4) . .
Cd14 O78A Cd10 100.31(15) . .
C77A O79A Cd15 117.2(4) . .
C12B C11B C16B 120.0 . .
C12B C11B C21B 117.8 . .
C16B C11B C21B 122.1 . .
C13B C12B C11B 120.0 . .
C13B C12B H12B 120.0 . .
C11B C12B H12B 120.0 . .
C12B C13B C14B 120.0 . .
C12B C13B C41B 119.5(5) . .
C14B C13B C41B 120.4(5) . .
C15B C14B C13B 120.0 . .
C15B C14B H14B 120.0 . .
C13B C14B H14B 120.0 . .
C14B C15B C16B 120.0 . .
C14B C15B C61B 120.1(5) . .
C16B C15B C61B 119.9(5) . .
C15B C16B C11B 120.0 . .
C15B C16B H16B 120.0 . .
C11B C16B H16B 120.0 . .
C22B C21B C26B 118.8(2) . .
C22B C21B C11B 121.7 . .
C26B C21B C11B 119.5(2) . .
C21B C22B C23B 120.2 . .
C21B C22B C31B 123.3(4) . .
C23B C22B C31B 116.3(4) . .
C24B C23B C22B 119.0(2) . .
C24B C23B H23B 120.5 . .
C22B C23B H23B 120.5 . .
C25B C24B C23B 120.6(4) . .
C25B C24B H24B 119.7 . .
C23B C24B H24B 119.7 . .
C26B C25B C24B 120.2(4) . .
C26B C25B H25B 119.9 . .
C24B C25B H25B 119.9 . .
C25B C26B C21B 120.8(4) . .
C25B C26B H26B 119.6 . .
C21B C26B H26B 119.6 . .
C36B C31B C32B 119.1(6) . .
C36B C31B C22B 122.4(5) . .
C32B C31B C22B 118.1(5) . .
C33B C32B C31B 119.1(6) . .
C33B C32B H32B 120.5 . .
C31B C32B H32B 120.5 . .
C34B C33B C32B 122.4(6) . .
C34B C33B H33B 118.8 . .
C32B C33B H33B 118.8 . .
C33B C34B C35B 117.8(6) . .
C33B C34B C37B 121.0(5) . .
C35B C34B C37B 121.2(5) . .
C36B C35B C34B 120.6(6) . .
C36B C35B H35B 119.7 . .
C34B C35B H35B 119.7 . .
C31B C36B C35B 121.0(6) . .
C31B C36B H36B 119.5 . .
C35B C36B H36B 119.5 . .
O39B C37B O38B 122.7(6) . .
O39B C37B C34B 119.4(6) . .
O38B C37B C34B 117.9(6) . .
C37B O38B Cd4 138.3(5) . .
C37B O38B Cd5 119.3(5) . 3_565
Cd4 O38B Cd5 100.76(16) . 3_565
C37B O39B Cd1 114.8(4) . .
C42B C41B C46B 117.8(3) . .
C42B C41B C13B 122.7(5) . .
C46B C41B C13B 119.4(6) . .
C41B C42B C43B 121.9(3) . .
C41B C42B C51B 122.7(6) . .
C43B C42B C51B 115.1(6) . .
C44B C43B C42B 117.5(3) . .
C44B C43B H43B 121.2 . .
C42B C43B H43B 121.2 . .
C45B C44B C43B 120.9(4) . .
C45B C44B H44B 119.5 . .
C43B C44B H44B 119.5 . .
C46B C45B C44B 120.8(4) . .
C46B C45B H45B 119.6 . .
C44B C45B H45B 119.6 . .
C45B C46B C41B 121.0(4) . .
C45B C46B H46B 119.5 . .
C41B C46B H46B 119.5 . .
C56B C51B C52B 117.9(6) . .
C56B C51B C42B 122.8(6) . .
C52B C51B C42B 119.3(6) . .
C51B C52B C53B 119.4(7) . .
C51B C52B H52B 120.3 . .
C53B C52B H52B 120.3 . .
C54B C53B C52B 122.7(7) . .
C54B C53B H53B 118.7 . .
C52B C53B H53B 118.7 . .
C53B C54B C55B 117.9(6) . .
C53B C54B C57B 119.6(7) . .
C55B C54B C57B 122.4(7) . .
C54B C55B C56B 119.5(7) . .
C54B C55B H55B 120.3 . .
C56B C55B H55B 120.3 . .
C51B C56B C55B 122.3(7) . .
C51B C56B H56B 118.8 . .
C55B C56B H56B 118.8 . .
O59B C57B O58B 124.1(7) . .
O59B C57B C54B 119.8(8) . .
O58B C57B C54B 116.0(8) . .
C57B O58B Cd4 155.8(6) . .
C57B O59B Cd10 114.1(5) . .
C62B C61B C66B 117.5(3) . .
C62B C61B C15B 122.3(5) . .
C66B C61B C15B 119.9(5) . .
C61B C62B C63B 121.8(3) . .
C61B C62B C71B 123.1(6) . .
C63B C62B C71B 114.4(6) . .
C64B C63B C62B 117.7(3) . .
C64B C63B H63B 121.2 . .
C62B C63B H63B 121.2 . .
C65B C64B C63B 120.7(4) . .
C65B C64B H64B 119.7 . .
C63B C64B H64B 119.7 . .
C66B C65B C64B 120.8(4) . .
C66B C65B H65B 119.6 . .
C64B C65B H65B 119.6 . .
C65B C66B C61B 121.2(4) . .
C65B C66B H66B 119.4 . .
C61B C66B H66B 119.4 . .
C76B C71B C72B 117.8(6) . .
C76B C71B C62B 126.4(7) . .
C72B C71B C62B 115.8(7) . .
C73B C72B C71B 120.3(7) . .
C73B C72B H72B 119.8 . .
C71B C72B H72B 119.8 . .
C74B C73B C72B 120.9(7) . .
C74B C73B H73B 119.5 . .
C72B C73B H73B 119.5 . .
C73B C74B C75B 119.3(6) . .
C73B C74B C77B 119.1(6) . .
C75B C74B C77B 121.5(6) . .
C74B C75B C76B 119.2(7) . .
C74B C75B H75B 120.4 . .
C76B C75B H75B 120.4 . .
C71B C76B C75B 121.8(7) . .
C71B C76B H76B 119.1 . .
C75B C76B H76B 119.1 . .
O79B C77B O78B 124.5(5) . .
O79B C77B C74B 119.7(6) . .
O78B C77B C74B 115.8(6) . .
C77B O78B Cd4 143.1(4) . .
C77B O78B Cd15 118.9(4) . .
Cd4 O78B Cd15 94.97(16) . .
C77B O79B Cd16 110.3(4) . .
C12C C11C C16C 120.0 . .
C12C C11C C21C 109.1(13) . .
C16C C11C C21C 130.7(13) . .
C12C C11C C21' 128.8(12) . .
C16C C11C C21' 111.1(12) . .
C21C C11C C21' 20.5(16) . .
C13C C12C C11C 120.0 . .
C13C C12C H12C 120.0 . .
C11C C12C H12C 120.0 . .
C12C C13C C14C 120.0 . .
C12C C13C C41C 121.2(8) . .
C14C C13C C41C 118.7(8) . .
C15C C14C C13C 120.0 . .
C15C C14C H14C 120.0 . .
C13C C14C H14C 120.0 . .
C16C C15C C14C 120.0 . .
C16C C15C C61C 120.3(9) . .
C14C C15C C61C 119.6(9) . .
C15C C16C C11C 120.0 . .
C15C C16C H16C 120.0 . .
C11C C16C H16C 120.0 . .
C22C C21C C26C 120.0 . .
C22C C21C C11C 124.9(14) . .
C26C C21C C11C 114.8(14) . .
C23C C22C C21C 120.0 . .
C23C C22C C31C 120.0(14) . .
C21C C22C C31C 119.6(14) . .
C22C C23C C24C 120.0 . .
C22C C23C H23C 120.0 . .
C24C C23C H23C 120.0 . .
C25C C24C C23C 120.0 . .
C25C C24C H24C 120.0 . .
C23C C24C H24C 120.0 . .
C24C C25C C26C 120.0 . .
C24C C25C H25C 120.0 . .
C26C C25C H25C 120.0 . .
C25C C26C C21C 120.0 . .
C25C C26C H26C 120.0 . .
C21C C26C H26C 120.0 . .
C22' C21' C26' 120.0 . .
C22' C21' C11C 120.4(13) . .
C26' C21' C11C 119.1(13) . .
C21' C22' C23' 120.0 . .
C21' C22' C31C 123.3(14) . .
C23' C22' C31C 116.6(13) . .
C22' C23' C24' 120.0 . .
C22' C23' H23' 120.0 . .
C24' C23' H23' 120.0 . .
C25' C24' C23' 120.0 . .
C25' C24' H24' 120.0 . .
C23' C24' H24' 120.0 . .
C24' C25' C26' 120.0 . .
C24' C25' H25' 120.0 . .
C26' C25' H25' 120.0 . .
C25' C26' C21' 120.0 . .
C25' C26' H26' 120.0 . .
C21' C26' H26' 120.0 . .
C36C C31C C32C 117.5(5) . .
C36C C31C C22' 127.8(10) . .
C32C C31C C22' 113.3(11) . .
C36C C31C C22C 115.0(11) . .
C32C C31C C22C 127.5(11) . .
C22' C31C C22C 18.2(17) . .
C31C C32C C33C 121.0(5) . .
C31C C32C H32C 119.5 . .
C33C C32C H32C 119.5 . .
C34C C33C C32C 120.9(5) . .
C34C C33C H33C 119.5 . .
C32C C33C H33C 119.5 . .
C33C C34C C35C 118.6(4) . .
C33C C34C C37C 120.0(4) . .
C35C C34C C37C 121.3(4) . .
C34C C35C C36C 120.0(5) . .
C34C C35C H35C 120.0 . .
C36C C35C H35C 120.0 . .
C31C C36C C35C 121.9(5) . .
C31C C36C H36C 119.1 . .
C35C C36C H36C 119.1 . .
O39C C37C O38C 124.5(6) . .
O39C C37C C34C 119.8(6) . .
O38C C37C C34C 115.5(6) . .
C37C O38C Cd8 154.1(6) . .
C37C O39C Cd14 116.9(5) . .
C42C C41C C46C 117.8(3) . .
C42C C41C C13C 122.2(6) . .
C46C C41C C13C 120.0(7) . .
C41C C42C C43C 121.7(3) . .
C41C C42C C51C 123.6(7) . .
C43C C42C C51C 114.3(7) . .
C44C C43C C42C 117.5(3) . .
C44C C43C H43C 121.2 . .
C42C C43C H43C 121.2 . .
C45C C44C C43C 120.8(4) . .
C45C C44C H44C 119.6 . .
C43C C44C H44C 119.6 . .
C46C C45C C44C 120.8(4) . .
C46C C45C H45C 119.6 . .
C44C C45C H45C 119.6 . .
C45C C46C C41C 120.9(4) . .
C45C C46C H46C 119.5 . .
C41C C46C H46C 119.5 . .
C56C C51C C52C 118.7(6) . .
C56C C51C C42C 123.0(7) . .
C52C C51C C42C 118.3(7) . .
C53C C52C C51C 120.3(6) . .
C53C C52C H52C 119.8 . .
C51C C52C H52C 119.8 . .
C54C C53C C52C 120.2(6) . .
C54C C53C H53C 119.9 . .
C52C C53C H53C 119.9 . .
C53C C54C C55C 120.4(6) . .
C53C C54C C57C 118.8(5) . .
C55C C54C C57C 120.7(6) . .
C54C C55C C56C 118.7(7) . .
C54C C55C H55C 120.6 . .
C56C C55C H55C 120.6 . .
C51C C56C C55C 121.3(7) . .
C51C C56C H56C 119.3 . .
C55C C56C H56C 119.3 . .
O59C C57C O58C 124.0(5) . .
O59C C57C C54C 118.1(6) . .
O58C C57C C54C 117.9(6) . .
C57C O58C Cd8 136.1(5) . .
C57C O58C Cd13 126.2(4) . .
Cd8 O58C Cd13 93.91(15) . .
C57C O59C Cd18 110.9(4) . .
C62C C61C C66C 117.6(3) . .
C62C C61C C15C 122.7(7) . .
C66C C61C C15C 119.4(7) . .
C61C C62C C63C 122.0(3) . .
C61C C62C C71C 122.6(7) . .
C63C C62C C71C 115.2(7) . .
C64C C63C C62C 117.5(3) . .
C64C C63C H63C 121.3 . .
C62C C63C H63C 121.3 . .
C65C C64C C63C 120.9(4) . .
C65C C64C H64C 119.6 . .
C63C C64C H64C 119.6 . .
C66C C65C C64C 120.9(4) . .
C66C C65C H65C 119.6 . .
C64C C65C H65C 119.6 . .
C65C C66C C61C 121.0(4) . .
C65C C66C H66C 119.5 . .
C61C C66C H66C 119.5 . .
C76C C71C C72C 120.3(7) . .
C76C C71C C62C 120.2(7) . .
C72C C71C C62C 119.1(8) . .
C73C C72C C71C 119.6(8) . .
C73C C72C H72C 120.2 . .
C71C C72C H72C 120.2 . .
C74C C73C C72C 120.8(8) . .
C74C C73C H73C 119.6 . .
C72C C73C H73C 119.6 . .
C73C C74C C75C 119.4(7) . .
C73C C74C C77C 120.9(7) . .
C75C C74C C77C 119.4(6) . .
C76C C75C C74C 120.3(8) . .
C76C C75C H75C 119.8 . .
C74C C75C H75C 119.8 . .
C71C C76C C75C 119.5(7) . .
C71C C76C H76C 120.2 . .
C75C C76C H76C 120.2 . .
O78C C77C O79C 120.7(7) . .
O78C C77C C74C 121.9(8) . .
O79C C77C C74C 117.2(7) . .
C77C O78C Cd8 136.3(6) . .
C77C O78C Cd9 119.7(6) . 2_665
Cd8 O78C Cd9 101.5(2) . 2_665
C77C O79C Cd3 117.1(5) . .
C12D C11D C16D 120.0 . .
C12D C11D C21D 123.2 . .
C16D C11D C21D 116.8 . .
C13D C12D C11D 120.0 . .
C13D C12D H12D 120.0 . .
C11D C12D H12D 120.0 . .
C12D C13D C14D 120.0 . .
C12D C13D C41D 120.6(4) . .
C14D C13D C41D 119.4(4) . .
C15D C14D C13D 120.0 . .
C15D C14D H14D 120.0 . .
C13D C14D H14D 120.0 . .
C14D C15D C16D 120.0 . .
C14D C15D C61D 119.1(4) . .
C16D C15D C61D 120.7(4) . .
C15D C16D C11D 120.0 . .
C15D C16D H16D 120.0 . .
C11D C16D H16D 120.0 . .
C22D C21D C26D 117.9(2) . .
C22D C21D C11D 123.6 . .
C26D C21D C11D 118.4(2) . .
C21D C22D C23D 122.2 . .
C21D C22D C31D 121.2(3) . .
C23D C22D C31D 116.3(3) . .
C24D C23D C22D 117.6(2) . .
C24D C23D H23D 121.2 . .
C22D C23D H23D 121.2 . .
C25D C24D C23D 120.6(4) . .
C25D C24D H24D 119.7 . .
C23D C24D H24D 119.7 . .
C26D C25D C24D 120.7(4) . .
C26D C25D H25D 119.6 . .
C24D C25D H25D 119.6 . .
C25D C26D C21D 120.8(4) . .
C25D C26D H26D 119.6 . .
C21D C26D H26D 119.6 . .
C36D C31D C32D 119.7(5) . .
C36D C31D C22D 120.0(5) . .
C32D C31D C22D 120.0(5) . .
C33D C32D C31D 119.9(6) . .
C33D C32D H32D 120.0 . .
C31D C32D H32D 120.0 . .
C34D C33D C32D 119.7(6) . .
C34D C33D H33D 120.2 . .
C32D C33D H33D 120.2 . .
C33D C34D C35D 121.3(5) . .
C33D C34D C37D 119.3(5) . .
C35D C34D C37D 119.2(5) . .
C34D C35D C36D 118.9(6) . .
C34D C35D H35D 120.6 . .
C36D C35D H35D 120.6 . .
C31D C36D C35D 120.5(6) . .
C31D C36D H36D 119.8 . .
C35D C36D H36D 119.8 . .
O39D C37D O38D 123.0(5) . .
O39D C37D C34D 117.7(6) . .
O38D C37D C34D 119.3(6) . .
C37D O38D Cd18 123.5(4) . .
C37D O38D Cd16 132.2(4) . 2_665
Cd18 O38D Cd16 97.73(15) . 2_665
C37D O39D Cd9 112.2(4) . 2_665
C42D C41D C46D 117.5(3) . .
C42D C41D C13D 123.4(4) . .
C46D C41D C13D 119.1(5) . .
C41D C42D C43D 121.8(3) . .
C41D C42D C51D 121.3(5) . .
C43D C42D C51D 116.7(5) . .
C44D C43D C42D 117.5(3) . .
C44D C43D H43D 121.2 . .
C42D C43D H43D 121.2 . .
C45D C44D C43D 120.8(4) . .
C45D C44D H44D 119.6 . .
C43D C44D H44D 119.6 . .
C46D C45D C44D 120.8(4) . .
C46D C45D H45D 119.6 . .
C44D C45D H45D 119.6 . .
C45D C46D C41D 121.2(4) . .
C45D C46D H46D 119.4 . .
C41D C46D H46D 119.4 . .
C56D C51D C52D 119.3(6) . .
C56D C51D C42D 121.0(6) . .
C52D C51D C42D 119.1(6) . .
C53D C52D C51D 119.3(6) . .
C53D C52D H52D 120.4 . .
C51D C52D H52D 120.4 . .
C54D C53D C52D 121.4(6) . .
C54D C53D H53D 119.3 . .
C52D C53D H53D 119.3 . .
C53D C54D C55D 119.7(6) . .
C53D C54D C57D 119.3(5) . .
C55D C54D C57D 120.6(5) . .
C54D C55D C56D 119.5(6) . .
C54D C55D H55D 120.2 . .
C56D C55D H55D 120.2 . .
C51D C56D C55D 120.7(6) . .
C51D C56D H56D 119.6 . .
C55D C56D H56D 119.6 . .
O58D C57D O59D 123.3(5) . .
O58D C57D C54D 118.9(6) . .
O59D C57D C54D 117.7(6) . .
C57D O58D Cd17 122.2(4) . 4_655
C57D O58D Cd18 134.5(4) . .
Cd17 O58D Cd18 97.14(15) 4_655 .
C57D O59D Cd7 113.5(4) . .
C62D C61D C66D 117.7(3) . .
C62D C61D C15D 122.1(4) . .
C66D C61D C15D 120.1(5) . .
C61D C62D C63D 121.8(2) . .
C61D C62D C71D 121.2(5) . .
C63D C62D C71D 117.0(5) . .
C64D C63D C62D 117.6(3) . .
C64D C63D H63D 121.2 . .
C62D C63D H63D 121.2 . .
C65D C64D C63D 120.8(4) . .
C65D C64D H64D 119.6 . .
C63D C64D H64D 119.6 . .
C66D C65D C64D 120.8(4) . .
C66D C65D H65D 119.6 . .
C64D C65D H65D 119.6 . .
C65D C66D C61D 121.1(4) . .
C65D C66D H66D 119.5 . .
C61D C66D H66D 119.5 . .
C76D C71D C72D 119.2(5) . .
C76D C71D C62D 120.8(5) . .
C72D C71D C62D 119.6(5) . .
C73D C72D C71D 119.9(6) . .
C73D C72D H72D 120.1 . .
C71D C72D H72D 120.1 . .
C74D C73D C72D 121.0(6) . .
C74D C73D H73D 119.5 . .
C72D C73D H73D 119.5 . .
C73D C74D C75D 119.4(5) . .
C73D C74D C77D 121.0(5) . .
C75D C74D C77D 119.4(5) . .
C74D C75D C76D 120.0(6) . .
C74D C75D H75D 120.0 . .
C76D C75D H75D 120.0 . .
C71D C76D C75D 120.5(6) . .
C71D C76D H76D 119.7 . .
C75D C76D H76D 119.7 . .
O78D C77D O79D 124.0(5) . .
O78D C77D C74D 118.0(6) . .
O79D C77D C74D 117.9(6) . .
C77D O78D Cd5 111.3(4) . 4_655
C77D O79D Cd16 121.6(4) . 2_665
C77D O79D Cd17 134.0(4) . 4_655
Cd16 O79D Cd17 97.81(15) 2_665 4_655
C12E C11E C16E 120.0 . .
C12E C11E C21E 117.7 . .
C16E C11E C21E 122.2 . .
C13E C12E C11E 120.0 . .
C13E C12E H12E 120.0 . .
C11E C12E H12E 120.0 . .
C12E C13E C14E 120.0 . .
C12E C13E C41$ 132.0(13) . .
C14E C13E C41$ 107.9(13) . .
C12E C13E C41E 112.5(10) . .
C14E C13E C41E 127.5(10) . .
C41$ C13E C41E 19.9(18) . .
C15E C14E C13E 120.0 . .
C15E C14E H14E 120.0 . .
C13E C14E H14E 120.0 . .
C14E C15E C16E 120.0 . .
C14E C15E C61E 122.4(5) . .
C16E C15E C61E 117.2(6) . .
C15E C16E C11E 120.0 . .
C15E C16E H16E 120.0 . .
C11E C16E H16E 120.0 . .
C22E C21E C26E 117.3(2) . .
C22E C21E C11E 124.2 . .
C26E C21E C11E 118.5(2) . .
C21E C22E C23E 123.1 . .
C21E C22E C31E 120.7(4) . .
C23E C22E C31E 116.1(4) . .
C24E C23E C22E 115.3(2) . .
C24E C23E H23E 122.4 . .
C22E C23E H23E 122.4 . .
C25E C24E C23E 121.7(4) . .
C25E C24E H24E 119.2 . .
C23E C24E H24E 119.2 . .
C26E C25E C24E 121.5(4) . .
C26E C25E H25E 119.3 . .
C24E C25E H25E 119.3 . .
C25E C26E C21E 120.8(4) . .
C25E C26E H26E 119.6 . .
C21E C26E H26E 119.6 . .
C36E C31E C32E 119.5(6) . .
C36E C31E C22E 120.1(6) . .
C32E C31E C22E 119.9(6) . .
C33E C32E C31E 118.9(7) . .
C33E C32E H32E 120.6 . .
C31E C32E H32E 120.6 . .
C34E C33E C32E 122.3(7) . .
C34E C33E H33E 118.8 . .
C32E C33E H33E 118.8 . .
C33E C34E C35E 118.4(6) . .
C33E C34E C37E 121.2(6) . .
C35E C34E C37E 120.4(6) . .
C34E C35E C36E 119.9(7) . .
C34E C35E H35E 120.0 . .
C36E C35E H35E 120.0 . .
C31E C36E C35E 120.9(7) . .
C31E C36E H36E 119.5 . .
C35E C36E H36E 119.5 . .
O39E C37E O38E 122.8(6) . .
O39E C37E C34E 119.6(6) . .
O38E C37E C34E 117.6(6) . .
C37E O38E Cd6 136.9(5) . .
C37E O38E Cd7 121.4(5) . 4_655
Cd6 O38E Cd7 99.28(17) . 4_655
C37E O39E Cd2 117.9(4) . .
C42E C41E C46E 120.0 . .
C42E C41E C13E 121.0(13) . .
C46E C41E C13E 118.9(13) . .
C43E C42E C41E 120.0 . .
C43E C42E C51E 113.7(13) . .
C41E C42E C51E 126.2(13) . .
C42E C43E C44E 120.0 . .
C42E C43E H43E 120.0 . .
C44E C43E H43E 120.0 . .
C45E C44E C43E 120.0 . .
C45E C44E H44E 120.0 . .
C43E C44E H44E 120.0 . .
C46E C45E C44E 120.0 . .
C46E C45E H45E 120.0 . .
C44E C45E H45E 120.0 . .
C45E C46E C41E 120.0 . .
C45E C46E H46E 120.0 . .
C41E C46E H46E 120.0 . .
C42$ C41$ C46$ 120.0 . .
C42$ C41$ C13E 125.7(15) . .
C46$ C41$ C13E 114.0(15) . .
C41$ C42$ C43$ 120.0 . .
C41$ C42$ C51E 121.4(16) . .
C43$ C42$ C51E 118.3(15) . .
C44$ C43$ C42$ 120.0 . .
C44$ C43$ H43$ 120.0 . .
C42$ C43$ H43$ 120.0 . .
C43$ C44$ C45$ 120.0 . .
C43$ C44$ H44$ 120.0 . .
C45$ C44$ H44$ 120.0 . .
C46$ C45$ C44$ 120.0 . .
C46$ C45$ H45$ 120.0 . .
C44$ C45$ H45$ 120.0 . .
C45$ C46$ C41$ 120.0 . .
C45$ C46$ H46$ 120.0 . .
C41$ C46$ H46$ 120.0 . .
C56E C51E C52E 117.4(5) . .
C56E C51E C42E 125.4(10) . .
C52E C51E C42E 117.1(10) . .
C56E C51E C42$ 117.2(11) . .
C52E C51E C42$ 125.1(11) . .
C42E C51E C42$ 12(2) . .
C51E C52E C53E 121.1(5) . .
C51E C52E H52E 119.5 . .
C53E C52E H52E 119.5 . .
C54E C53E C52E 120.9(5) . .
C54E C53E H53E 119.6 . .
C52E C53E H53E 119.6 . .
C53E C54E C55E 118.6(4) . .
C53E C54E C57E 120.0(4) . .
C55E C54E C57E 121.4(4) . .
C54E C55E C56E 120.0(5) . .
C54E C55E H55E 120.0 . .
C56E C55E H55E 120.0 . .
C51E C56E C55E 121.9(5) . .
C51E C56E H56E 119.1 . .
C55E C56E H56E 119.1 . .
O59E C57E O58E 124.4(5) . .
O59E C57E C54E 119.7(6) . .
O58E C57E C54E 115.8(6) . .
C57E O58E Cd6 143.3(6) . .
C57E O59E Cd12 113.6(4) . .
C62E C61E C66E 117.6(3) . .
C62E C61E C15E 121.6(6) . .
C66E C61E C15E 120.8(7) . .
C61E C62E C63E 121.9(3) . .
C61E C62E C71E 121.3(7) . .
C63E C62E C71E 116.4(7) . .
C64E C63E C62E 117.6(3) . .
C64E C63E H63E 121.2 . .
C62E C63E H63E 121.2 . .
C65E C64E C63E 120.8(4) . .
C65E C64E H64E 119.6 . .
C63E C64E H64E 119.6 . .
C66E C65E C64E 120.9(4) . .
C66E C65E H65E 119.6 . .
C64E C65E H65E 119.6 . .
C65E C66E C61E 121.1(4) . .
C65E C66E H66E 119.4 . .
C61E C66E H66E 119.4 . .
C76E C71E C72E 117.7(6) . .
C76E C71E C62E 122.9(7) . .
C72E C71E C62E 119.2(7) . .
C73E C72E C71E 120.0(7) . .
C73E C72E H72E 120.0 . .
C71E C72E H72E 120.0 . .
C74E C73E C72E 121.1(7) . .
C74E C73E H73E 119.4 . .
C72E C73E H73E 119.4 . .
C73E C74E C75E 119.9(6) . .
C73E C74E C77E 119.7(6) . .
C75E C74E C77E 120.4(6) . .
C74E C75E C76E 118.3(7) . .
C74E C75E H75E 120.9 . .
C76E C75E H75E 120.9 . .
C71E C76E C75E 122.6(7) . .
C71E C76E H76E 118.7 . .
C75E C76E H76E 118.7 . .
O79E C77E O78E 124.4(5) . .
O79E C77E C74E 119.5(6) . .
O78E C77E C74E 116.1(6) . .
C77E O78E Cd6 139.5(5) . .
C77E O78E Cd11 122.9(4) . .
Cd6 O78E Cd11 93.87(16) . .
C77E O79E Cd17 111.0(4) . .

loop_
_geom_bond_atom_site_label_1
_geom_bond_atom_site_label_2
_geom_bond_distance
_geom_bond_site_symmetry_2
Cd1 O39B 2.270(5) .
Cd1 O39B 2.270(5) 3_565
Cd1 O4X 2.288(5) .
Cd1 O4X 2.288(5) 3_565
Cd1 O3X 2.357(6) .
Cd1 O3X 2.357(6) 3_565
Cd2 O39E 2.258(5) 4_655
Cd2 O39E 2.258(5) .
Cd2 O4Y 2.303(5) .
Cd2 O4Y 2.303(5) 4_655
Cd2 O3Y 2.340(5) .
Cd2 O3Y 2.340(5) 4_655
Cd3 O79C 2.227(6) 2_665
Cd3 O79C 2.227(6) .
Cd3 O4Z 2.261(6) .
Cd3 O4Z 2.261(6) 2_665
Cd3 O3Z 2.361(6) .
Cd3 O3Z 2.361(6) 2_665
Cd4 O29 2.202(5) .
Cd4 O3X 2.212(6) .
Cd4 O23 2.228(4) .
Cd4 O58B 2.238(7) .
Cd4 O78B 2.315(5) .
Cd4 O38B 2.364(5) .
Cd5 O27 2.220(4) .
Cd5 O78D 2.234(4) 4_655
Cd5 O4X 2.238(5) .
Cd5 O29 2.279(4) 3_565
Cd5 O38B 2.423(5) 3_565
Cd5 O1F 2.494(5) .
Cd6 O30 2.209(4) .
Cd6 O58E 2.230(6) .
Cd6 O24 2.234(4) .
Cd6 O3Y 2.259(5) .
Cd6 O78E 2.355(5) .
Cd6 O38E 2.357(5) .
Cd7 O59D 2.230(5) .
Cd7 O28 2.230(4) .
Cd7 O30 2.268(4) 4_655
Cd7 O4Y 2.269(5) .
Cd7 O38E 2.393(5) 4_655
Cd7 O1H 2.409(5) .
Cd7 Cd13 3.4398(7) .
Cd8 O38C 2.195(7) .
Cd8 O3Z 2.214(6) .
Cd8 O25 2.228(4) .
Cd8 O31 2.235(5) .
Cd8 O58C 2.319(5) .
Cd8 O78C 2.392(6) .
Cd9 O4Z 2.204(6) .
Cd9 O26 2.216(4) .
Cd9 O39D 2.217(5) 2_665
Cd9 O31 2.271(4) 2_665
Cd9 O78C 2.409(6) 2_665
Cd9 O1G 2.531(6) .
Cd10 O59B 2.235(5) .
Cd10 O23 2.266(4) .
Cd10 O22 2.311(4) .
Cd10 O2X 2.351(4) .
Cd10 O38A 2.376(5) .
Cd10 O78A 2.405(4) .
Cd11 O27 2.210(4) .
Cd11 O39A 2.217(5) .
Cd11 O24 2.262(4) .
Cd11 O2X 2.329(4) .
Cd11 O1F 2.346(5) .
Cd11 O78E 2.486(5) .
Cd12 O59E 2.249(5) .
Cd12 O24 2.257(4) .
Cd12 O22 2.301(4) .
Cd12 O2Y 2.324(4) .
Cd12 O58A 2.387(4) .
Cd12 O38A 2.409(4) .
Cd13 O59A 2.183(5) .
Cd13 O28 2.193(4) .
Cd13 O25 2.245(4) .
Cd13 O2Y 2.311(4) .
Cd13 O1H 2.379(5) .
Cd13 O58C 2.516(5) .
Cd14 O39C 2.207(5) .
Cd14 O25 2.247(4) .
Cd14 O22 2.309(4) .
Cd14 O2Z 2.322(5) .
Cd14 O78A 2.364(4) .
Cd14 O58A 2.395(4) .
Cd15 O26 2.219(4) .
Cd15 O79A 2.230(5) .
Cd15 O23 2.253(4) .
Cd15 O2Z 2.325(4) .
Cd15 O1G 2.328(5) .
Cd15 O78B 2.500(5) .
Cd16 O26 2.243(4) .
Cd16 O79B 2.260(5) .
Cd16 O21 2.270(4) 2_665
Cd16 O29 2.344(4) .
Cd16 O79D 2.355(4) 2_665
Cd16 O38D 2.447(4) 2_665
Cd17 O79E 2.231(5) .
Cd17 O27 2.236(4) .
Cd17 O21 2.253(4) 4_655
Cd17 O30 2.336(4) .
Cd17 O58D 2.361(4) 4_655
Cd17 O79D 2.470(4) 4_655
Cd18 O28 2.243(4) .
Cd18 O59C 2.253(5) .
Cd18 O21 2.253(4) .
Cd18 O31 2.317(4) .
Cd18 O38D 2.374(4) .
Cd18 O58D 2.433(4) .
O21 Cd17 2.253(4) 4_655
O21 Cd16 2.270(4) 2_665
O22 H22 1.0000 .
O29 Cd5 2.279(4) 3_565
O29 H29 1.0000 .
O30 Cd7 2.268(4) 4_655
O30 H30 1.0000 .
O31 Cd9 2.271(4) 2_665
O31 H31 1.0000 .
N1X O3X 1.254(6) .
N1X O4X 1.262(6) .
N1X O2X 1.296(7) .
N1Y O3Y 1.262(6) .
N1Y O4Y 1.262(6) .
N1Y O2Y 1.281(7) .
N1Z O3Z 1.236(6) .
N1Z O4Z 1.250(6) .
N1Z O2Z 1.250(7) .
O1F C2F 1.321(9) .
C2F C4F 1.346(17) .
C2F C5F 1.562(17) .
C2F C3F 1.639(18) .
O1G C2G 1.315(9) .
O1G C4G 1.863(18) .
C2G C4G 1.283(18) .
C2G C5G 1.501(18) .
C2G C3G 1.557(18) .
O1H C2H 1.332(9) .
C2H C5H 1.288(17) .
C2H C4H 1.496(18) .
C2H C3H 1.630(18) .
C11A C12A 1.3900 .
C11A C16A 1.3900 .
C11A C21A 1.4289 .
C12A C13A 1.3900 .
C12A H12A 0.9500 .
C13A C14A 1.3900 .
C13A C41A 1.504(6) .
C14A C15A 1.3900 .
C14A H14A 0.9500 .
C15A C16A 1.3900 .
C15A C61A 1.519(7) .
C16A H16A 0.9500 .
C21A C26A 1.410(3) .
C21A C22A 1.4150 .
C22A C23A 1.4160 .
C22A C31A 1.506(4) .
C23A C24A 1.400(4) .
C23A H23A 0.9500 .
C24A C25A 1.383(5) .
C24A H24A 0.9500 .
C25A C26A 1.367(4) .
C25A H25A 0.9500 .
C26A H26A 0.9500 .
C31A C36A 1.376(4) .
C31A C32A 1.388(4) .
C32A C33A 1.391(4) .
C32A H32A 0.9500 .
C33A C34A 1.372(4) .
C33A H33A 0.9500 .
C34A C35A 1.389(4) .
C34A C37A 1.504(4) .
C35A C36A 1.391(4) .
C35A H35A 0.9500 .
C36A H36A 0.9500 .
C37A O39A 1.247(7) .
C37A O38A 1.262(7) .
C41A C42A 1.3974(9) .
C41A C46A 1.410(3) .
C42A C43A 1.4178(9) .
C42A C51A 1.509(4) .
C43A C44A 1.399(4) .
C43A H43A 0.9500 .
C44A C45A 1.383(5) .
C44A H44A 0.9500 .
C45A C46A 1.367(4) .
C45A H45A 0.9500 .
C46A H46A 0.9500 .
C51A C56A 1.380(5) .
C51A C52A 1.398(5) .
C52A C53A 1.386(5) .
C52A H52A 0.9500 .
C53A C54A 1.379(5) .
C53A H53A 0.9500 .
C54A C55A 1.391(5) .
C54A C57A 1.505(4) .
C55A C56A 1.395(5) .
C55A H55A 0.9500 .
C56A H56A 0.9500 .
C57A O59A 1.259(8) .
C57A O58A 1.263(7) .
C61A C62A 1.3974(9) .
C61A C66A 1.410(3) .
C62A C63A 1.4179(9) .
C62A C71A 1.509(5) .
C63A C64A 1.399(4) .
C63A H63A 0.9500 .
C64A C65A 1.383(5) .
C64A H64A 0.9500 .
C65A C66A 1.367(4) .
C65A H65A 0.9500 .
C66A H66A 0.9500 .
C71A C76A 1.385(5) .
C71A C72A 1.397(5) .
C72A C73A 1.386(5) .
C72A H72A 0.9500 .
C73A C74A 1.373(5) .
C73A H73A 0.9500 .
C74A C75A 1.387(5) .
C74A C77A 1.507(5) .
C75A C76A 1.396(5) .
C75A H75A 0.9500 .
C76A H76A 0.9500 .
C77A O79A 1.253(8) .
C77A O78A 1.255(8) .
C11B C12B 1.3900 .
C11B C16B 1.3900 .
C11B C21B 1.5154 .
C12B C13B 1.3900 .
C12B H12B 0.9500 .
C13B C14B 1.3900 .
C13B C41B 1.420(8) .
C14B C15B 1.3900 .
C14B H14B 0.9500 .
C15B C16B 1.3900 .
C15B C61B 1.486(7) .
C16B H16B 0.9500 .
C21B C22B 1.3994 .
C21B C26B 1.409(3) .
C22B C23B 1.3996 .
C22B C31B 1.505(4) .
C23B C24B 1.399(4) .
C23B H23B 0.9500 .
C24B C25B 1.383(5) .
C24B H24B 0.9500 .
C25B C26B 1.367(4) .
C25B H25B 0.9500 .
C26B H26B 0.9500 .
C31B C36B 1.379(5) .
C31B C32B 1.398(5) .
C32B C33B 1.391(5) .
C32B H32B 0.9500 .
C33B C34B 1.380(5) .
C33B H33B 0.9500 .
C34B C35B 1.392(5) .
C34B C37B 1.508(5) .
C35B C36B 1.392(5) .
C35B H35B 0.9500 .
C36B H36B 0.9500 .
C37B O39B 1.255(8) .
C37B O38B 1.260(8) .
O38B Cd5 2.423(5) 3_565
C41B C42B 1.3972(9) .
C41B C46B 1.410(3) .
C42B C43B 1.4177(9) .
C42B C51B 1.505(5) .
C43B C44B 1.399(4) .
C43B H43B 0.9500 .
C44B C45B 1.383(5) .
C44B H44B 0.9500 .
C45B C46B 1.367(4) .
C45B H45B 0.9500 .
C46B H46B 0.9500 .
C51B C56B 1.376(5) .
C51B C52B 1.389(5) .
C52B C53B 1.390(5) .
C52B H52B 0.9500 .
C53B C54B 1.372(5) .
C53B H53B 0.9500 .
C54B C55B 1.388(5) .
C54B C57B 1.508(5) .
C55B C56B 1.393(5) .
C55B H55B 0.9500 .
C56B H56B 0.9500 .
C57B O59B 1.218(10) .
C57B O58B 1.231(10) .
C61B C62B 1.3973(9) .
C61B C66B 1.410(3) .
C62B C63B 1.4179(9) .
C62B C71B 1.506(5) .
C63B C64B 1.399(4) .
C63B H63B 0.9500 .
C64B C65B 1.383(5) .
C64B H64B 0.9500 .
C65B C66B 1.367(4) .
C65B H65B 0.9500 .
C66B H66B 0.9500 .
C71B C76B 1.377(5) .
C71B C72B 1.394(5) .
C72B C73B 1.384(5) .
C72B H72B 0.9500 .
C73B C74B 1.374(5) .
C73B H73B 0.9500 .
C74B C75B 1.386(5) .
C74B C77B 1.506(5) .
C75B C76B 1.395(5) .
C75B H75B 0.9500 .
C76B H76B 0.9500 .
C77B O79B 1.212(8) .
C77B O78B 1.286(8) .
C11C C12C 1.3900 .
C11C C16C 1.3900 .
C11C C21C 1.523(13) .
C11C C21' 1.570(14) .
C12C C13C 1.3900 .
C12C H12C 0.9500 .
C13C C14C 1.3900 .
C13C C41C 1.489(10) .
C14C C15C 1.3900 .
C14C H14C 0.9500 .
C15C C16C 1.3900 .
C15C C61C 1.494(9) .
C16C H16C 0.9500 .
C21C C22C 1.3900 .
C21C C26C 1.3900 .
C22C C23C 1.3900 .
C22C C31C 1.513(13) .
C23C C24C 1.3900 .
C23C H23C 0.9500 .
C24C C25C 1.3900 .
C24C H24C 0.9500 .
C25C C26C 1.3900 .
C25C H25C 0.9500 .
C26C H26C 0.9500 .
C21' C22' 1.3900 .
C21' C26' 1.3900 .
C22' C23' 1.3900 .
C22' C31C 1.487(12) .
C23' C24' 1.3900 .
C23' H23' 0.9500 .
C24' C25' 1.3900 .
C24' H24' 0.9500 .
C25' C26' 1.3900 .
C25' H25' 0.9500 .
C26' H26' 0.9500 .
C31C C36C 1.376(5) .
C31C C32C 1.388(4) .
C32C C33C 1.391(4) .
C32C H32C 0.9500 .
C33C C34C 1.372(4) .
C33C H33C 0.9500 .
C34C C35C 1.389(4) .
C34C C37C 1.504(4) .
C35C C36C 1.391(4) .
C35C H35C 0.9500 .
C36C H36C 0.9500 .
C37C O39C 1.229(8) .
C37C O38C 1.230(9) .
C41C C42C 1.3973(9) .
C41C C46C 1.410(3) .
C42C C43C 1.4179(9) .
C42C C51C 1.511(5) .
C43C C44C 1.399(4) .
C43C H43C 0.9500 .
C44C C45C 1.383(5) .
C44C H44C 0.9500 .
C45C C46C 1.367(4) .
C45C H45C 0.9500 .
C46C H46C 0.9500 .
C51C C56C 1.378(5) .
C51C C52C 1.392(5) .
C52C C53C 1.381(5) .
C52C H52C 0.9500 .
C53C C54C 1.376(5) .
C53C H53C 0.9500 .
C54C C55C 1.386(5) .
C54C C57C 1.504(5) .
C55C C56C 1.396(5) .
C55C H55C 0.9500 .
C56C H56C 0.9500 .
C57C O59C 1.239(8) .
C57C O58C 1.282(8) .
C61C C62C 1.3973(9) .
C61C C66C 1.410(3) .
C62C C63C 1.4179(9) .
C62C C71C 1.504(5) .
C63C C64C 1.399(4) .
C63C H63C 0.9500 .
C64C C65C 1.383(5) .
C64C H64C 0.9500 .
C65C C66C 1.367(4) .
C65C H65C 0.9500 .
C66C H66C 0.9500 .
C71C C76C 1.378(5) .
C71C C72C 1.394(5) .
C72C C73C 1.383(5) .
C72C H72C 0.9500 .
C73C C74C 1.376(5) .
C73C H73C 0.9500 .
C74C C75C 1.394(5) .
C74C C77C 1.514(5) .
C75C C76C 1.394(5) .
C75C H75C 0.9500 .
C76C H76C 0.9500 .
C77C O78C 1.203(9) .
C77C O79C 1.295(10) .
O78C Cd9 2.409(6) 2_665
C11D C12D 1.3900 .
C11D C16D 1.3900 .
C11D C21D 1.5010 .
C12D C13D 1.3900 .
C12D H12D 0.9500 .
C13D C14D 1.3900 .
C13D C41D 1.505(6) .
C14D C15D 1.3900 .
C14D H14D 0.9500 .
C15D C16D 1.3900 .
C15D C61D 1.480(6) .
C16D H16D 0.9500 .
C21D C22D 1.3827 .
C21D C26D 1.410(3) .
C22D C23D 1.4069 .
C22D C31D 1.503(4) .
C23D C24D 1.400(4) .
C23D H23D 0.9500 .
C24D C25D 1.384(5) .
C24D H24D 0.9500 .
C25D C26D 1.367(4) .
C25D H25D 0.9500 .
C26D H26D 0.9500 .
C31D C36D 1.378(5) .
C31D C32D 1.399(5) .
C32D C33D 1.385(5) .
C32D H32D 0.9500 .
C33D C34D 1.374(5) .
C33D H33D 0.9500 .
C34D C35D 1.387(5) .
C34D C37D 1.504(5) .
C35D C36D 1.393(5) .
C35D H35D 0.9500 .
C36D H36D 0.9500 .
C37D O39D 1.256(8) .
C37D O38D 1.276(8) .
O38D Cd16 2.447(4) 2_665
O39D Cd9 2.217(5) 2_665
C41D C42D 1.3974(9) .
C41D C46D 1.410(3) .
C42D C43D 1.4180(9) .
C42D C51D 1.511(4) .
C43D C44D 1.399(4) .
C43D H43D 0.9500 .
C44D C45D 1.383(5) .
C44D H44D 0.9500 .
C45D C46D 1.367(4) .
C45D H45D 0.9500 .
C46D H46D 0.9500 .
C51D C56D 1.384(5) .
C51D C52D 1.396(5) .
C52D C53D 1.387(5) .
C52D H52D 0.9500 .
C53D C54D 1.368(5) .
C53D H53D 0.9500 .
C54D C55D 1.389(5) .
C54D C57D 1.504(5) .
C55D C56D 1.393(5) .
C55D H55D 0.9500 .
C56D H56D 0.9500 .
C57D O58D 1.253(8) .
C57D O59D 1.259(8) .
O58D Cd17 2.361(4) 4_655
C61D C62D 1.3972(9) .
C61D C66D 1.410(3) .
C62D C63D 1.4178(9) .
C62D C71D 1.510(4) .
C63D C64D 1.399(4) .
C63D H63D 0.9500 .
C64D C65D 1.383(5) .
C64D H64D 0.9500 .
C65D C66D 1.367(4) .
C65D H65D 0.9500 .
C66D H66D 0.9500 .
C71D C76D 1.382(5) .
C71D C72D 1.397(5) .
C72D C73D 1.385(5) .
C72D H72D 0.9500 .
C73D C74D 1.375(5) .
C73D H73D 0.9500 .
C74D C75D 1.390(4) .
C74D C77D 1.507(4) .
C75D C76D 1.392(5) .
C75D H75D 0.9500 .
C76D H76D 0.9500 .
C77D O78D 1.245(8) .
C77D O79D 1.282(8) .
O78D Cd5 2.234(4) 4_655
O79D Cd16 2.355(4) 2_665
O79D Cd17 2.470(4) 4_655
C11E C12E 1.3900 .
C11E C16E 1.3900 .
C11E C21E 1.5270 .
C12E C13E 1.3900 .
C12E H12E 0.9500 .
C13E C14E 1.3900 .
C13E C41$ 1.496(14) .
C13E C41E 1.531(13) .
C14E C15E 1.3900 .
C14E H14E 0.9500 .
C15E C16E 1.3900 .
C15E C61E 1.475(9) .
C16E H16E 0.9500 .
C21E C22E 1.3919 .
C21E C26E 1.410(3) .
C22E C23E 1.4496 .
C22E C31E 1.502(5) .
C23E C24E 1.399(4) .
C23E H23E 0.9500 .
C24E C25E 1.383(5) .
C24E H24E 0.9500 .
C25E C26E 1.367(4) .
C25E H25E 0.9500 .
C26E H26E 0.9500 .
C31E C36E 1.379(5) .
C31E C32E 1.394(5) .
C32E C33E 1.388(5) .
C32E H32E 0.9500 .
C33E C34E 1.378(5) .
C33E H33E 0.9500 .
C34E C35E 1.392(5) .
C34E C37E 1.505(5) .
C35E C36E 1.394(5) .
C35E H35E 0.9500 .
C36E H36E 0.9500 .
C37E O39E 1.251(8) .
C37E O38E 1.253(8) .
O38E Cd7 2.393(5) 4_655
C41E C42E 1.3900 .
C41E C46E 1.3900 .
C42E C43E 1.3900 .
C42E C51E 1.505(11) .
C43E C44E 1.3900 .
C43E H43E 0.9500 .
C44E C45E 1.3900 .
C44E H44E 0.9500 .
C45E C46E 1.3900 .
C45E H45E 0.9500 .
C46E H46E 0.9500 .
C41$ C42$ 1.3900 .
C41$ C46$ 1.3900 .
C42$ C43$ 1.3900 .
C42$ C51E 1.527(13) .
C43$ C44$ 1.3900 .
C43$ H43$ 0.9500 .
C44$ C45$ 1.3900 .
C44$ H44$ 0.9500 .
C45$ C46$ 1.3900 .
C45$ H45$ 0.9500 .
C46$ H46$ 0.9500 .
C51E C56E 1.376(5) .
C51E C52E 1.388(4) .
C52E C53E 1.391(4) .
C52E H52E 0.9500 .
C53E C54E 1.372(4) .
C53E H53E 0.9500 .
C54E C55E 1.389(4) .
C54E C57E 1.504(4) .
C55E C56E 1.391(4) .
C55E H55E 0.9500 .
C56E H56E 0.9500 .
C57E O59E 1.226(8) .
C57E O58E 1.250(8) .
C61E C62E 1.3972(9) .
C61E C66E 1.410(3) .
C62E C63E 1.4179(9) .
C62E C71E 1.505(5) .
C63E C64E 1.399(4) .
C63E H63E 0.9500 .
C64E C65E 1.383(5) .
C64E H64E 0.9500 .
C65E C66E 1.367(4) .
C65E H65E 0.9500 .
C66E H66E 0.9500 .
C71E C76E 1.380(5) .
C71E C72E 1.393(5) .
C72E C73E 1.388(5) .
C72E H72E 0.9500 .
C73E C74E 1.374(5) .
C73E H73E 0.9500 .
C74E C75E 1.387(5) .
C74E C77E 1.506(5) .
C75E C76E 1.395(5) .
C75E H75E 0.9500 .
C76E H76E 0.9500 .
C77E O79E 1.239(8) .
C77E O78E 1.292(8) .

loop_
_geom_torsion_atom_site_label_1
_geom_torsion_atom_site_label_2
_geom_torsion_atom_site_label_3
_geom_torsion_atom_site_label_4
_geom_torsion
_geom_torsion_site_symmetry_1
_geom_torsion_site_symmetry_4
O59D Cd7 Cd13 O59A 57.2(2) . .
O28 Cd7 Cd13 O59A 152.6(2) . .
O30 Cd7 Cd13 O59A -176.4(2) 4_655 .
O4Y Cd7 Cd13 O59A -86.4(2) . .
O38E Cd7 Cd13 O59A -61.2(3) 4_655 .
O1H Cd7 Cd13 O59A 10.0(3) . .
O59D Cd7 Cd13 O28 -95.5(2) . .
O30 Cd7 Cd13 O28 31.0(2) 4_655 .
O4Y Cd7 Cd13 O28 121.0(2) . .
O38E Cd7 Cd13 O28 146.2(3) 4_655 .
O1H Cd7 Cd13 O28 -142.7(3) . .
O59D Cd7 Cd13 O25 -120.7(2) . .
O28 Cd7 Cd13 O25 -25.2(2) . .
O30 Cd7 Cd13 O25 5.7(2) 4_655 .
O4Y Cd7 Cd13 O25 95.8(2) . .
O38E Cd7 Cd13 O25 120.9(3) 4_655 .
O1H Cd7 Cd13 O25 -167.9(3) . .
O59D Cd7 Cd13 O2Y 151.89(18) . .
O28 Cd7 Cd13 O2Y -112.6(2) . .
O30 Cd7 Cd13 O2Y -81.67(17) 4_655 .
O4Y Cd7 Cd13 O2Y 8.4(2) . .
O38E Cd7 Cd13 O2Y 33.5(2) 4_655 .
O1H Cd7 Cd13 O2Y 104.7(3) . .
O59D Cd7 Cd13 O1H 47.2(3) . .
O28 Cd7 Cd13 O1H 142.7(3) . .
O30 Cd7 Cd13 O1H 173.6(3) 4_655 .
O4Y Cd7 Cd13 O1H -96.3(3) . .
O38E Cd7 Cd13 O1H -71.1(3) 4_655 .
O59D Cd7 Cd13 O58C -37.12(18) . .
O28 Cd7 Cd13 O58C 58.4(2) . .
O30 Cd7 Cd13 O58C 89.32(17) 4_655 .
O4Y Cd7 Cd13 O58C 179.4(2) . .
O38E Cd7 Cd13 O58C -155.5(2) 4_655 .
O1H Cd7 Cd13 O58C -84.3(3) . .
O28 Cd18 O21 Cd17 78.22(18) . 4_655
O59C Cd18 O21 Cd17 -52.6(5) . 4_655
O31 Cd18 O21 Cd17 170.79(18) . 4_655
O38D Cd18 O21 Cd17 -104.42(19) . 4_655
O58D Cd18 O21 Cd17 -10.46(16) . 4_655
O28 Cd18 O21 Cd16 -167.94(17) . 2_665
O59C Cd18 O21 Cd16 61.2(5) . 2_665
O31 Cd18 O21 Cd16 -75.36(18) . 2_665
O38D Cd18 O21 Cd16 9.42(17) . 2_665
O58D Cd18 O21 Cd16 103.38(19) . 2_665
O59E Cd12 O22 Cd14 -32.4(5) . .
O24 Cd12 O22 Cd14 178.31(18) . .
O2Y Cd12 O22 Cd14 81.13(18) . .
O58A Cd12 O22 Cd14 -9.97(16) . .
O38A Cd12 O22 Cd14 -99.68(18) . .
O59E Cd12 O22 Cd10 77.6(5) . .
O24 Cd12 O22 Cd10 -71.69(17) . .
O2Y Cd12 O22 Cd10 -168.87(15) . .
O58A Cd12 O22 Cd10 100.04(18) . .
O38A Cd12 O22 Cd10 10.33(16) . .
O39C Cd14 O22 Cd12 69.9(5) . .
O25 Cd14 O22 Cd12 -74.13(17) . .
O2Z Cd14 O22 Cd12 -168.68(16) . .
O78A Cd14 O22 Cd12 100.08(18) . .
O58A Cd14 O22 Cd12 9.94(15) . .
O39C Cd14 O22 Cd10 -40.2(5) . .
O25 Cd14 O22 Cd10 175.79(18) . .
O2Z Cd14 O22 Cd10 81.23(18) . .
O78A Cd14 O22 Cd10 -10.00(16) . .
O58A Cd14 O22 Cd10 -100.14(18) . .
O59B Cd10 O22 Cd12 -40.6(5) . .
O23 Cd10 O22 Cd12 177.39(18) . .
O2X Cd10 O22 Cd12 81.80(18) . .
O38A Cd10 O22 Cd12 -10.45(16) . .
O78A Cd10 O22 Cd12 -99.72(18) . .
O59B Cd10 O22 Cd14 69.0(5) . .
O23 Cd10 O22 Cd14 -73.02(18) . .
O2X Cd10 O22 Cd14 -168.61(16) . .
O38A Cd10 O22 Cd14 99.14(18) . .
O78A Cd10 O22 Cd14 9.86(16) . .
O29 Cd4 O23 Cd15 -76.7(2) . .
O3X Cd4 O23 Cd15 178.6(3) . .
O58B Cd4 O23 Cd15 91.0(3) . .
O78B Cd4 O23 Cd15 8.92(18) . .
O38B Cd4 O23 Cd15 -151(2) . .
O29 Cd4 O23 Cd10 154.95(17) . .
O3X Cd4 O23 Cd10 50.2(3) . .
O58B Cd4 O23 Cd10 -37.3(3) . .
O78B Cd4 O23 Cd10 -119.46(19) . .
O38B Cd4 O23 Cd10 81(2) . .
O26 Cd15 O23 Cd4 70.11(18) . .
O79A Cd15 O23 Cd4 -94.0(2) . .
O2Z Cd15 O23 Cd4 163.12(18) . .
O1G Cd15 O23 Cd4 42.2(14) . .
O78B Cd15 O23 Cd4 -8.38(17) . .
O26 Cd15 O23 Cd10 -172.1(2) . .
O79A Cd15 O23 Cd10 23.8(2) . .
O2Z Cd15 O23 Cd10 -79.1(2) . .
O1G Cd15 O23 Cd10 160.0(13) . .
O78B Cd15 O23 Cd10 109.4(2) . .
O59B Cd10 O23 Cd4 39.1(2) . .
O22 Cd10 O23 Cd4 -158.02(18) . .
O2X Cd10 O23 Cd4 -53.12(19) . .
O38A Cd10 O23 Cd4 177.3(4) . .
O78A Cd10 O23 Cd4 125.40(18) . .
O59B Cd10 O23 Cd15 -78.7(3) . .
O22 Cd10 O23 Cd15 84.1(2) . .
O2X Cd10 O23 Cd15 -171.0(2) . .
O38A Cd10 O23 Cd15 59.5(6) . .
O78A Cd10 O23 Cd15 7.5(2) . .
O30 Cd6 O24 Cd12 153.75(17) . .
O58E Cd6 O24 Cd12 -42.5(2) . .
O3Y Cd6 O24 Cd12 45.9(2) . .
O78E Cd6 O24 Cd12 -121.88(18) . .
O38E Cd6 O24 Cd12 86.9(17) . .
O30 Cd6 O24 Cd11 -76.04(19) . .
O58E Cd6 O24 Cd11 87.7(2) . .
O3Y Cd6 O24 Cd11 176.1(2) . .
O78E Cd6 O24 Cd11 8.33(17) . .
O38E Cd6 O24 Cd11 -142.9(17) . .
O59E Cd12 O24 Cd6 34.1(2) . .
O22 Cd12 O24 Cd6 -158.87(18) . .
O2Y Cd12 O24 Cd6 -57.39(18) . .
O58A Cd12 O24 Cd6 175.4(4) . .
O38A Cd12 O24 Cd6 124.03(18) . .
O59E Cd12 O24 Cd11 -82.5(3) . .
O22 Cd12 O24 Cd11 84.5(2) . .
O2Y Cd12 O24 Cd11 -174.0(2) . .
O58A Cd12 O24 Cd11 58.8(6) . .
O38A Cd12 O24 Cd11 7.4(2) . .
O27 Cd11 O24 Cd6 72.23(18) . .
O39A Cd11 O24 Cd6 -94.0(2) . .
O2X Cd11 O24 Cd6 164.87(17) . .
O1F Cd11 O24 Cd6 29.1(11) . .
O78E Cd11 O24 Cd6 -7.97(16) . .
O27 Cd11 O24 Cd12 -171.6(2) . .
O39A Cd11 O24 Cd12 22.2(3) . .
O2X Cd11 O24 Cd12 -79.0(2) . .
O1F Cd11 O24 Cd12 145.2(9) . .
O78E Cd11 O24 Cd12 108.2(2) . .
O38C Cd8 O25 Cd13 93.7(3) . .
O3Z Cd8 O25 Cd13 -179.9(3) . .
O31 Cd8 O25 Cd13 -76.21(19) . .
O58C Cd8 O25 Cd13 10.82(17) . .
O78C Cd8 O25 Cd13 -133.2(14) . .
O38C Cd8 O25 Cd14 -35.6(3) . .
O3Z Cd8 O25 Cd14 50.8(3) . .
O31 Cd8 O25 Cd14 154.48(17) . .
O58C Cd8 O25 Cd14 -118.49(19) . .
O78C Cd8 O25 Cd14 97.5(15) . .
O59A Cd13 O25 Cd8 -94.1(2) . .
O28 Cd13 O25 Cd8 68.48(18) . .
O2Y Cd13 O25 Cd8 165.47(17) . .
O1H Cd13 O25 Cd8 20.6(11) . .
O58C Cd13 O25 Cd8 -10.11(16) . .
Cd7 Cd13 O25 Cd8 84.23(18) . .
O59A Cd13 O25 Cd14 24.4(2) . .
O28 Cd13 O25 Cd14 -173.1(2) . .
O2Y Cd13 O25 Cd14 -76.1(2) . .
O1H Cd13 O25 Cd14 139.0(10) . .
O58C Cd13 O25 Cd14 108.3(2) . .
Cd7 Cd13 O25 Cd14 -157.34(11) . .
O39C Cd14 O25 Cd8 37.0(2) . .
O22 Cd14 O25 Cd8 -158.75(18) . .
O2Z Cd14 O25 Cd8 -55.65(18) . .
O78A Cd14 O25 Cd8 -178(16) . .
O58A Cd14 O25 Cd8 123.67(18) . .
O39C Cd14 O25 Cd13 -81.1(3) . .
O22 Cd14 O25 Cd13 83.1(2) . .
O2Z Cd14 O25 Cd13 -173.8(2) . .
O78A Cd14 O25 Cd13 63.4(6) . .
O58A Cd14 O25 Cd13 5.5(2) . .
O4Z Cd9 O26 Cd15 -53.4(3) . .
O39D Cd9 O26 Cd15 94.64(19) 2_665 .
O31 Cd9 O26 Cd15 -157.48(17) 2_665 .
O78C Cd9 O26 Cd15 -133.2(6) 2_665 .
O1G Cd9 O26 Cd15 23.4(2) . .
O4Z Cd9 O26 Cd16 178.2(3) . .
O39D Cd9 O26 Cd16 -33.7(2) 2_665 .
O31 Cd9 O26 Cd16 74.16(18) 2_665 .
O78C Cd9 O26 Cd16 98.4(6) 2_665 .
O1G Cd9 O26 Cd16 -105.0(2) . .
O79A Cd15 O26 Cd9 -70.5(5) . .
O23 Cd15 O26 Cd9 159.37(17) . .
O2Z Cd15 O26 Cd9 64.95(18) . .
O1G Cd15 O26 Cd9 -25.1(2) . .
O78B Cd15 O26 Cd9 -124.07(18) . .
O79A Cd15 O26 Cd16 49.8(6) . .
O23 Cd15 O26 Cd16 -80.3(2) . .
O2Z Cd15 O26 Cd16 -174.7(2) . .
O1G Cd15 O26 Cd16 95.2(3) . .
O78B Cd15 O26 Cd16 -3.74(19) . .
O79B Cd16 O26 Cd9 82.2(2) . .
O21 Cd16 O26 Cd9 -78.99(18) 2_665 .
O29 Cd16 O26 Cd9 -167.75(18) . .
O79D Cd16 O26 Cd9 -103.5(12) 2_665 .
O38D Cd16 O26 Cd9 -2.77(18) 2_665 .
O79B Cd16 O26 Cd15 -36.6(2) . .
O21 Cd16 O26 Cd15 162.2(2) 2_665 .
O29 Cd16 O26 Cd15 73.4(2) . .
O79D Cd16 O26 Cd15 137.7(12) 2_665 .
O38D Cd16 O26 Cd15 -121.6(2) 2_665 .
O39A Cd11 O27 Cd5 -64.1(6) . .
O24 Cd11 O27 Cd5 160.97(17) . .
O2X Cd11 O27 Cd5 65.95(18) . .
O1F Cd11 O27 Cd5 -26.2(2) . .
O78E Cd11 O27 Cd5 -120.98(18) . .
O39A Cd11 O27 Cd17 55.8(6) . .
O24 Cd11 O27 Cd17 -79.1(2) . .
O2X Cd11 O27 Cd17 -174.1(2) . .
O1F Cd11 O27 Cd17 93.7(2) . .
O78E Cd11 O27 Cd17 -1.02(19) . .
O78D Cd5 O27 Cd11 97.70(19) 4_655 .
O4X Cd5 O27 Cd11 -51.7(2) . .
O29 Cd5 O27 Cd11 -155.84(18) 3_565 .
O38B Cd5 O27 Cd11 -124.7(4) 3_565 .
O1F Cd5 O27 Cd11 24.94(18) . .
O78D Cd5 O27 Cd17 -29.4(2) 4_655 .
O4X Cd5 O27 Cd17 -178.8(2) . .
O29 Cd5 O27 Cd17 77.05(19) 3_565 .
O38B Cd5 O27 Cd17 108.2(4) 3_565 .
O1F Cd5 O27 Cd17 -102.2(2) . .
O79E Cd17 O27 Cd11 -38.4(2) . .
O21 Cd17 O27 Cd11 160.9(2) 4_655 .
O30 Cd17 O27 Cd11 70.1(2) . .
O58D Cd17 O27 Cd11 141.1(13) 4_655 .
O79D Cd17 O27 Cd11 -123.4(2) 4_655 .
O79E Cd17 O27 Cd5 79.9(2) . .
O21 Cd17 O27 Cd5 -80.78(18) 4_655 .
O30 Cd17 O27 Cd5 -171.49(18) . .
O58D Cd17 O27 Cd5 -100.5(14) 4_655 .
O79D Cd17 O27 Cd5 -5.06(18) 4_655 .
O59A Cd13 O28 Cd7 -66.8(5) . .
O25 Cd13 O28 Cd7 161.44(16) . .
O2Y Cd13 O28 Cd7 66.40(18) . .
O1H Cd13 O28 Cd7 -25.7(2) . .
O58C Cd13 O28 Cd7 -122.10(18) . .
O59A Cd13 O28 Cd18 55.3(5) . .
O25 Cd13 O28 Cd18 -76.4(2) . .
O2Y Cd13 O28 Cd18 -171.5(2) . .
O1H Cd13 O28 Cd18 96.4(3) . .
O58C Cd13 O28 Cd18 0.0(2) . .
Cd7 Cd13 O28 Cd18 122.1(3) . .
O59D Cd7 O28 Cd13 100.88(19) . .
O30 Cd7 O28 Cd13 -154.19(18) 4_655 .
O4Y Cd7 O28 Cd13 -52.8(2) . .
O38E Cd7 O28 Cd13 -123.7(4) 4_655 .
O1H Cd7 O28 Cd13 25.46(19) . .
O59D Cd7 O28 Cd18 -28.3(2) . .
O30 Cd7 O28 Cd18 76.59(19) 4_655 .
O4Y Cd7 O28 Cd18 177.9(2) . .
O38E Cd7 O28 Cd18 107.0(4) 4_655 .
O1H Cd7 O28 Cd18 -103.8(2) . .
Cd13 Cd7 O28 Cd18 -129.2(3) . .
O59C Cd18 O28 Cd13 -37.9(3) . .
O21 Cd18 O28 Cd13 160.4(2) . .
O31 Cd18 O28 Cd13 71.2(2) . .
O38D Cd18 O28 Cd13 140.3(11) . .
O58D Cd18 O28 Cd13 -122.8(2) . .
O59C Cd18 O28 Cd7 80.3(2) . .
O21 Cd18 O28 Cd7 -81.29(19) . .
O31 Cd18 O28 Cd7 -170.48(18) . .
O38D Cd18 O28 Cd7 -101.4(12) . .
O58D Cd18 O28 Cd7 -4.48(18) . .
O3X Cd4 O29 Cd5 -65.0(3) . 3_565
O23 Cd4 O29 Cd5 -164.60(18) . 3_565
O58B Cd4 O29 Cd5 66.1(11) . 3_565
O78B Cd4 O29 Cd5 114.5(2) . 3_565
O38B Cd4 O29 Cd5 11.44(19) . 3_565
O3X Cd4 O29 Cd16 171.6(2) . .
O23 Cd4 O29 Cd16 72.1(2) . .
O58B Cd4 O29 Cd16 -57.2(11) . .
O78B Cd4 O29 Cd16 -8.86(19) . .
O38B Cd4 O29 Cd16 -111.9(2) . .
O26 Cd16 O29 Cd4 -61.00(19) . .
O79B Cd16 O29 Cd4 38.7(2) . .
O21 Cd16 O29 Cd4 -156.68(19) 2_665 .
O79D Cd16 O29 Cd4 125.5(2) 2_665 .
O38D Cd16 O29 Cd4 -163.3(5) 2_665 .
O26 Cd16 O29 Cd5 176.1(2) . 3_565
O79B Cd16 O29 Cd5 -84.2(2) . 3_565
O21 Cd16 O29 Cd5 80.4(2) 2_665 3_565
O79D Cd16 O29 Cd5 2.57(19) 2_665 3_565
O38D Cd16 O29 Cd5 73.8(6) 2_665 3_565
O58E Cd6 O30 Cd7 84.3(7) . 4_655
O24 Cd6 O30 Cd7 -163.28(17) . 4_655
O3Y Cd6 O30 Cd7 -63.5(2) . 4_655
O78E Cd6 O30 Cd7 115.4(2) . 4_655
O38E Cd6 O30 Cd7 11.68(18) . 4_655
O58E Cd6 O30 Cd17 -39.3(8) . .
O24 Cd6 O30 Cd17 73.2(2) . .
O3Y Cd6 O30 Cd17 172.9(2) . .
O78E Cd6 O30 Cd17 -8.19(19) . .
O38E Cd6 O30 Cd17 -111.9(2) . .
O79E Cd17 O30 Cd6 39.7(2) . .
O27 Cd17 O30 Cd6 -62.2(2) . .
O21 Cd17 O30 Cd6 -157.8(2) 4_655 .
O58D Cd17 O30 Cd6 123.9(2) 4_655 .
O79D Cd17 O30 Cd6 -164.7(5) 4_655 .
O79E Cd17 O30 Cd7 -81.6(2) . 4_655
O27 Cd17 O30 Cd7 176.5(2) . 4_655
O21 Cd17 O30 Cd7 80.8(2) 4_655 4_655
O58D Cd17 O30 Cd7 2.52(19) 4_655 4_655
O79D Cd17 O30 Cd7 73.9(7) 4_655 4_655
O38C Cd8 O31 Cd9 59.0(11) . 2_665
O3Z Cd8 O31 Cd9 -63.7(3) . 2_665
O25 Cd8 O31 Cd9 -160.66(18) . 2_665
O58C Cd8 O31 Cd9 117.6(2) . 2_665
O78C Cd8 O31 Cd9 13.2(2) . 2_665
O38C Cd8 O31 Cd18 -65.6(11) . .
O3Z Cd8 O31 Cd18 171.8(2) . .
O25 Cd8 O31 Cd18 74.8(2) . .
O58C Cd8 O31 Cd18 -7.03(19) . .
O78C Cd8 O31 Cd18 -111.4(2) . .
O28 Cd18 O31 Cd8 -62.50(19) . .
O59C Cd18 O31 Cd8 39.8(2) . .
O21 Cd18 O31 Cd8 -157.42(19) . .
O38D Cd18 O31 Cd8 124.5(2) . .
O58D Cd18 O31 Cd8 -162.4(5) . .
O28 Cd18 O31 Cd9 173.8(2) . 2_665
O59C Cd18 O31 Cd9 -83.9(2) . 2_665
O21 Cd18 O31 Cd9 78.9(2) . 2_665
O38D Cd18 O31 Cd9 0.8(2) . 2_665
O58D Cd18 O31 Cd9 73.9(7) . 2_665
O3X N1X O2X Cd11 -178.8(4) . .
O4X N1X O2X Cd11 0.6(5) . .
O3X N1X O2X Cd10 -20.5(5) . .
O4X N1X O2X Cd10 158.8(4) . .
O27 Cd11 O2X N1X -46.8(3) . .
O39A Cd11 O2X N1X 118.2(3) . .
O24 Cd11 O2X N1X -141.6(3) . .
O1F Cd11 O2X N1X 31.2(3) . .
O78E Cd11 O2X N1X -93.4(10) . .
O27 Cd11 O2X Cd10 150.64(17) . .
O39A Cd11 O2X Cd10 -44.3(2) . .
O24 Cd11 O2X Cd10 55.81(18) . .
O1F Cd11 O2X Cd10 -131.37(18) . .
O78E Cd11 O2X Cd10 104.0(10) . .
O59B Cd10 O2X N1X -72.0(4) . .
O23 Cd10 O2X N1X 42.0(4) . .
O22 Cd10 O2X N1X 129.7(4) . .
O38A Cd10 O2X N1X -152.2(4) . .
O78A Cd10 O2X N1X -4(5) . .
O59B Cd10 O2X Cd11 89.5(2) . .
O23 Cd10 O2X Cd11 -156.51(17) . .
O22 Cd10 O2X Cd11 -68.81(19) . .
O38A Cd10 O2X Cd11 9.21(18) . .
O78A Cd10 O2X Cd11 157(4) . .
O4X N1X O3X Cd4 -160.6(8) . .
O2X N1X O3X Cd4 18.8(9) . .
O4X N1X O3X Cd1 -4.6(4) . .
O2X N1X O3X Cd1 174.9(3) . .
O29 Cd4 O3X N1X -143.6(7) . .
O23 Cd4 O3X N1X -37.3(8) . .
O58B Cd4 O3X N1X 48.4(8) . .
O78B Cd4 O3X N1X 39.1(17) . .
O38B Cd4 O3X N1X 144.8(8) . .
O29 Cd4 O3X Cd1 64.5(4) . .
O23 Cd4 O3X Cd1 170.7(4) . .
O58B Cd4 O3X Cd1 -103.6(4) . .
O78B Cd4 O3X Cd1 -112.9(10) . .
O38B Cd4 O3X Cd1 -7.2(4) . .
O39B Cd1 O3X N1X -125.0(4) . .
O39B Cd1 O3X N1X -39.2(5) 3_565 .
O4X Cd1 O3X N1X 2.9(2) . .
O4X Cd1 O3X N1X 142.4(4) 3_565 .
O3X Cd1 O3X N1X 88.4(4) 3_565 .
O39B Cd1 O3X Cd4 37.5(4) . .
O39B Cd1 O3X Cd4 123.3(3) 3_565 .
O4X Cd1 O3X Cd4 165.4(6) . .
O4X Cd1 O3X Cd4 -55.0(4) 3_565 .
O3X Cd1 O3X Cd4 -109.0(4) 3_565 .
O3X N1X O4X Cd5 -153.6(7) . .
O2X N1X O4X Cd5 27.0(8) . .
O3X N1X O4X Cd1 4.8(4) . .
O2X N1X O4X Cd1 -174.7(3) . .
O27 Cd5 O4X N1X 3.9(7) . .
O78D Cd5 O4X N1X -129.5(6) 4_655 .
O29 Cd5 O4X N1X 93.1(6) 3_565 .
O38B Cd5 O4X N1X 162.1(7) 3_565 .
O1F Cd5 O4X N1X -69.9(6) . .
O27 Cd5 O4X Cd1 -151.3(3) . .
O78D Cd5 O4X Cd1 75.3(4) 4_655 .
O29 Cd5 O4X Cd1 -62.1(3) 3_565 .
O38B Cd5 O4X Cd1 6.9(3) 3_565 .
O1F Cd5 O4X Cd1 134.9(3) . .
O39B Cd1 O4X N1X 70.7(4) . .
O39B Cd1 O4X N1X 149.6(3) 3_565 .
O4X Cd1 O4X N1X -65.0(3) 3_565 .
O3X Cd1 O4X N1X -2.9(2) . .
O3X Cd1 O4X N1X -110.7(4) 3_565 .
O39B Cd1 O4X Cd5 -125.5(3) . .
O39B Cd1 O4X Cd5 -46.6(3) 3_565 .
O4X Cd1 O4X Cd5 98.8(3) 3_565 .
O3X Cd1 O4X Cd5 160.9(5) . .
O3X Cd1 O4X Cd5 53.0(3) 3_565 .
O3Y N1Y O2Y Cd13 -166.7(4) . .
O4Y N1Y O2Y Cd13 12.9(5) . .
O3Y N1Y O2Y Cd12 -15.0(5) . .
O4Y N1Y O2Y Cd12 164.7(4) . .
O59A Cd13 O2Y N1Y 113.1(3) . .
O28 Cd13 O2Y N1Y -49.8(3) . .
O25 Cd13 O2Y N1Y -145.6(3) . .
O1H Cd13 O2Y N1Y 29.0(3) . .
O58C Cd13 O2Y N1Y -117.2(9) . .
Cd7 Cd13 O2Y N1Y -13.8(3) . .
O59A Cd13 O2Y Cd12 -43.1(2) . .
O28 Cd13 O2Y Cd12 153.96(18) . .
O25 Cd13 O2Y Cd12 58.15(19) . .
O1H Cd13 O2Y Cd12 -127.26(19) . .
O58C Cd13 O2Y Cd12 86.6(10) . .
Cd7 Cd13 O2Y Cd12 -169.97(17) . .
O59E Cd12 O2Y N1Y -66.4(4) . .
O24 Cd12 O2Y N1Y 48.2(4) . .
O22 Cd12 O2Y N1Y 135.1(3) . .
O58A Cd12 O2Y N1Y -146.8(4) . .
O38A Cd12 O2Y N1Y 107(5) . .
O59E Cd12 O2Y Cd13 88.4(2) . .
O24 Cd12 O2Y Cd13 -156.99(18) . .
O22 Cd12 O2Y Cd13 -70.13(19) . .
O58A Cd12 O2Y Cd13 8.02(19) . .
O38A Cd12 O2Y Cd13 -99(5) . .
O4Y N1Y O3Y Cd6 177.0(7) . .
O2Y N1Y O3Y Cd6 -3.3(8) . .
O4Y N1Y O3Y Cd2 -3.7(4) . .
O2Y N1Y O3Y Cd2 175.9(3) . .
O30 Cd6 O3Y N1Y -121.0(7) . .
O58E Cd6 O3Y N1Y 68.2(7) . .
O24 Cd6 O3Y N1Y -17.0(7) . .
O78E Cd6 O3Y N1Y 64.3(13) . .
O38E Cd6 O3Y N1Y 166.5(7) . .
O30 Cd6 O3Y Cd2 59.9(4) . .
O58E Cd6 O3Y Cd2 -110.9(4) . .
O24 Cd6 O3Y Cd2 163.9(3) . .
O78E Cd6 O3Y Cd2 -114.8(8) . .
O38E Cd6 O3Y Cd2 -12.6(3) . .
O39E Cd2 O3Y N1Y -51.6(5) 4_655 .
O39E Cd2 O3Y N1Y -136.5(3) . .
O4Y Cd2 O3Y N1Y 2.3(2) . .
O4Y Cd2 O3Y N1Y 129.3(4) 4_655 .
O3Y Cd2 O3Y N1Y 77.7(3) 4_655 .
O39E Cd2 O3Y Cd6 127.9(3) 4_655 .
O39E Cd2 O3Y Cd6 42.9(4) . .
O4Y Cd2 O3Y Cd6 -178.2(5) . .
O4Y Cd2 O3Y Cd6 -51.2(4) 4_655 .
O3Y Cd2 O3Y Cd6 -102.8(4) 4_655 .
O3Y N1Y O4Y Cd7 -177.4(7) . .
O2Y N1Y O4Y Cd7 3.0(8) . .
O3Y N1Y O4Y Cd2 3.8(4) . .
O2Y N1Y O4Y Cd2 -175.9(3) . .
O59D Cd7 O4Y N1Y -110.4(6) . .
O28 Cd7 O4Y N1Y 21.4(7) . .
O30 Cd7 O4Y N1Y 109.5(6) 4_655 .
O38E Cd7 O4Y N1Y -178.0(7) 4_655 .
O1H Cd7 O4Y N1Y -55.3(6) . .
Cd13 Cd7 O4Y N1Y -10.9(6) . .
O59D Cd7 O4Y Cd2 68.2(4) . .
O28 Cd7 O4Y Cd2 -159.9(3) . .
O30 Cd7 O4Y Cd2 -71.8(3) 4_655 .
O38E Cd7 O4Y Cd2 0.7(3) 4_655 .
O1H Cd7 O4Y Cd2 123.3(3) . .
Cd13 Cd7 O4Y Cd2 167.8(3) . .
O39E Cd2 O4Y N1Y 141.8(3) 4_655 .
O39E Cd2 O4Y N1Y 58.4(4) . .
O4Y Cd2 O4Y N1Y -72.8(3) 4_655 .
O3Y Cd2 O4Y N1Y -2.3(2) . .
O3Y Cd2 O4Y N1Y -122.5(4) 4_655 .
O39E Cd2 O4Y Cd7 -37.4(3) 4_655 .
O39E Cd2 O4Y Cd7 -120.8(3) . .
O4Y Cd2 O4Y Cd7 108.0(3) 4_655 .
O3Y Cd2 O4Y Cd7 178.5(5) . .
O3Y Cd2 O4Y Cd7 58.3(3) 4_655 .
O3Z N1Z O2Z Cd14 -14.4(6) . .
O4Z N1Z O2Z Cd14 165.2(5) . .
O3Z N1Z O2Z Cd15 -171.6(5) . .
O4Z N1Z O2Z Cd15 8.0(6) . .
O39C Cd14 O2Z N1Z -71.6(4) . .
O25 Cd14 O2Z N1Z 41.5(4) . .
O22 Cd14 O2Z N1Z 129.7(4) . .
O78A Cd14 O2Z N1Z -152.7(4) . .
O58A Cd14 O2Z N1Z 14(6) . .
O39C Cd14 O2Z Cd15 88.5(2) . .
O25 Cd14 O2Z Cd15 -158.41(18) . .
O22 Cd14 O2Z Cd15 -70.2(2) . .
O78A Cd14 O2Z Cd15 7.40(19) . .
O58A Cd14 O2Z Cd15 174(100) . .
O26 Cd15 O2Z N1Z -46.4(4) . .
O79A Cd15 O2Z N1Z 119.0(4) . .
O23 Cd15 O2Z N1Z -139.0(4) . .
O1G Cd15 O2Z N1Z 32.9(4) . .
O78B Cd15 O2Z N1Z -94.7(8) . .
O26 Cd15 O2Z Cd14 151.97(18) . .
O79A Cd15 O2Z Cd14 -42.7(2) . .
O23 Cd15 O2Z Cd14 59.3(2) . .
O1G Cd15 O2Z Cd14 -128.8(2) . .
O78B Cd15 O2Z Cd14 103.6(8) . .
O4Z N1Z O3Z Cd8 -171.4(9) . .
O2Z N1Z O3Z Cd8 8.3(10) . .
O4Z N1Z O3Z Cd3 -4.4(4) . .
O2Z N1Z O3Z Cd3 175.2(4) . .
O38C Cd8 O3Z N1Z 58.3(9) . .
O25 Cd8 O3Z N1Z -30.4(9) . .
O31 Cd8 O3Z N1Z -135.1(9) . .
O58C Cd8 O3Z N1Z 38.8(19) . .
O78C Cd8 O3Z N1Z 154.7(9) . .
O38C Cd8 O3Z Cd3 -106.7(5) . .
O25 Cd8 O3Z Cd3 164.5(4) . .
O31 Cd8 O3Z Cd3 59.9(4) . .
O58C Cd8 O3Z Cd3 -126.3(9) . .
O78C Cd8 O3Z Cd3 -10.4(4) . .
O79C Cd3 O3Z N1Z -49.6(6) 2_665 .
O79C Cd3 O3Z N1Z -128.7(4) . .
O4Z Cd3 O3Z N1Z 3.0(3) . .
O4Z Cd3 O3Z N1Z 135.2(5) 2_665 .
O3Z Cd3 O3Z N1Z 83.6(4) 2_665 .
O79C Cd3 O3Z Cd8 121.0(4) 2_665 .
O79C Cd3 O3Z Cd8 41.9(5) . .
O4Z Cd3 O3Z Cd8 173.6(7) . .
O4Z Cd3 O3Z Cd8 -54.3(4) 2_665 .
O3Z Cd3 O3Z Cd8 -105.8(4) 2_665 .
O3Z N1Z O4Z Cd9 -169.8(9) . .
O2Z N1Z O4Z Cd9 10.5(10) . .
O3Z N1Z O4Z Cd3 4.7(4) . .
O2Z N1Z O4Z Cd3 -174.9(4) . .
O26 Cd9 O4Z N1Z 16.8(8) . .
O39D Cd9 O4Z N1Z -110.4(8) 2_665 .
O31 Cd9 O4Z N1Z 108.5(8) 2_665 .
O78C Cd9 O4Z N1Z 178.7(9) 2_665 .
O1G Cd9 O4Z N1Z -57.6(8) . .
O26 Cd9 O4Z Cd3 -157.3(4) . .
O39D Cd9 O4Z Cd3 75.5(5) 2_665 .
O31 Cd9 O4Z Cd3 -65.5(4) 2_665 .
O78C Cd9 O4Z Cd3 4.7(4) 2_665 .
O1G Cd9 O4Z Cd3 128.3(4) . .
O79C Cd3 O4Z N1Z 141.5(4) 2_665 .
O79C Cd3 O4Z N1Z 63.8(6) . .
O4Z Cd3 O4Z N1Z -72.5(4) 2_665 .
O3Z Cd3 O4Z N1Z -3.0(3) . .
O3Z Cd3 O4Z N1Z -120.5(5) 2_665 .
O79C Cd3 O4Z Cd9 -42.4(4) 2_665 .
O79C Cd3 O4Z Cd9 -120.1(4) . .
O4Z Cd3 O4Z Cd9 103.6(4) 2_665 .
O3Z Cd3 O4Z Cd9 173.1(6) . .
O3Z Cd3 O4Z Cd9 55.6(4) 2_665 .
O27 Cd11 O1F C2F 174.1(7) . .
O39A Cd11 O1F C2F -17.7(7) . .
O24 Cd11 O1F C2F -141.7(9) . .
O2X Cd11 O1F C2F 82.4(7) . .
O78E Cd11 O1F C2F -105.4(7) . .
O27 Cd11 O1F Cd5 22.41(16) . .
O39A Cd11 O1F Cd5 -169.4(2) . .
O24 Cd11 O1F Cd5 66.6(11) . .
O2X Cd11 O1F Cd5 -69.31(18) . .
O78E Cd11 O1F Cd5 102.91(18) . .
O27 Cd5 O1F C2F -174.8(7) . .
O78D Cd5 O1F C2F 67.0(7) 4_655 .
O4X Cd5 O1F C2F -79.2(7) . .
O29 Cd5 O1F C2F -177.5(6) 3_565 .
O38B Cd5 O1F C2F -8.4(7) 3_565 .
O27 Cd5 O1F Cd11 -22.63(16) . .
O78D Cd5 O1F Cd11 -140.9(2) 4_655 .
O4X Cd5 O1F Cd11 73.0(2) . .
O29 Cd5 O1F Cd11 -25.4(7) 3_565 .
O38B Cd5 O1F Cd11 143.80(17) 3_565 .
Cd11 O1F C2F C4F 79.9(10) . .
Cd5 O1F C2F C4F -138.0(8) . .
Cd11 O1F C2F C5F -43.4(11) . .
Cd5 O1F C2F C5F 98.7(9) . .
Cd11 O1F C2F C3F -163.5(7) . .
Cd5 O1F C2F C3F -21.4(11) . .
O26 Cd15 O1G C2G 176.5(9) . .
O79A Cd15 O1G C2G -18.0(9) . .
O23 Cd15 O1G C2G -155.0(10) . .
O2Z Cd15 O1G C2G 83.8(9) . .
O78B Cd15 O1G C2G -105.7(9) . .
O26 Cd15 O1G C4G -134.2(7) . .
O79A Cd15 O1G C4G 31.3(6) . .
O23 Cd15 O1G C4G -105.7(14) . .
O2Z Cd15 O1G C4G 133.1(6) . .
O78B Cd15 O1G C4G -56.4(6) . .
O26 Cd15 O1G Cd9 21.12(17) . .
O79A Cd15 O1G Cd9 -173.4(2) . .
O23 Cd15 O1G Cd9 49.5(15) . .
O2Z Cd15 O1G Cd9 -71.6(2) . .
O78B Cd15 O1G Cd9 98.9(2) . .
O4Z Cd9 O1G C2G -84.3(8) . .
O26 Cd9 O1G C2G -178.7(8) . .
O39D Cd9 O1G C2G 65.5(7) 2_665 .
O31 Cd9 O1G C2G 177.5(7) 2_665 .
O78C Cd9 O1G C2G -7.1(8) 2_665 .
O4Z Cd9 O1G C4G -146.1(10) . .
O26 Cd9 O1G C4G 119.6(10) . .
O39D Cd9 O1G C4G 3.7(10) 2_665 .
O31 Cd9 O1G C4G 115.8(11) 2_665 .
O78C Cd9 O1G C4G -68.9(11) 2_665 .
O4Z Cd9 O1G Cd15 72.8(3) . .
O26 Cd9 O1G Cd15 -21.53(18) . .
O39D Cd9 O1G Cd15 -137.4(3) 2_665 .
O31 Cd9 O1G Cd15 -25.3(10) 2_665 .
O78C Cd9 O1G Cd15 150.1(2) 2_665 .
Cd15 O1G C2G C4G 82.5(11) . .
Cd9 O1G C2G C4G -129.9(9) . .
C4G O1G C2G C5G -122.7(13) . .
Cd15 O1G C2G C5G -40.2(13) . .
Cd9 O1G C2G C5G 107.3(10) . .
C4G O1G C2G C3G 114.9(12) . .
Cd15 O1G C2G C3G -162.6(8) . .
Cd9 O1G C2G C3G -15.1(12) . .
C5G C2G C4G O1G 118.2(12) . .
C3G C2G C4G O1G -114.8(11) . .
Cd15 O1G C4G C2G -127.1(8) . .
Cd9 O1G C4G C2G 97.1(11) . .
O59A Cd13 O1H C2H -12.2(7) . .
O28 Cd13 O1H C2H -177.1(8) . .
O25 Cd13 O1H C2H -128.1(10) . .
O2Y Cd13 O1H C2H 86.9(7) . .
O58C Cd13 O1H C2H -98.1(7) . .
Cd7 Cd13 O1H C2H 159.8(9) . .
O59A Cd13 O1H Cd7 -172.1(2) . .
O28 Cd13 O1H Cd7 23.09(17) . .
O25 Cd13 O1H Cd7 72.0(11) . .
O2Y Cd13 O1H Cd7 -72.91(19) . .
O58C Cd13 O1H Cd7 102.03(19) . .
O59D Cd7 O1H C2H 63.1(7) . .
O28 Cd7 O1H C2H 177.3(8) . .
O30 Cd7 O1H C2H 178.7(7) 4_655 .
O4Y Cd7 O1H C2H -89.5(7) . .
O38E Cd7 O1H C2H -14.6(8) 4_655 .
Cd13 Cd7 O1H C2H -159.9(9) . .
O59D Cd7 O1H Cd13 -137.0(2) . .
O28 Cd7 O1H Cd13 -22.82(17) . .
O30 Cd7 O1H Cd13 -21.5(9) 4_655 .
O4Y Cd7 O1H Cd13 70.4(2) . .
O38E Cd7 O1H Cd13 145.29(16) 4_655 .
Cd13 O1H C2H C5H 82.8(11) . .
Cd7 O1H C2H C5H -124.9(10) . .
Cd13 O1H C2H C4H -43.9(12) . .
Cd7 O1H C2H C4H 108.4(9) . .
Cd13 O1H C2H C3H -169.5(7) . .
Cd7 O1H C2H C3H -17.2(12) . .
C16A C11A C12A C13A 0.0 . .
C21A C11A C12A C13A 175.0 . .
C11A C12A C13A C14A 0.0 . .
C11A C12A C13A C41A -178.4(4) . .
C12A C13A C14A C15A 0.0 . .
C41A C13A C14A C15A 178.2(4) . .
C13A C14A C15A C16A 0.0 . .
C13A C14A C15A C61A -177.8(4) . .
C14A C15A C16A C11A 0.0 . .
C61A C15A C16A C11A 177.6(5) . .
C12A C11A C16A C15A 0.0 . .
C21A C11A C16A C15A -175.9 . .
C12A C11A C21A C26A -49.6(6) . .
C16A C11A C21A C26A 125.8(6) . .
C12A C11A C21A C22A 120.5 . .
C16A C11A C21A C22A -64.1 . .
C26A C21A C22A C23A -7.0(6) . .
C11A C21A C22A C23A -177.1 . .
C26A C21A C22A C31A 166.2(8) . .
C11A C21A C22A C31A -3.9(5) . .
C21A C22A C23A C24A 3.9(7) . .
C31A C22A C23A C24A -169.5(9) . .
C22A C23A C24A C25A -1.0(15) . .
C23A C24A C25A C26A 2(2) . .
C24A C25A C26A C21A -5.0(19) . .
C22A C21A C26A C25A 7.4(13) . .
C11A C21A C26A C25A 178.7(9) . .
C21A C22A C31A C36A 135.3(7) . .
C23A C22A C31A C36A -51.0(9) . .
C21A C22A C31A C32A -47.2(10) . .
C23A C22A C31A C32A 126.5(7) . .
C36A C31A C32A C33A 4.4(13) . .
C22A C31A C32A C33A -173.1(7) . .
C31A C32A C33A C34A -2.0(13) . .
C32A C33A C34A C35A -0.7(12) . .
C32A C33A C34A C37A 175.9(7) . .
C33A C34A C35A C36A 1.0(13) . .
C37A C34A C35A C36A -175.6(8) . .
C32A C31A C36A C35A -4.2(14) . .
C22A C31A C36A C35A 173.4(8) . .
C34A C35A C36A C31A 1.6(14) . .
C33A C34A C37A O39A -173.9(7) . .
C35A C34A C37A O39A 2.6(11) . .
C33A C34A C37A O38A 4.9(11) . .
C35A C34A C37A O38A -178.6(7) . .
O39A C37A O38A Cd10 -45.8(10) . .
C34A C37A O38A Cd10 135.5(5) . .
O39A C37A O38A Cd12 91.8(8) . .
C34A C37A O38A Cd12 -86.9(7) . .
O59B Cd10 O38A C37A -39.2(5) . .
O23 Cd10 O38A C37A 179(14) . .
O22 Cd10 O38A C37A 153.7(5) . .
O2X Cd10 O38A C37A 49.3(5) . .
O78A Cd10 O38A C37A -129.6(5) . .
O59B Cd10 O38A Cd12 176.9(2) . .
O23 Cd10 O38A Cd12 35.1(6) . .
O22 Cd10 O38A Cd12 9.77(15) . .
O2X Cd10 O38A Cd12 -94.62(17) . .
O78A Cd10 O38A Cd12 86.46(17) . .
O59E Cd12 O38A C37A 43.8(4) . .
O24 Cd12 O38A C37A -70.6(4) . .
O22 Cd12 O38A C37A -157.9(4) . .
O2Y Cd12 O38A C37A -129(5) . .
O58A Cd12 O38A C37A 124.0(4) . .
O59E Cd12 O38A Cd10 -168.16(19) . .
O24 Cd12 O38A Cd10 77.42(17) . .
O22 Cd12 O38A Cd10 -9.84(15) . .
O2Y Cd12 O38A Cd10 19(6) . .
O58A Cd12 O38A Cd10 -87.89(17) . .
O38A C37A O39A Cd11 -23.3(10) . .
C34A C37A O39A Cd11 155.4(5) . .
O27 Cd11 O39A C37A -161.9(5) . .
O24 Cd11 O39A C37A -27.6(5) . .
O2X Cd11 O39A C37A 69.1(5) . .
O1F Cd11 O39A C37A 161.1(5) . .
O78E Cd11 O39A C37A -106.0(5) . .
C14A C13A C41A C42A 118.7(7) . .
C12A C13A C41A C42A -63.0(8) . .
C14A C13A C41A C46A -63.5(9) . .
C12A C13A C41A C46A 114.9(7) . .
C46A C41A C42A C43A -4.2(14) . .
C13A C41A C42A C43A 173.7(8) . .
C46A C41A C42A C51A 174.8(8) . .
C13A C41A C42A C51A -7.3(13) . .
C41A C42A C43A C44A 1.3(15) . .
C51A C42A C43A C44A -177.8(9) . .
C42A C43A C44A C45A 2.0(16) . .
C43A C44A C45A C46A -2.3(17) . .
C44A C45A C46A C41A -0.8(16) . .
C42A C41A C46A C45A 4.0(13) . .
C13A C41A C46A C45A -174.0(8) . .
C41A C42A C51A C56A 134.7(10) . .
C43A C42A C51A C56A -46.3(13) . .
C41A C42A C51A C52A -50.5(13) . .
C43A C42A C51A C52A 128.6(10) . .
C56A C51A C52A C53A 2.7(13) . .
C42A C51A C52A C53A -172.3(7) . .
C51A C52A C53A C54A -0.7(12) . .
C52A C53A C54A C55A -1.4(12) . .
C52A C53A C54A C57A 175.5(7) . .
C53A C54A C55A C56A 1.5(13) . .
C57A C54A C55A C56A -175.5(8) . .
C52A C51A C56A C55A -2.6(14) . .
C42A C51A C56A C55A 172.3(8) . .
C54A C55A C56A C51A 0.6(14) . .
C53A C54A C57A O59A -170.0(7) . .
C55A C54A C57A O59A 7.0(11) . .
C53A C54A C57A O58A 7.8(11) . .
C55A C54A C57A O58A -175.2(7) . .
O59A C57A O58A Cd12 -51.5(10) . .
C54A C57A O58A Cd12 130.8(5) . .
O59A C57A O58A Cd14 85.3(8) . .
C54A C57A O58A Cd14 -92.4(7) . .
O59E Cd12 O58A C57A -35.5(5) . .
O24 Cd12 O58A C57A 179.7(5) . .
O22 Cd12 O58A C57A 153.5(5) . .
O2Y Cd12 O58A C57A 52.0(5) . .
O38A Cd12 O58A C57A -129.6(5) . .
O59E Cd12 O58A Cd14 -179.5(2) . .
O24 Cd12 O58A Cd14 35.7(5) . .
O22 Cd12 O58A Cd14 9.42(15) . .
O2Y Cd12 O58A Cd14 -92.08(16) . .
O38A Cd12 O58A Cd14 86.34(16) . .
O39C Cd14 O58A C57A 45.3(5) . .
O25 Cd14 O58A C57A -67.9(4) . .
O22 Cd14 O58A C57A -156.3(5) . .
O2Z Cd14 O58A C57A -41(6) . .
O78A Cd14 O58A C57A 126.4(4) . .
O39C Cd14 O58A Cd12 -167.8(2) . .
O25 Cd14 O58A Cd12 79.02(16) . .
O22 Cd14 O58A Cd12 -9.40(15) . .
O2Z Cd14 O58A Cd12 106(6) . .
O78A Cd14 O58A Cd12 -86.70(16) . .
O58A C57A O59A Cd13 -18.3(10) . .
C54A C57A O59A Cd13 159.4(5) . .
O28 Cd13 O59A C57A -162.1(5) . .
O25 Cd13 O59A C57A -31.1(6) . .
O2Y Cd13 O59A C57A 65.2(6) . .
O1H Cd13 O59A C57A 157.5(6) . .
O58C Cd13 O59A C57A -107.9(5) . .
Cd7 Cd13 O59A C57A 150.5(5) . .
C16A C15A C61A C62A 118.6(9) . .
C14A C15A C61A C62A -63.7(10) . .
C16A C15A C61A C66A -58.6(10) . .
C14A C15A C61A C66A 119.1(8) . .
C66A C61A C62A C63A -4.4(16) . .
C15A C61A C62A C63A 178.4(9) . .
C66A C61A C62A C71A 170.6(9) . .
C15A C61A C62A C71A -6.6(15) . .
C61A C62A C63A C64A 5.4(17) . .
C71A C62A C63A C64A -170.0(10) . .
C62A C63A C64A C65A -3(2) . .
C63A C64A C65A C66A 0(2) . .
C64A C65A C66A C61A 1(2) . .
C62A C61A C66A C65A 1.1(17) . .
C15A C61A C66A C65A 178.6(10) . .
C61A C62A C71A C76A 136.8(10) . .
C63A C62A C71A C76A -47.8(13) . .
C61A C62A C71A C72A -52.0(13) . .
C63A C62A C71A C72A 123.4(10) . .
C76A C71A C72A C73A 1.3(12) . .
C62A C71A C72A C73A -170.2(7) . .
C71A C72A C73A C74A -0.6(12) . .
C72A C73A C74A C75A -1.0(11) . .
C72A C73A C74A C77A 174.8(7) . .
C73A C74A C75A C76A 1.9(12) . .
C77A C74A C75A C76A -173.8(7) . .
C72A C71A C76A C75A -0.4(13) . .
C62A C71A C76A C75A 170.9(8) . .
C74A C75A C76A C71A -1.2(13) . .
C73A C74A C77A O79A -170.2(7) . .
C75A C74A C77A O79A 5.5(11) . .
C73A C74A C77A O78A 8.6(10) . .
C75A C74A C77A O78A -175.8(7) . .
O79A C77A O78A Cd14 -55.3(9) . .
C74A C77A O78A Cd14 126.1(6) . .
O79A C77A O78A Cd10 87.6(8) . .
C74A C77A O78A Cd10 -91.1(7) . .
O39C Cd14 O78A C77A -34.4(6) . .
O25 Cd14 O78A C77A 178.3(5) . .
O22 Cd14 O78A C77A 158.1(6) . .
O2Z Cd14 O78A C77A 55.4(6) . .
O58A Cd14 O78A C77A -124.3(6) . .
O39C Cd14 O78A Cd10 176.9(2) . .
O25 Cd14 O78A Cd10 29.7(6) . .
O22 Cd14 O78A Cd10 9.43(15) . .
O2Z Cd14 O78A Cd10 -93.28(18) . .
O58A Cd14 O78A Cd10 87.05(17) . .
O59B Cd10 O78A C77A 40.8(5) . .
O23 Cd10 O78A C77A -73.4(5) . .
O22 Cd10 O78A C77A -161.3(5) . .
O2X Cd10 O78A C77A -27(5) . .
O38A Cd10 O78A C77A 121.2(5) . .
O59B Cd10 O78A Cd14 -167.4(2) . .
O23 Cd10 O78A Cd14 78.45(17) . .
O22 Cd10 O78A Cd14 -9.46(15) . .
O2X Cd10 O78A Cd14 125(4) . .
O38A Cd10 O78A Cd14 -87.01(17) . .
O78A C77A O79A Cd15 -15.1(9) . .
C74A C77A O79A Cd15 163.5(5) . .
O26 Cd15 O79A C77A -162.8(5) . .
O23 Cd15 O79A C77A -33.8(5) . .
O2Z Cd15 O79A C77A 63.0(5) . .
O1G Cd15 O79A C77A 152.7(5) . .
O78B Cd15 O79A C77A -110.5(5) . .
C16B C11B C12B C13B 0.0 . .
C21B C11B C12B C13B 175.4 . .
C11B C12B C13B C14B 0.0 . .
C11B C12B C13B C41B -178.0(6) . .
C12B C13B C14B C15B 0.0 . .
C41B C13B C14B C15B 178.0(6) . .
C13B C14B C15B C16B 0.0 . .
C13B C14B C15B C61B -178.8(5) . .
C14B C15B C16B C11B 0.0 . .
C61B C15B C16B C11B 178.8(5) . .
C12B C11B C16B C15B 0.0 . .
C21B C11B C16B C15B -175.2 . .
C12B C11B C21B C22B 61.9 . .
C16B C11B C21B C22B -122.7 . .
C12B C11B C21B C26B -116.2(6) . .
C16B C11B C21B C26B 59.1(6) . .
C26B C21B C22B C23B 6.1(6) . .
C11B C21B C22B C23B -172.0 . .
C26B C21B C22B C31B -168.9(7) . .
C11B C21B C22B C31B 12.9(4) . .
C21B C22B C23B C24B -3.3(6) . .
C31B C22B C23B C24B 172.1(7) . .
C22B C23B C24B C25B -3.2(12) . .
C23B C24B C25B C26B 6.8(16) . .
C24B C25B C26B C21B -3.9(17) . .
C22B C21B C26B C25B -2.6(12) . .
C11B C21B C26B C25B 175.6(8) . .
C21B C22B C31B C36B -129.8(7) . .
C23B C22B C31B C36B 54.9(9) . .
C21B C22B C31B C32B 57.9(9) . .
C23B C22B C31B C32B -117.3(7) . .
C36B C31B C32B C33B -2.2(13) . .
C22B C31B C32B C33B 170.3(7) . .
C31B C32B C33B C34B 3.0(13) . .
C32B C33B C34B C35B -1.3(12) . .
C32B C33B C34B C37B -179.3(7) . .
C33B C34B C35B C36B -1.2(12) . .
C37B C34B C35B C36B 176.8(8) . .
C32B C31B C36B C35B -0.1(14) . .
C22B C31B C36B C35B -172.3(7) . .
C34B C35B C36B C31B 1.9(14) . .
C33B C34B C37B O39B -156.4(7) . .
C35B C34B C37B O39B 25.7(11) . .
C33B C34B C37B O38B 22.1(11) . .
C35B C34B C37B O38B -155.8(7) . .
O39B C37B O38B Cd4 79.9(10) . .
C34B C37B O38B Cd4 -98.6(8) . .
O39B C37B O38B Cd5 -82.2(8) . 3_565
C34B C37B O38B Cd5 99.3(7) . 3_565
O29 Cd4 O38B C37B -174.4(7) . .
O3X Cd4 O38B C37B -68.4(7) . .
O23 Cd4 O38B C37B -99(2) . .
O58B Cd4 O38B C37B 18.6(7) . .
O78B Cd4 O38B C37B 101.3(7) . .
O29 Cd4 O38B Cd5 -10.23(17) . 3_565
O3X Cd4 O38B Cd5 95.8(3) . 3_565
O23 Cd4 O38B Cd5 65(2) . 3_565
O58B Cd4 O38B Cd5 -177.2(3) . 3_565
O78B Cd4 O38B Cd5 -94.55(19) . 3_565
O38B C37B O39B Cd1 -0.7(10) . .
C34B C37B O39B Cd1 177.8(5) . .
O39B Cd1 O39B C37B -176.6(6) 3_565 .
O4X Cd1 O39B C37B -92.1(6) . .
O4X Cd1 O39B C37B 57.3(5) 3_565 .
O3X Cd1 O39B C37B -40.7(6) . .
O3X Cd1 O39B C37B 90.0(6) 3_565 .
C12B C13B C41B C42B -115.6(10) . .
C14B C13B C41B C42B 66.4(12) . .
C12B C13B C41B C46B 67.9(12) . .
C14B C13B C41B C46B -110.1(10) . .
C46B C41B C42B C43B -0.7(19) . .
C13B C41B C42B C43B -177.3(10) . .
C46B C41B C42B C51B -174.0(11) . .
C13B C41B C42B C51B 9.5(17) . .
C41B C42B C43B C44B 1(2) . .
C51B C42B C43B C44B 174.9(12) . .
C42B C43B C44B C45B -2(2) . .
C43B C44B C45B C46B 2(3) . .
C44B C45B C46B C41B -1(2) . .
C42B C41B C46B C45B 1(2) . .
C13B C41B C46B C45B 177.4(12) . .
C41B C42B C51B C56B -133.5(13) . .
C43B C42B C51B C56B 52.8(16) . .
C41B C42B C51B C52B 45.1(17) . .
C43B C42B C51B C52B -128.6(12) . .
C56B C51B C52B C53B -2.9(17) . .
C42B C51B C52B C53B 178.4(10) . .
C51B C52B C53B C54B -3.4(18) . .
C52B C53B C54B C55B 6.2(16) . .
C52B C53B C54B C57B -178.3(10) . .
C53B C54B C55B C56B -2.8(16) . .
C57B C54B C55B C56B -178.2(10) . .
C52B C51B C56B C55B 6.4(18) . .
C42B C51B C56B C55B -175.0(11) . .
C54B C55B C56B C51B -3.5(18) . .
C53B C54B C57B O59B 171.0(9) . .
C55B C54B C57B O59B -13.7(14) . .
C53B C54B C57B O58B -5.4(14) . .
C55B C54B C57B O58B 169.9(10) . .
O59B C57B O58B Cd4 -33(3) . .
C54B C57B O58B Cd4 142.8(17) . .
O29 Cd4 O58B C57B -168.1(14) . .
O3X Cd4 O58B C57B -35(2) . .
O23 Cd4 O58B C57B 61(2) . .
O78B Cd4 O58B C57B 143(2) . .
O38B Cd4 O58B C57B -116(2) . .
O58B C57B O59B Cd10 -2.6(13) . .
C54B C57B O59B Cd10 -178.7(6) . .
O23 Cd10 O59B C57B -12.1(7) . .
O22 Cd10 O59B C57B -149.9(6) . .
O2X Cd10 O59B C57B 84.7(6) . .
O38A Cd10 O59B C57B -179.6(7) . .
O78A Cd10 O59B C57B -93.4(6) . .
C14B C15B C61B C62B -129.3(10) . .
C16B C15B C61B C62B 51.9(12) . .
C14B C15B C61B C66B 57.0(13) . .
C16B C15B C61B C66B -121.8(11) . .
C66B C61B C62B C63B -3(2) . .
C15B C61B C62B C63B -177.1(11) . .
C66B C61B C62B C71B -173.3(12) . .
C15B C61B C62B C71B 12.8(18) . .
C61B C62B C63B C64B 0(2) . .
C71B C62B C63B C64B 170.7(13) . .
C62B C63B C64B C65B 4(3) . .
C63B C64B C65B C66B -4(3) . .
C64B C65B C66B C61B 0(3) . .
C62B C61B C66B C65B 3(2) . .
C15B C61B C66B C65B 177.3(14) . .
C61B C62B C71B C76B -118.2(13) . .
C63B C62B C71B C76B 71.0(15) . .
C61B C62B C71B C72B 61.7(15) . .
C63B C62B C71B C72B -109.1(12) . .
C76B C71B C72B C73B -9.2(13) . .
C62B C71B C72B C73B 170.9(8) . .
C71B C72B C73B C74B 7.0(13) . .
C72B C73B C74B C75B -0.2(12) . .
C72B C73B C74B C77B -176.3(7) . .
C73B C74B C75B C76B -3.9(12) . .
C77B C74B C75B C76B 172.1(7) . .
C72B C71B C76B C75B 5.1(14) . .
C62B C71B C76B C75B -175.0(8) . .
C74B C75B C76B C71B 1.4(14) . .
C73B C74B C77B O79B -171.7(7) . .
C75B C74B C77B O79B 12.3(11) . .
C73B C74B C77B O78B 8.2(10) . .
C75B C74B C77B O78B -167.8(7) . .
O79B C77B O78B Cd4 71.3(10) . .
C74B C77B O78B Cd4 -108.6(7) . .
O79B C77B O78B Cd15 -82.8(8) . .
C74B C77B O78B Cd15 97.3(6) . .
O29 Cd4 O78B C77B -60.3(7) . .
O3X Cd4 O78B C77B 117.1(12) . .
O23 Cd4 O78B C77B -165.2(7) . .
O58B Cd4 O78B C77B 107.7(7) . .
O38B Cd4 O78B C77B 13.3(7) . .
O29 Cd4 O78B Cd15 97.12(17) . .
O3X Cd4 O78B Cd15 -85.4(11) . .
O23 Cd4 O78B Cd15 -7.79(16) . .
O58B Cd4 O78B Cd15 -94.8(2) . .
O38B Cd4 O78B Cd15 170.79(15) . .
O26 Cd15 O78B C77B 77.6(5) . .
O79A Cd15 O78B C77B -85.9(5) . .
O23 Cd15 O78B C77B 172.6(5) . .
O2Z Cd15 O78B C77B 127.0(8) . .
O1G Cd15 O78B C77B -0.1(5) . .
O26 Cd15 O78B Cd4 -87.15(17) . .
O79A Cd15 O78B Cd4 109.33(18) . .
O23 Cd15 O78B Cd4 7.82(16) . .
O2Z Cd15 O78B Cd4 -37.8(9) . .
O1G Cd15 O78B Cd4 -164.84(19) . .
O78B C77B O79B Cd16 -0.5(9) . .
C74B C77B O79B Cd16 179.5(5) . .
O26 Cd16 O79B C77B 54.0(5) . .
O21 Cd16 O79B C77B -179.5(4) 2_665 .
O29 Cd16 O79B C77B -41.2(5) . .
O79D Cd16 O79B C77B -125.3(5) 2_665 .
O38D Cd16 O79B C77B 144.5(5) 2_665 .
C16C C11C C12C C13C 0.0 . .
C21C C11C C12C C13C 175.5(10) . .
C21' C11C C12C C13C -177.7(11) . .
C11C C12C C13C C14C 0.0 . .
C11C C12C C13C C41C -175.6(7) . .
C12C C13C C14C C15C 0.0 . .
C41C C13C C14C C15C 175.7(6) . .
C13C C14C C15C C16C 0.0 . .
C13C C14C C15C C61C -177.9(7) . .
C14C C15C C16C C11C 0.0 . .
C61C C15C C16C C11C 177.9(7) . .
C12C C11C C16C C15C 0.0 . .
C21C C11C C16C C15C -174.4(12) . .
C21' C11C C16C C15C 178.1(9) . .
C12C C11C C21C C22C 78.6(15) . .
C16C C11C C21C C22C -106.5(14) . .
C21' C11C C21C C22C -86(4) . .
C12C C11C C21C C26C -107.3(12) . .
C16C C11C C21C C26C 67.6(17) . .
C21' C11C C21C C26C 88(4) . .
C26C C21C C22C C23C 0.0 . .
C11C C21C C22C C23C 174(2) . .
C26C C21C C22C C31C -173(2) . .
C11C C21C C22C C31C 1.1(19) . .
C21C C22C C23C C24C 0.0 . .
C31C C22C C23C C24C 173(2) . .
C22C C23C C24C C25C 0.0 . .
C23C C24C C25C C26C 0.0 . .
C24C C25C C26C C21C 0.0 . .
C22C C21C C26C C25C 0.0 . .
C11C C21C C26C C25C -174(2) . .
C12C C11C C21' C22' 58.3(15) . .
C16C C11C C21' C22' -119.6(10) . .
C21C C11C C21' C22' 77(4) . .
C12C C11C C21' C26' -114.2(12) . .
C16C C11C C21' C26' 67.9(13) . .
C21C C11C C21' C26' -96(4) . .
C26' C21' C22' C23' 0.0 . .
C11C C21' C22' C23' -172.5(17) . .
C26' C21' C22' C31C -179(2) . .
C11C C21' C22' C31C 8.1(16) . .
C21' C22' C23' C24' 0.0 . .
C31C C22' C23' C24' 179.5(18) . .
C22' C23' C24' C25' 0.0 . .
C23' C24' C25' C26' 0.0 . .
C24' C25' C26' C21' 0.0 . .
C22' C21' C26' C25' 0.0 . .
C11C C21' C26' C25' 172.6(17) . .
C21' C22' C31C C36C -139.9(14) . .
C23' C22' C31C C36C 41(2) . .
C21' C22' C31C C32C 53.7(19) . .
C23' C22' C31C C32C -125.7(12) . .
C21' C22' C31C C22C -90(5) . .
C23' C22' C31C C22C 90(5) . .
C23C C22C C31C C36C 48(2) . .
C21C C22C C31C C36C -139.3(13) . .
C23C C22C C31C C32C -133.2(15) . .
C21C C22C C31C C32C 39(2) . .
C23C C22C C31C C22' -90(5) . .
C21C C22C C31C C22' 82(4) . .
C36C C31C C32C C33C -0.1(19) . .
C22' C31C C32C C33C 167.7(13) . .
C22C C31C C32C C33C -178.9(16) . .
C31C C32C C33C C34C -3.1(18) . .
C32C C33C C34C C35C 3.1(15) . .
C32C C33C C34C C37C -178.4(9) . .
C33C C34C C35C C36C 0.1(15) . .
C37C C34C C35C C36C -178.5(9) . .
C32C C31C C36C C35C 3.3(19) . .
C22' C31C C36C C35C -162.5(16) . .
C22C C31C C36C C35C -177.8(15) . .
C34C C35C C36C C31C -3.3(18) . .
C33C C34C C37C O39C 169.3(9) . .
C35C C34C C37C O39C -12.2(13) . .
C33C C34C C37C O38C -7.2(13) . .
C35C C34C C37C O38C 171.3(10) . .
O39C C37C O38C Cd8 -23(3) . .
C34C C37C O38C Cd8 153.6(15) . .
O3Z Cd8 O38C C37C -45(2) . .
O25 Cd8 O38C C37C 48(2) . .
O31 Cd8 O38C C37C -170.0(13) . .
O58C Cd8 O38C C37C 131(2) . .
O78C Cd8 O38C C37C -126(2) . .
O38C C37C O39C Cd14 -3.4(13) . .
C34C C37C O39C Cd14 -179.5(6) . .
O25 Cd14 O39C C37C -12.6(7) . .
O22 Cd14 O39C C37C -153.0(6) . .
O2Z Cd14 O39C C37C 83.2(6) . .
O78A Cd14 O39C C37C 177.3(7) . .
O58A Cd14 O39C C37C -95.4(6) . .
C12C C13C C41C C42C -125.6(10) . .
C14C C13C C41C C42C 58.7(13) . .
C12C C13C C41C C46C 54.8(14) . .
C14C C13C C41C C46C -120.8(11) . .
C46C C41C C42C C43C 5.3(19) . .
C13C C41C C42C C43C -174.2(11) . .
C46C C41C C42C C51C -167.6(11) . .
C13C C41C C42C C51C 12.9(18) . .
C41C C42C C43C C44C -2.6(19) . .
C51C C42C C43C C44C 170.8(11) . .
C42C C43C C44C C45C -3(2) . .
C43C C44C C45C C46C 5(3) . .
C44C C45C C46C C41C -2(3) . .
C42C C41C C46C C45C -3(2) . .
C13C C41C C46C C45C 176.8(15) . .
C41C C42C C51C C56C -120.0(13) . .
C43C C42C C51C C56C 66.6(15) . .
C41C C42C C51C C52C 61.8(15) . .
C43C C42C C51C C52C -111.6(12) . .
C56C C51C C52C C53C -6.6(15) . .
C42C C51C C52C C53C 171.7(9) . .
C51C C52C C53C C54C 4.2(14) . .
C52C C53C C54C C55C 1.2(13) . .
C52C C53C C54C C57C -175.7(7) . .
C53C C54C C55C C56C -4.0(13) . .
C57C C54C C55C C56C 172.9(8) . .
C52C C51C C56C C55C 3.8(17) . .
C42C C51C C56C C55C -174.4(9) . .
C54C C55C C56C C51C 1.4(16) . .
C53C C54C C57C O59C -173.1(7) . .
C55C C54C C57C O59C 10.0(11) . .
C53C C54C C57C O58C 9.0(10) . .
C55C C54C C57C O58C -167.9(7) . .
O59C C57C O58C Cd8 75.6(9) . .
C54C C57C O58C Cd8 -106.7(7) . .
O59C C57C O58C Cd13 -76.4(9) . .
C54C C57C O58C Cd13 101.4(6) . .
O38C Cd8 O58C C57C 103.0(6) . .
O3Z Cd8 O58C C57C 122.7(12) . .
O25 Cd8 O58C C57C -167.0(6) . .
O31 Cd8 O58C C57C -63.3(6) . .
O78C Cd8 O58C C57C 8.8(6) . .
O38C Cd8 O58C Cd13 -99.3(3) . .
O3Z Cd8 O58C Cd13 -79.6(12) . .
O25 Cd8 O58C Cd13 -9.36(15) . .
O31 Cd8 O58C Cd13 94.34(16) . .
O78C Cd8 O58C Cd13 166.43(17) . .
O59A Cd13 O58C C57C -88.3(5) . .
O28 Cd13 O58C C57C 72.7(5) . .
O25 Cd13 O58C C57C 170.3(5) . .
O2Y Cd13 O58C C57C 141.2(9) . .
O1H Cd13 O58C C57C -4.9(5) . .
Cd7 Cd13 O58C C57C 39.4(5) . .
O59A Cd13 O58C Cd8 110.79(18) . .
O28 Cd13 O58C Cd8 -88.26(17) . .
O25 Cd13 O58C Cd8 9.42(15) . .
O2Y Cd13 O58C Cd8 -19.7(10) . .
O1H Cd13 O58C Cd8 -165.78(17) . .
Cd7 Cd13 O58C Cd8 -121.47(12) . .
O58C C57C O59C Cd18 -3.5(9) . .
C54C C57C O59C Cd18 178.8(5) . .
O28 Cd18 O59C C57C 52.3(5) . .
O21 Cd18 O59C C57C -177.9(4) . .
O31 Cd18 O59C C57C -44.2(5) . .
O38D Cd18 O59C C57C -127.5(5) . .
O58D Cd18 O59C C57C 141.2(5) . .
C16C C15C C61C C62C 61.9(14) . .
C14C C15C C61C C62C -120.2(11) . .
C16C C15C C61C C66C -112.4(12) . .
C14C C15C C61C C66C 65.5(14) . .
C66C C61C C62C C63C 5(2) . .
C15C C61C C62C C63C -169.8(12) . .
C66C C61C C62C C71C -169.0(12) . .
C15C C61C C62C C71C 16.6(19) . .
C61C C62C C63C C64C -2(2) . .
C71C C62C C63C C64C 171.7(12) . .
C62C C63C C64C C65C 0(2) . .
C63C C64C C65C C66C -1(3) . .
C64C C65C C66C C61C 3(3) . .
C62C C61C C66C C65C -5(2) . .
C15C C61C C66C C65C 169.5(15) . .
C61C C62C C71C C76C -129.8(13) . .
C63C C62C C71C C76C 56.2(15) . .
C61C C62C C71C C72C 57.5(16) . .
C63C C62C C71C C72C -116.5(12) . .
C76C C71C C72C C73C -2.4(15) . .
C62C C71C C72C C73C 170.3(9) . .
C71C C72C C73C C74C 2.2(14) . .
C72C C73C C74C C75C -1.5(14) . .
C72C C73C C74C C77C -176.1(8) . .
C73C C74C C75C C76C 1.1(15) . .
C77C C74C C75C C76C 175.7(9) . .
C72C C71C C76C C75C 2.0(16) . .
C62C C71C C76C C75C -170.6(10) . .
C74C C75C C76C C71C -1.3(16) . .
C73C C74C C77C O78C 15.4(13) . .
C75C C74C C77C O78C -159.2(9) . .
C73C C74C C77C O79C -159.7(8) . .
C75C C74C C77C O79C 25.7(12) . .
O79C C77C O78C Cd8 78.7(12) . .
C74C C77C O78C Cd8 -96.2(9) . .
O79C C77C O78C Cd9 -79.4(10) . 2_665
C74C C77C O78C Cd9 105.6(9) . 2_665
O38C Cd8 O78C C77C 18.8(9) . .
O3Z Cd8 O78C C77C -66.7(9) . .
O25 Cd8 O78C C77C -113.9(15) . .
O31 Cd8 O78C C77C -172.6(9) . .
O58C Cd8 O78C C77C 102.8(8) . .
O38C Cd8 O78C Cd9 179.6(3) . 2_665
O3Z Cd8 O78C Cd9 94.0(3) . 2_665
O25 Cd8 O78C Cd9 46.8(16) . 2_665
O31 Cd8 O78C Cd9 -11.83(18) . 2_665
O58C Cd8 O78C Cd9 -96.5(2) . 2_665
O78C C77C O79C Cd3 0.9(12) . .
C74C C77C O79C Cd3 176.1(5) . .
O79C Cd3 O79C C77C -178.2(8) 2_665 .
O4Z Cd3 O79C C77C -91.6(7) . .
O4Z Cd3 O79C C77C 55.7(7) 2_665 .
O3Z Cd3 O79C C77C -45.3(7) . .
O3Z Cd3 O79C C77C 94.2(7) 2_665 .
C16D C11D C12D C13D 0.0 . .
C21D C11D C12D C13D 179.7 . .
C11D C12D C13D C14D 0.0 . .
C11D C12D C13D C41D -177.9(4) . .
C12D C13D C14D C15D 0.0 . .
C41D C13D C14D C15D 177.9(4) . .
C13D C14D C15D C16D 0.0 . .
C13D C14D C15D C61D -175.7(4) . .
C14D C15D C16D C11D 0.0 . .
C61D C15D C16D C11D 175.6(5) . .
C12D C11D C16D C15D 0.0 . .
C21D C11D C16D C15D -179.8 . .
C12D C11D C21D C22D 124.3 . .
C16D C11D C21D C22D -55.9 . .
C12D C11D C21D C26D -59.5(5) . .
C16D C11D C21D C26D 120.2(5) . .
C26D C21D C22D C23D -3.9(5) . .
C11D C21D C22D C23D 172.2 . .
C26D C21D C22D C31D 170.5(6) . .
C11D C21D C22D C31D -13.4(4) . .
C21D C22D C23D C24D 2.0(6) . .
C31D C22D C23D C24D -172.7(7) . .
C22D C23D C24D C25D 0.8(11) . .
C23D C24D C25D C26D -1.5(15) . .
C24D C25D C26D C21D -0.5(14) . .
C22D C21D C26D C25D 3.2(10) . .
C11D C21D C26D C25D -173.2(7) . .
C21D C22D C31D C36D 136.9(6) . .
C23D C22D C31D C36D -48.4(8) . .
C21D C22D C31D C32D -48.9(8) . .
C23D C22D C31D C32D 125.8(6) . .
C36D C31D C32D C33D 0.3(11) . .
C22D C31D C32D C33D -173.9(6) . .
C31D C32D C33D C34D -0.1(11) . .
C32D C33D C34D C35D 0.2(11) . .
C32D C33D C34D C37D 174.2(6) . .
C33D C34D C35D C36D -0.4(11) . .
C37D C34D C35D C36D -174.5(7) . .
C32D C31D C36D C35D -0.5(12) . .
C22D C31D C36D C35D 173.7(6) . .
C34D C35D C36D C31D 0.6(12) . .
C33D C34D C37D O39D -172.5(6) . .
C35D C34D C37D O39D 1.7(10) . .
C33D C34D C37D O38D 6.0(10) . .
C35D C34D C37D O38D -179.8(6) . .
O39D C37D O38D Cd18 91.4(7) . .
C34D C37D O38D Cd18 -87.0(7) . .
O39D C37D O38D Cd16 -53.6(9) . 2_665
C34D C37D O38D Cd16 128.0(5) . 2_665
O28 Cd18 O38D C37D -142.5(11) . .
O59C Cd18 O38D C37D 35.7(5) . .
O21 Cd18 O38D C37D -163.1(5) . .
O31 Cd18 O38D C37D -73.0(5) . .
O58D Cd18 O38D C37D 120.6(5) . .
O28 Cd18 O38D Cd16 12.1(13) . 2_665
O59C Cd18 O38D Cd16 -169.65(19) . 2_665
O21 Cd18 O38D Cd16 -8.44(15) . 2_665
O31 Cd18 O38D Cd16 81.63(17) . 2_665
O58D Cd18 O38D Cd16 -84.79(16) . 2_665
O38D C37D O39D Cd9 -15.8(9) . 2_665
C34D C37D O39D Cd9 162.6(5) . 2_665
C12D C13D C41D C42D -59.8(9) . .
C14D C13D C41D C42D 122.4(8) . .
C12D C13D C41D C46D 122.6(7) . .
C14D C13D C41D C46D -55.3(9) . .
C46D C41D C42D C43D -6.2(15) . .
C13D C41D C42D C43D 176.2(9) . .
C46D C41D C42D C51D 168.3(8) . .
C13D C41D C42D C51D -9.3(14) . .
C41D C42D C43D C44D 7.0(16) . .
C51D C42D C43D C44D -167.8(10) . .
C42D C43D C44D C45D -5.1(18) . .
C43D C44D C45D C46D 3(2) . .
C44D C45D C46D C41D -1.8(19) . .
C42D C41D C46D C45D 3.5(16) . .
C13D C41D C46D C45D -178.8(10) . .
C41D C42D C51D C56D 136.4(10) . .
C43D C42D C51D C56D -48.9(13) . .
C41D C42D C51D C52D -52.2(12) . .
C43D C42D C51D C52D 122.6(10) . .
C56D C51D C52D C53D 1.6(12) . .
C42D C51D C52D C53D -170.0(7) . .
C51D C52D C53D C54D -2.6(11) . .
C52D C53D C54D C55D 2.5(11) . .
C52D C53D C54D C57D 175.5(7) . .
C53D C54D C55D C56D -1.4(12) . .
C57D C54D C55D C56D -174.3(7) . .
C52D C51D C56D C55D -0.5(13) . .
C42D C51D C56D C55D 170.9(8) . .
C54D C55D C56D C51D 0.4(13) . .
C53D C54D C57D O58D 5.4(10) . .
C55D C54D C57D O58D 178.3(7) . .
C53D C54D C57D O59D -171.4(7) . .
C55D C54D C57D O59D 1.5(10) . .
O59D C57D O58D Cd17 87.8(7) . 4_655
C54D C57D O58D Cd17 -88.8(7) . 4_655
O59D C57D O58D Cd18 -57.7(10) . .
C54D C57D O58D Cd18 125.7(6) . .
O28 Cd18 O58D C57D 65.6(6) . .
O59C Cd18 O58D C57D -35.2(6) . .
O21 Cd18 O58D C57D 160.8(6) . .
O31 Cd18 O58D C57D 165.9(6) . .
O38D Cd18 O58D C57D -121.8(6) . .
O28 Cd18 O58D Cd17 -85.47(16) . 4_655
O59C Cd18 O58D Cd17 173.68(19) . 4_655
O21 Cd18 O58D Cd17 9.67(15) . 4_655
O31 Cd18 O58D Cd17 14.8(7) . 4_655
O38D Cd18 O58D Cd17 87.07(16) . 4_655
O58D C57D O59D Cd7 -11.3(9) . .
C54D C57D O59D Cd7 165.3(5) . .
O28 Cd7 O59D C57D 50.3(5) . .
O30 Cd7 O59D C57D -43.3(5) 4_655 .
O4Y Cd7 O59D C57D 177.3(4) . .
O38E Cd7 O59D C57D -115.5(5) 4_655 .
O1H Cd7 O59D C57D 122.9(5) . .
Cd13 Cd7 O59D C57D 92.0(5) . .
C14D C15D C61D C62D -57.6(9) . .
C16D C15D C61D C62D 126.8(7) . .
C14D C15D C61D C66D 117.7(8) . .
C16D C15D C61D C66D -58.0(9) . .
C66D C61D C62D C63D -3.9(14) . .
C15D C61D C62D C63D 171.5(8) . .
C66D C61D C62D C71D 174.1(8) . .
C15D C61D C62D C71D -10.6(13) . .
C61D C62D C63D C64D 3.1(15) . .
C71D C62D C63D C64D -174.9(9) . .
C62D C63D C64D C65D -0.3(17) . .
C63D C64D C65D C66D -1.7(19) . .
C64D C65D C66D C61D 1.0(18) . .
C62D C61D C66D C65D 1.8(15) . .
C15D C61D C66D C65D -173.7(9) . .
C61D C62D C71D C76D 136.1(9) . .
C63D C62D C71D C76D -45.8(12) . .
C61D C62D C71D C72D -51.4(12) . .
C63D C62D C71D C72D 126.7(9) . .
C76D C71D C72D C73D -0.1(12) . .
C62D C71D C72D C73D -172.7(7) . .
C71D C72D C73D C74D -0.3(11) . .
C72D C73D C74D C75D 0.0(11) . .
C72D C73D C74D C77D 174.4(6) . .
C73D C74D C75D C76D 0.8(11) . .
C77D C74D C75D C76D -173.7(7) . .
C72D C71D C76D C75D 0.8(13) . .
C62D C71D C76D C75D 173.3(7) . .
C74D C75D C76D C71D -1.2(13) . .
C73D C74D C77D O78D -171.9(7) . .
C75D C74D C77D O78D 2.5(10) . .
C73D C74D C77D O79D 5.3(10) . .
C75D C74D C77D O79D 179.7(6) . .
O79D C77D O78D Cd5 -13.8(8) . 4_655
C74D C77D O78D Cd5 163.2(5) . 4_655
O78D C77D O79D Cd16 91.5(7) . 2_665
C74D C77D O79D Cd16 -85.5(7) . 2_665
O78D C77D O79D Cd17 -53.2(10) . 4_655
C74D C77D O79D Cd17 129.9(5) . 4_655
C16E C11E C12E C13E 0.0 . .
C21E C11E C12E C13E 177.6 . .
C11E C12E C13E C14E 0.0 . .
C11E C12E C13E C41$ -175.2(14) . .
C11E C12E C13E C41E 179.6(9) . .
C12E C13E C14E C15E 0.0 . .
C41$ C13E C14E C15E 176.3(10) . .
C41E C13E C14E C15E -179.6(11) . .
C13E C14E C15E C16E 0.0 . .
C13E C14E C15E C61E -172.4(6) . .
C14E C15E C16E C11E 0.0 . .
C61E C15E C16E C11E 172.7(6) . .
C12E C11E C16E C15E 0.0 . .
C21E C11E C16E C15E -177.5 . .
C12E C11E C21E C22E 67.3 . .
C16E C11E C21E C22E -115.2 . .
C12E C11E C21E C26E -112.6(8) . .
C16E C11E C21E C26E 64.9(8) . .
C26E C21E C22E C23E 6.4(8) . .
C11E C21E C22E C23E -173.5 . .
C26E C21E C22E C31E -171.0(10) . .
C11E C21E C22E C31E 9.1(5) . .
C21E C22E C23E C24E -2.7(8) . .
C31E C22E C23E C24E 174.8(10) . .
C22E C23E C24E C25E -3.5(17) . .
C23E C24E C25E C26E 6(2) . .
C24E C25E C26E C21E -2(3) . .
C22E C21E C26E C25E -4.1(18) . .
C11E C21E C26E C25E 175.8(12) . .
C21E C22E C31E C36E -123.2(8) . .
C23E C22E C31E C36E 59.3(10) . .
C21E C22E C31E C32E 64.9(10) . .
C23E C22E C31E C32E -112.7(8) . .
C36E C31E C32E C33E -0.9(14) . .
C22E C31E C32E C33E 171.1(7) . .
C31E C32E C33E C34E 1.0(13) . .
C32E C33E C34E C35E 0.1(12) . .
C32E C33E C34E C37E -178.3(7) . .
C33E C34E C35E C36E -1.4(13) . .
C37E C34E C35E C36E 177.0(8) . .
C32E C31E C36E C35E -0.4(16) . .
C22E C31E C36E C35E -172.3(8) . .
C34E C35E C36E C31E 1.5(15) . .
C33E C34E C37E O39E -163.2(7) . .
C35E C34E C37E O39E 18.4(11) . .
C33E C34E C37E O38E 18.6(11) . .
C35E C34E C37E O38E -159.7(7) . .
O39E C37E O38E Cd6 78.6(10) . .
C34E C37E O38E Cd6 -103.3(7) . .
O39E C37E O38E Cd7 -79.8(8) . 4_655
C34E C37E O38E Cd7 98.3(7) . 4_655
O30 Cd6 O38E C37E -172.2(7) . .
O58E Cd6 O38E C37E 24.7(7) . .
O24 Cd6 O38E C37E -104.2(18) . .
O3Y Cd6 O38E C37E -62.7(7) . .
O78E Cd6 O38E C37E 105.0(6) . .
O30 Cd6 O38E Cd7 -10.66(16) . 4_655
O58E Cd6 O38E Cd7 -173.8(2) . 4_655
O24 Cd6 O38E Cd7 57.3(18) . 4_655
O3Y Cd6 O38E Cd7 98.8(2) . 4_655
O78E Cd6 O38E Cd7 -93.47(18) . 4_655
O38E C37E O39E Cd2 -1.4(10) . .
C34E C37E O39E Cd2 -179.5(5) . .
O39E Cd2 O39E C37E -176.2(6) 4_655 .
O4Y Cd2 O39E C37E -87.8(6) . .
O4Y Cd2 O39E C37E 52.6(6) 4_655 .
O3Y Cd2 O39E C37E -42.8(6) . .
O3Y Cd2 O39E C37E 93.4(6) 4_655 .
C12E C13E C41E C42E -116.2(10) . .
C14E C13E C41E C42E 63.4(14) . .
C41$ C13E C41E C42E 75(4) . .
C12E C13E C41E C46E 68.5(15) . .
C14E C13E C41E C46E -111.9(12) . .
C41$ C13E C41E C46E -100(4) . .
C46E C41E C42E C43E 0.0 . .
C13E C41E C42E C43E -175.2(18) . .
C46E C41E C42E C51E -176(2) . .
C13E C41E C42E C51E 8.4(18) . .
C41E C42E C43E C44E 0.0 . .
C51E C42E C43E C44E 177(2) . .
C42E C43E C44E C45E 0.0 . .
C43E C44E C45E C46E 0.0 . .
C44E C45E C46E C41E 0.0 . .
C42E C41E C46E C45E 0.0 . .
C13E C41E C46E C45E 175.3(18) . .
C12E C13E C41$ C42$ -94.8(17) . .
C14E C13E C41$ C42$ 89.6(16) . .
C41E C13E C41$ C42$ -81(4) . .
C12E C13E C41$ C46$ 79(2) . .
C14E C13E C41$ C46$ -96.6(14) . .
C41E C13E C41$ C46$ 93(4) . .
C46$ C41$ C42$ C43$ 0.0 . .
C13E C41$ C42$ C43$ 173(2) . .
C46$ C41$ C42$ C51E 173(3) . .
C13E C41$ C42$ C51E -13(2) . .
C41$ C42$ C43$ C44$ 0.0 . .
C51E C42$ C43$ C44$ -173(3) . .
C42$ C43$ C44$ C45$ 0.0 . .
C43$ C44$ C45$ C46$ 0.0 . .
C44$ C45$ C46$ C41$ 0.0 . .
C42$ C41$ C46$ C45$ 0.0 . .
C13E C41$ C46$ C45$ -174(2) . .
C43E C42E C51E C56E 40(2) . .
C41E C42E C51E C56E -143.8(13) . .
C43E C42E C51E C52E -136.8(12) . .
C41E C42E C51E C52E 40(2) . .
C43E C42E C51E C42$ 88(7) . .
C41E C42E C51E C42$ -95(8) . .
C41$ C42$ C51E C56E -136.1(15) . .
C43$ C42$ C51E C56E 37(2) . .
C41$ C42$ C51E C52E 37(3) . .
C43$ C42$ C51E C52E -149.5(13) . .
C41$ C42$ C51E C42E 87(7) . .
C43$ C42$ C51E C42E -99(8) . .
C56E C51E C52E C53E -4.3(17) . .
C42E C51E C52E C53E 172.3(14) . .
C42$ C51E C52E C53E -177.5(18) . .
C51E C52E C53E C54E 1.1(16) . .
C52E C53E C54E C55E 1.5(14) . .
C52E C53E C54E C57E 179.5(9) . .
C53E C54E C55E C56E -0.8(15) . .
C57E C54E C55E C56E -178.8(9) . .
C52E C51E C56E C55E 5.1(18) . .
C42E C51E C56E C55E -171.3(16) . .
C42$ C51E C56E C55E 178.8(17) . .
C54E C55E C56E C51E -2.6(17) . .
C53E C54E C57E O59E 169.9(8) . .
C55E C54E C57E O59E -12.2(13) . .
C53E C54E C57E O58E -13.2(13) . .
C55E C54E C57E O58E 164.8(9) . .
O59E C57E O58E Cd6 -55.4(15) . .
C54E C57E O58E Cd6 127.9(8) . .
O30 Cd6 O58E C57E -162.1(7) . .
O24 Cd6 O58E C57E 83.2(10) . .
O3Y Cd6 O58E C57E -12.9(10) . .
O78E Cd6 O58E C57E 166.3(10) . .
O38E Cd6 O58E C57E -92.7(10) . .
O58E C57E O59E Cd12 0.2(11) . .
C54E C57E O59E Cd12 176.8(6) . .
O24 Cd12 O59E C57E -2.3(6) . .
O22 Cd12 O59E C57E -148.2(5) . .
O2Y Cd12 O59E C57E 95.6(6) . .
O58A Cd12 O59E C57E -170.5(6) . .
O38A Cd12 O59E C57E -84.2(6) . .
C14E C15E C61E C62E -128.4(9) . .
C16E C15E C61E C62E 59.0(12) . .
C14E C15E C61E C66E 53.1(13) . .
C16E C15E C61E C66E -119.5(10) . .
C66E C61E C62E C63E 3.3(19) . .
C15E C61E C62E C63E -175.2(10) . .
C66E C61E C62E C71E -169.1(11) . .
C15E C61E C62E C71E 12.3(17) . .
C61E C62E C63E C64E -1(2) . .
C71E C62E C63E C64E 172.1(11) . .
C62E C63E C64E C65E -3(2) . .
C63E C64E C65E C66E 3(3) . .
C64E C65E C66E C61E 0(3) . .
C62E C61E C66E C65E -3(2) . .
C15E C61E C66E C65E 175.7(14) . .
C61E C62E C71E C76E -125.9(12) . .
C63E C62E C71E C76E 61.2(15) . .
C61E C62E C71E C72E 59.2(15) . .
C63E C62E C71E C72E -113.7(12) . .
C76E C71E C72E C73E -6.3(16) . .
C62E C71E C72E C73E 168.9(9) . .
C71E C72E C73E C74E 4.2(15) . .
C72E C73E C74E C75E 1.2(13) . .
C72E C73E C74E C77E -177.3(8) . .
C73E C74E C75E C76E -4.2(13) . .
C77E C74E C75E C76E 174.2(8) . .
C72E C71E C76E C75E 3.3(16) . .
C62E C71E C76E C75E -171.7(9) . .
C74E C75E C76E C71E 2.0(15) . .
C73E C74E C77E O79E -171.3(7) . .
C75E C74E C77E O79E 10.3(11) . .
C73E C74E C77E O78E 10.1(11) . .
C75E C74E C77E O78E -168.3(7) . .
O79E C77E O78E Cd6 74.1(10) . .
C74E C77E O78E Cd6 -107.4(7) . .
O79E C77E O78E Cd11 -77.7(8) . .
C74E C77E O78E Cd11 100.8(6) . .
O30 Cd6 O78E C77E -61.6(6) . .
O58E Cd6 O78E C77E 109.3(7) . .
O24 Cd6 O78E C77E -163.9(7) . .
O3Y Cd6 O78E C77E 113.3(10) . .
O38E Cd6 O78E C77E 13.4(7) . .
O30 Cd6 O78E Cd11 95.00(17) . .
O58E Cd6 O78E Cd11 -94.1(2) . .
O24 Cd6 O78E Cd11 -7.37(15) . .
O3Y Cd6 O78E Cd11 -90.1(9) . .
O38E Cd6 O78E Cd11 170.00(15) . .
O27 Cd11 O78E C77E 73.0(5) . .
O39A Cd11 O78E C77E -90.9(5) . .
O24 Cd11 O78E C77E 169.4(5) . .
O2X Cd11 O78E C77E 120.2(10) . .
O1F Cd11 O78E C77E -4.4(5) . .
O27 Cd11 O78E Cd6 -89.13(16) . .
O39A Cd11 O78E Cd6 107.04(18) . .
O24 Cd11 O78E Cd6 7.35(15) . .
O2X Cd11 O78E Cd6 -41.8(10) . .
O1F Cd11 O78E Cd6 -166.44(17) . .
O78E C77E O79E Cd17 -2.2(9) . .
C74E C77E O79E Cd17 179.4(5) . .
O27 Cd17 O79E C77E 53.8(5) . .
O21 Cd17 O79E C77E -176.8(4) 4_655 .
O30 Cd17 O79E C77E -42.0(5) . .
O58D Cd17 O79E C77E -126.2(5) 4_655 .
O79D Cd17 O79E C77E 143.8(5) 4_655 .

loop_
_platon_squeeze_void_nr
_platon_squeeze_void_average_x
_platon_squeeze_void_average_y
_platon_squeeze_void_average_z
_platon_squeeze_void_volume
_platon_squeeze_void_count_electrons
_platon_squeeze_void_content
1 0.633 0.051 0.017 38294 7669 '192(C3 H7 N O)'
2 0.250 0.250 0.750 880 316 '8(C3 H7 N O)'
3 0.750 0.750 0.250 880 318 '8(C3 H7 N O)'
